data_1575643
loop_
_publ_author_name
'Tsunekawa, Eisuke'
'Nakama, Takahiro'
'Fujita, Makoto'
'Sawada, Tomohisa'

_publ_section_title
;
 Engineering &#x3b2;-sheet morphologies <i>via</i> metal cross-linking and
 side chain modifications.
;
_journal_issue 40
_journal_name_full 'Chemical science'
_journal_page_first 18832
_journal_page_last 18837
_journal_paper_doi 10.1039/d5sc05237h
_journal_volume 16
_journal_year 2025
_chemical_absolute_configuration rmad
_chemical_formula_sum 'C36 H53.75 Ag F4.72 N7 O8.38 Sb0.79'
_chemical_formula_weight 1012.13
_chemical_name_systematic 'metal--peptide \b-bulge structure (Tle, Tle)'
_chemical_properties_physical Hygroscopic
_space_group_crystal_system orthorhombic
_space_group_IT_number 19
_space_group_name_Hall 'P 2ac 2ab'
_space_group_name_H-M_alt 'P 21 21 21'
_atom_sites_solution_hydrogens geom
_audit_creation_method SHELXL-2018/3
_audit_update_record
;
2025-01-29 deposited with the CCDC.	2025-09-09 downloaded from the CCDC.
;
_cell_angle_alpha 90
_cell_angle_beta 90
_cell_angle_gamma 90
_cell_formula_units_Z 32
_cell_length_a 20.786(11)
_cell_length_b 35.384(10)
_cell_length_c 51.125(16)
_cell_measurement_reflns_used 3091
_cell_measurement_temperature 100(2)
_cell_measurement_theta_max 24.6243
_cell_measurement_theta_min 0.5730
_cell_volume 37602(3)
_computing_structure_refinement 'SHELXL-2018/3 (Sheldrick, 2018)'
_computing_structure_solution 'SHELXT 2018/2 (Sheldrick, 2018)'
_diffrn_ambient_temperature 100(2)
_diffrn_measured_fraction_theta_full 0.992
_diffrn_measured_fraction_theta_max 0.992
_diffrn_measurement_device_type 'EIGER4M (DECTRIS)'
_diffrn_measurement_method 'Phi Scan'
_diffrn_radiation_type synchrotron
_diffrn_radiation_wavelength 1.000
_diffrn_reflns_av_R_equivalents 0.1152
_diffrn_reflns_av_unetI/netI 0.0644
_diffrn_reflns_Laue_measured_fraction_full 0.992
_diffrn_reflns_Laue_measured_fraction_max 0.992
_diffrn_reflns_limit_h_max 17
_diffrn_reflns_limit_h_min -17
_diffrn_reflns_limit_k_max 29
_diffrn_reflns_limit_k_min -29
_diffrn_reflns_limit_l_max 42
_diffrn_reflns_limit_l_min -42
_diffrn_reflns_number 154340
_diffrn_reflns_point_group_measured_fraction_full 0.992
_diffrn_reflns_point_group_measured_fraction_max 0.992
_diffrn_reflns_theta_full 24.807
_diffrn_reflns_theta_max 24.807
_diffrn_reflns_theta_min 0.985
_diffrn_source 'SPring-8 BL26B1'
_exptl_absorpt_coefficient_mu 2.352
_exptl_crystal_colour colorless
_exptl_crystal_density_diffrn 1.430
_exptl_crystal_description rod
_exptl_crystal_F_000 16494
_exptl_crystal_recrystallization_method 'Re-crystallisation from solvent: chloroform, methanol, diethylether'
_exptl_crystal_size_max 0.100
_exptl_crystal_size_mid 0.010
_exptl_crystal_size_min 0.010
_refine_diff_density_max 2.167
_refine_diff_density_min -1.351
_refine_diff_density_rms 0.169
_refine_ls_abs_structure_details
;
 Flack x determined using 4767 quotients [(I+)-(I-)]/[(I+)+(I-)]
 (Parsons, Flack and Wagner, Acta Cryst. B69 (2013) 249-259).
;
_refine_ls_abs_structure_Flack 0.065(9)
_refine_ls_extinction_method none
_refine_ls_goodness_of_fit_ref 1.281
_refine_ls_hydrogen_treatment constr
_refine_ls_matrix_type full
_refine_ls_number_parameters 1939
_refine_ls_number_reflns 23095
_refine_ls_number_restraints 1803
_refine_ls_restrained_S_all 1.261
_refine_ls_R_factor_all 0.1985
_refine_ls_R_factor_gt 0.1545
_refine_ls_shift/su_max 0.002
_refine_ls_shift/su_mean 0.000
_refine_ls_structure_factor_coef Fsqd
_refine_ls_weighting_details 'w=1/[\s^2^(Fo^2^)+(0.2800P)^2^] where P=(Fo^2^+2Fc^2^)/3'
_refine_ls_weighting_scheme calc
_refine_ls_wR_factor_gt 0.4034
_refine_ls_wR_factor_ref 0.4455
_reflns_Friedel_coverage 0.845
_reflns_Friedel_fraction_full 0.991
_reflns_Friedel_fraction_max 0.991
_reflns_number_gt 14412
_reflns_number_total 23095
_reflns_threshold_expression 'I > 2\s(I)'
_cod_data_source_file d5sc05237h2.cif
_cod_data_source_block p212121_s_a-coot-33
_cod_depositor_comments 'Adding full bibliography for 1575639--1575646.cif.'
_cod_original_cell_volume 37602(25)
_cod_database_code 1575643
_shelx_shelxl_version_number 2018/3
_shelx_space_group_comment
;
The symmetry employed for this shelxl refinement is uniquely defined
by the following loop, which should always be used as a source of
symmetry information in preference to the above space-group names.
They are only intended as comments.
;
_shelx_estimated_absorpt_t_min 0.799
_shelx_estimated_absorpt_t_max 0.977

loop_
_space_group_symop_operation_xyz
'x, y, z'
'-x+1/2, -y, z+1/2'
'-x, y+1/2, -z+1/2'
'x+1/2, -y+1/2, -z'

loop_
_atom_site_label
_atom_site_type_symbol
_atom_site_fract_x
_atom_site_fract_y
_atom_site_fract_z
_atom_site_U_iso_or_equiv
_atom_site_adp_type
_atom_site_occupancy
_atom_site_site_symmetry_order
_atom_site_calc_flag
_atom_site_refinement_flags_posn
_atom_site_refinement_flags_adp
_atom_site_refinement_flags_occupancy
_atom_site_disorder_assembly
_atom_site_disorder_group
Ag_M:1 Ag 0.3489(3) 0.5016(2) 0.54136(10) 0.206(3) Uani 1 1 d . . . . .
Ag_M:2 Ag 0.2638(4) 0.4467(2) 0.48039(11) 0.223(3) Uani 1 1 d . . . . .
Ag_M:3 Ag 0.2464(3) 0.4364(2) 0.41283(10) 0.197(3) Uani 1 1 d . . . . .
Ag_M:4 Ag 0.3042(2) 0.45846(16) 0.34862(9) 0.1548(18) Uani 1 1 d . . . . .
Ag_M:5 Ag 0.2883(3) 0.48947(17) 0.28605(9) 0.1619(19) Uani 1 1 d . . . . .
Ag_M:6 Ag 0.1690(2) 0.54191(17) 0.23509(8) 0.1531(18) Uani 1 1 d . . . . .
Ag_M:7 Ag 0.1085(2) 0.53766(15) 0.17232(9) 0.1536(18) Uani 1 1 d . . . . .
Ag_M:8 Ag 0.1151(3) 0.49488(18) 0.10874(9) 0.183(2) Uani 1 1 d . . . . .
O1_A:1 O 0.539(3) 0.7079(17) 0.5183(12) 0.27(3) Uiso 1 1 d D U . . .
C_A:1 C 0.581(3) 0.6852(16) 0.5178(10) 0.32(4) Uiso 1 1 d D U . . .
O2_A:1 O 0.635(3) 0.6809(19) 0.5321(14) 0.34(3) Uiso 1 1 d D U . . .
CT_A:1 C 0.658(4) 0.712(2) 0.5480(13) 0.38(5) Uiso 1 1 d D U . . .
C1_A:1 C 0.682(7) 0.744(3) 0.530(2) 0.53(9) Uiso 1 1 d D U . . .
H1A_A:1 H 0.697676 0.764769 0.541241 0.799 Uiso 1 1 calc R U . . .
H1B_A:1 H 0.716733 0.734487 0.519320 0.799 Uiso 1 1 calc R U . . .
H1C_A:1 H 0.646278 0.752721 0.519478 0.799 Uiso 1 1 calc R U . . .
C2_A:1 C 0.602(4) 0.724(3) 0.5646(17) 0.40(7) Uiso 1 1 d D U . . .
H2A_A:1 H 0.614879 0.745551 0.575846 0.595 Uiso 1 1 calc R U . . .
H2B_A:1 H 0.566443 0.732396 0.553281 0.595 Uiso 1 1 calc R U . . .
H2C_A:1 H 0.587919 0.703189 0.575529 0.595 Uiso 1 1 calc R U . . .
C3_A:1 C 0.712(4) 0.696(3) 0.5643(19) 0.31(5) Uiso 1 1 d D U . . .
H3A_A:1 H 0.730487 0.715606 0.575528 0.472 Uiso 1 1 calc R U . . .
H3B_A:1 H 0.695497 0.675322 0.575206 0.472 Uiso 1 1 calc R U . . .
H3C_A:1 H 0.745994 0.685950 0.552751 0.472 Uiso 1 1 calc R U . . .
N_A:2 N 0.583(3) 0.6571(17) 0.5009(12) 0.29(3) Uiso 1 1 d D U . . .
H0_A:2 H 0.615771 0.641584 0.501573 0.349 Uiso 1 1 calc R U . . .
CA_A:2 C 0.532(2) 0.6498(11) 0.4807(8) 0.21(2) Uiso 1 1 d D U . . .
HA_A:2 H 0.509988 0.673733 0.475569 0.256 Uiso 1 1 calc R U . . .
CB_A:2 C 0.566(2) 0.6312(13) 0.4566(8) 0.19(2) Uiso 1 1 d D U . . .
CG1_A:2 C 0.518(3) 0.627(2) 0.4338(10) 0.26(4) Uiso 1 1 d D U . . .
HG1A_A:2 H 0.502290 0.652481 0.428991 0.384 Uiso 1 1 calc R U . . .
HG1B_A:2 H 0.540302 0.616018 0.418786 0.384 Uiso 1 1 calc R U . . .
HG1C_A:2 H 0.482383 0.611332 0.439152 0.384 Uiso 1 1 calc R U . . .
CG2_A:2 C 0.591(3) 0.5922(13) 0.4641(13) 0.28(4) Uiso 1 1 d D U . . .
HG2A_A:2 H 0.555131 0.576210 0.469667 0.427 Uiso 1 1 calc R U . . .
HG2B_A:2 H 0.612451 0.580641 0.448995 0.427 Uiso 1 1 calc R U . . .
HG2C_A:2 H 0.621999 0.594633 0.478507 0.427 Uiso 1 1 calc R U . . .
CG3_A:2 C 0.622(3) 0.6561(19) 0.4479(15) 0.30(5) Uiso 1 1 d D U . . .
HG3A_A:2 H 0.606169 0.681198 0.443094 0.455 Uiso 1 1 calc R U . . .
HG3B_A:2 H 0.653117 0.658554 0.462326 0.455 Uiso 1 1 calc R U . . .
HG3C_A:2 H 0.643570 0.644562 0.432814 0.455 Uiso 1 1 calc R U . . .
C_A:2 C 0.4855(18) 0.6223(12) 0.4937(8) 0.16(2) Uiso 1 1 d D U . . .
O_A:2 O 0.505(2) 0.6014(12) 0.5106(9) 0.191(17) Uiso 1 1 d D U . . .
O_A:3 O 0.352(2) 0.5769(12) 0.5355(8) 0.193(17) Uiso 1 1 d D U . . .
C_A:3 C 0.3609(17) 0.6038(14) 0.5214(8) 0.22(3) Uiso 1 1 d D U . . .
CA_A:3 C 0.3793(18) 0.5964(15) 0.4930(8) 0.21(2) Uiso 1 1 d D U . . .
HA_A:3 H 0.396158 0.570055 0.491065 0.254 Uiso 1 1 calc R U . . .
N_A:3 N 0.4281(18) 0.6237(12) 0.4841(9) 0.173(17) Uiso 1 1 d D U . . .
H0_A:3 H 0.418281 0.640844 0.472265 0.208 Uiso 1 1 calc R U . . .
CB_A:3 C 0.3196(19) 0.6016(12) 0.4757(9) 0.18(2) Uiso 1 1 d D U . . .
HB1_A:3 H 0.301368 0.627063 0.478856 0.218 Uiso 1 1 calc R U . . .
HB2_A:3 H 0.332794 0.600400 0.457062 0.218 Uiso 1 1 calc R U . . .
C3_A:3 C 0.2684(15) 0.5724(9) 0.4806(7) 0.19(2) Uiso 1 1 d D U . . .
C7_A:3 C 0.2043(16) 0.5827(10) 0.4839(9) 0.17(2) Uiso 1 1 d D U . . .
H7_A:3 H 0.192525 0.608646 0.484624 0.202 Uiso 1 1 calc R U . . .
C6_A:3 C 0.1578(15) 0.5547(12) 0.4862(8) 0.16(2) Uiso 1 1 d D U . . .
H6_A:3 H 0.113723 0.561063 0.488564 0.195 Uiso 1 1 calc R U . . .
C5_A:3 C 0.177(2) 0.5178(11) 0.4851(8) 0.19(2) Uiso 1 1 d D U . . .
H5_A:3 H 0.145239 0.498728 0.486534 0.223 Uiso 1 1 calc R U . . .
N1_A:3 N 0.238(2) 0.5068(9) 0.4821(8) 0.190(19) Uiso 1 1 d D U . . .
C4_A:3 C 0.2824(16) 0.5342(10) 0.4802(8) 0.134(17) Uiso 1 1 d D U . . .
H4_A:3 H 0.326225 0.526952 0.478364 0.160 Uiso 1 1 calc R U . . .
N_A:4 N 0.356(3) 0.6380(14) 0.5298(11) 0.20(2) Uiso 1 1 d D U . . .
H0_A:4 H 0.365603 0.657110 0.519502 0.242 Uiso 1 1 calc R U . . .
CA_A:4 C 0.333(3) 0.6451(19) 0.5567(12) 0.23(3) Uiso 1 1 d D U . . .
HA1_A:4 H 0.338054 0.672215 0.560992 0.281 Uiso 1 1 calc R U . . .
HA2_A:4 H 0.359643 0.630309 0.569213 0.281 Uiso 1 1 calc R U . . .
C_A:4 C 0.263(3) 0.6334(12) 0.5587(11) 0.22(3) Uiso 1 1 d D U . . .
O_A:4 O 0.228(3) 0.6257(18) 0.5406(12) 0.27(3) Uiso 1 1 d D U . . .
N_A:5 N 0.243(2) 0.6324(13) 0.5830(9) 0.180(18) Uiso 1 1 d D U . . .
H0_A:5 H 0.269747 0.636803 0.596000 0.216 Uiso 1 1 calc R U . . .
CA_A:5 C 0.175(2) 0.6237(11) 0.5879(9) 0.16(2) Uiso 1 1 d D U . . .
HA_A:5 H 0.158629 0.607623 0.573262 0.197 Uiso 1 1 calc R U . . .
C_A:5 C 0.135(2) 0.6596(13) 0.5889(9) 0.20(3) Uiso 1 1 d D U . . .
O_A:5 O 0.158(3) 0.6893(14) 0.5969(12) 0.25(2) Uiso 1 1 d D U . . .
CB_A:5 C 0.168(2) 0.6013(9) 0.6135(9) 0.18(2) Uiso 1 1 d D U . . .
HB1_A:5 H 0.190762 0.615056 0.627686 0.221 Uiso 1 1 calc R U . . .
HB2_A:5 H 0.122027 0.599864 0.618306 0.221 Uiso 1 1 calc R U . . .
C6_A:5 C 0.1951(17) 0.5618(8) 0.6116(7) 0.146(18) Uiso 1 1 d D U . . .
C7_A:5 C 0.2603(16) 0.5544(10) 0.6103(8) 0.159(19) Uiso 1 1 d D U . . .
H7_A:5 H 0.288974 0.575360 0.610406 0.190 Uiso 1 1 calc R U . . .
N8_A:5 N 0.2856(15) 0.5200(11) 0.6088(7) 0.133(14) Uiso 1 1 d D U . . .
C9_A:5 C 0.245(2) 0.4909(9) 0.6089(8) 0.17(2) Uiso 1 1 d D U . . .
H9_A:5 H 0.262665 0.466136 0.607819 0.200 Uiso 1 1 calc R U . . .
C10_A:5 C 0.179(2) 0.4948(9) 0.6105(9) 0.20(2) Uiso 1 1 d D U . . .
H10_A:5 H 0.151799 0.473221 0.610905 0.237 Uiso 1 1 calc R U . . .
C11_A:5 C 0.1539(15) 0.5309(11) 0.6116(8) 0.17(2) Uiso 1 1 d D U . . .
H11_A:5 H 0.108627 0.534608 0.612401 0.201 Uiso 1 1 calc R U . . .
N_A:6 N 0.078(3) 0.6557(18) 0.5796(14) 0.29(3) Uiso 1 1 d D U . . .
H0_A:6 H 0.065779 0.632746 0.575216 0.348 Uiso 1 1 calc R U . . .
CA_A:6 C 0.032(2) 0.686(2) 0.5757(11) 0.31(3) Uiso 1 1 d D U . . .
HA_A:6 H 0.046945 0.706348 0.587664 0.372 Uiso 1 1 calc R U . . .
CB_A:6 C 0.035(3) 0.7037(18) 0.5479(11) 0.38(5) Uiso 1 1 d D U . . .
CG1_A:6 C -0.025(4) 0.728(3) 0.5427(19) 0.40(7) Uiso 1 1 d D U . . .
HG1A_A:6 H -0.027516 0.748036 0.555886 0.594 Uiso 1 1 calc R U . . .
HG1B_A:6 H -0.021401 0.739445 0.525254 0.594 Uiso 1 1 calc R U . . .
HG1C_A:6 H -0.063513 0.712280 0.543508 0.594 Uiso 1 1 calc R U . . .
CG2_A:6 C 0.095(4) 0.729(3) 0.546(2) 0.39(7) Uiso 1 1 d D U . . .
HG2A_A:6 H 0.133015 0.713340 0.549198 0.579 Uiso 1 1 calc R U . . .
HG2B_A:6 H 0.097112 0.739590 0.528301 0.579 Uiso 1 1 calc R U . . .
HG2C_A:6 H 0.092001 0.748986 0.558849 0.579 Uiso 1 1 calc R U . . .
CG3_A:6 C 0.038(6) 0.673(3) 0.5271(15) 0.40(7) Uiso 1 1 d D U . . .
HG3A_A:6 H 0.075830 0.656740 0.530215 0.605 Uiso 1 1 calc R U . . .
HG3B_A:6 H -0.000957 0.656987 0.527947 0.605 Uiso 1 1 calc R U . . .
HG3C_A:6 H 0.041155 0.684153 0.509693 0.605 Uiso 1 1 calc R U . . .
C_A:6 C -0.035(2) 0.6759(17) 0.5853(9) 0.26(3) Uiso 1 1 d D U . . .
O_A:6 O -0.065(3) 0.6472(17) 0.5815(15) 0.31(3) Uiso 1 1 d D U . . .
O1_A:7 O -0.061(3) 0.7024(16) 0.6005(12) 0.27(2) Uiso 1 1 d D U . . .
C1_A:7 C -0.129(3) 0.704(2) 0.606(2) 0.31(5) Uiso 1 1 d D U . . .
H1A_A:7 H -0.137855 0.725624 0.617558 0.458 Uiso 1 1 calc R U . . .
H1B_A:7 H -0.152999 0.707017 0.589700 0.458 Uiso 1 1 calc R U . . .
H1C_A:7 H -0.142426 0.680656 0.614770 0.458 Uiso 1 1 calc R U . . .
O1_B:1 O -0.013(4) 0.246(2) 0.5160(17) 0.37(4) Uiso 1 1 d D U . . .
C_B:1 C 0.033(4) 0.2499(16) 0.5017(13) 0.41(4) Uiso 1 1 d D U . . .
O2_B:1 O 0.048(5) 0.234(2) 0.4786(16) 0.46(5) Uiso 1 1 d D U . . .
CT_B:1 C 0.025(4) 0.197(2) 0.4709(15) 0.46(5) Uiso 1 1 d D U . . .
C1_B:1 C 0.042(6) 0.171(3) 0.4930(19) 0.37(6) Uiso 1 1 d D U . . .
H1A_B:1 H 0.027593 0.145351 0.488882 0.548 Uiso 1 1 calc R U . . .
H1B_B:1 H 0.089163 0.170858 0.495328 0.548 Uiso 1 1 calc R U . . .
H1C_B:1 H 0.021744 0.179613 0.509177 0.548 Uiso 1 1 calc R U . . .
C2_B:1 C -0.047(4) 0.202(4) 0.468(3) 0.55(10) Uiso 1 1 d D U . . .
H2A_B:1 H -0.066236 0.177911 0.462436 0.830 Uiso 1 1 calc R U . . .
H2B_B:1 H -0.065898 0.210199 0.484355 0.830 Uiso 1 1 calc R U . . .
H2C_B:1 H -0.055799 0.221137 0.454260 0.830 Uiso 1 1 calc R U . . .
C3_B:1 C 0.057(6) 0.186(3) 0.4456(17) 0.38(7) Uiso 1 1 d D U . . .
H3A_B:1 H 0.041596 0.160980 0.440176 0.564 Uiso 1 1 calc R U . . .
H3B_B:1 H 0.047097 0.204500 0.431954 0.564 Uiso 1 1 calc R U . . .
H3C_B:1 H 0.103849 0.184931 0.448202 0.564 Uiso 1 1 calc R U . . .
N_B:2 N 0.079(4) 0.2733(18) 0.5080(12) 0.32(4) Uiso 1 1 d D U . . .
H0_B:2 H 0.108957 0.277944 0.496302 0.385 Uiso 1 1 calc R U . . .
CA_B:2 C 0.083(2) 0.2926(14) 0.5337(11) 0.27(3) Uiso 1 1 d D U . . .
HA_B:2 H 0.039173 0.296646 0.541213 0.321 Uiso 1 1 calc R U . . .
CB_B:2 C 0.126(3) 0.2705(12) 0.5533(9) 0.23(3) Uiso 1 1 d D U . . .
CG1_B:2 C 0.145(4) 0.2956(18) 0.5763(11) 0.24(3) Uiso 1 1 d D U . . .
HG1A_B:2 H 0.106332 0.304631 0.585133 0.354 Uiso 1 1 calc R U . . .
HG1B_B:2 H 0.171512 0.281098 0.588637 0.354 Uiso 1 1 calc R U . . .
HG1C_B:2 H 0.170019 0.317304 0.569887 0.354 Uiso 1 1 calc R U . . .
CG2_B:2 C 0.187(3) 0.256(2) 0.5394(14) 0.27(4) Uiso 1 1 d D U . . .
HG2A_B:2 H 0.174716 0.240201 0.524636 0.411 Uiso 1 1 calc R U . . .
HG2B_B:2 H 0.211809 0.277968 0.532953 0.411 Uiso 1 1 calc R U . . .
HG2C_B:2 H 0.213302 0.241762 0.551702 0.411 Uiso 1 1 calc R U . . .
CG3_B:2 C 0.090(4) 0.2359(18) 0.5638(16) 0.34(6) Uiso 1 1 d D U . . .
HG3A_B:2 H 0.077986 0.219509 0.549234 0.503 Uiso 1 1 calc R U . . .
HG3B_B:2 H 0.118368 0.221923 0.575832 0.503 Uiso 1 1 calc R U . . .
HG3C_B:2 H 0.051710 0.244226 0.573172 0.503 Uiso 1 1 calc R U . . .
C_B:2 C 0.113(3) 0.3302(11) 0.5255(10) 0.22(3) Uiso 1 1 d D U . . .
O_B:2 O 0.154(3) 0.3309(15) 0.5084(11) 0.24(2) Uiso 1 1 d D U . . .
O_B:3 O 0.141(2) 0.4292(14) 0.4897(9) 0.214(19) Uiso 1 1 d D U . . .
C_B:3 C 0.105(3) 0.4138(11) 0.5053(8) 0.27(3) Uiso 1 1 d D U . . .
CA_B:3 C 0.130(3) 0.3963(11) 0.5306(9) 0.25(3) Uiso 1 1 d D U . . .
HA_B:3 H 0.176518 0.390775 0.528861 0.297 Uiso 1 1 calc R U . . .
N_B:3 N 0.095(3) 0.3612(11) 0.5368(11) 0.23(2) Uiso 1 1 d D U . . .
H0_B:3 H 0.063115 0.361174 0.548116 0.279 Uiso 1 1 calc R U . . .
CB_B:3 C 0.119(3) 0.4243(11) 0.5529(9) 0.22(3) Uiso 1 1 d D U . . .
HB1_B:3 H 0.072308 0.428141 0.555156 0.262 Uiso 1 1 calc R U . . .
HB2_B:3 H 0.135734 0.412881 0.569224 0.262 Uiso 1 1 calc R U . . .
C3_B:3 C 0.1503(19) 0.4624(9) 0.5495(8) 0.22(3) Uiso 1 1 d D U . . .
C7_B:3 C 0.1144(17) 0.4954(11) 0.5495(9) 0.19(2) Uiso 1 1 d D U . . .
H7_B:3 H 0.068847 0.494148 0.550386 0.227 Uiso 1 1 calc R U . . .
C6_B:3 C 0.145(2) 0.5303(10) 0.5481(7) 0.16(2) Uiso 1 1 d D U . . .
H6_B:3 H 0.120331 0.553050 0.548237 0.189 Uiso 1 1 calc R U . . .
C5_B:3 C 0.211(2) 0.5309(10) 0.5466(7) 0.139(18) Uiso 1 1 d D U . . .
H5_B:3 H 0.232040 0.554659 0.546101 0.167 Uiso 1 1 calc R U . . .
N1_B:3 N 0.2463(16) 0.4996(12) 0.5457(8) 0.174(18) Uiso 1 1 d D U . . .
C4_B:3 C 0.2163(19) 0.4663(11) 0.5474(10) 0.22(3) Uiso 1 1 d D U . . .
H4_B:3 H 0.241736 0.444026 0.547080 0.269 Uiso 1 1 calc R U . . .
N_B:4 N 0.043(3) 0.4118(17) 0.5012(13) 0.26(3) Uiso 1 1 d D U . . .
H0_B:4 H 0.016922 0.403571 0.513633 0.311 Uiso 1 1 calc R U . . .
CA_B:4 C 0.017(4) 0.4235(15) 0.4760(14) 0.25(3) Uiso 1 1 d D U . . .
HA1_B:4 H -0.026033 0.411907 0.473541 0.298 Uiso 1 1 calc R U . . .
HA2_B:4 H 0.045369 0.413893 0.461924 0.298 Uiso 1 1 calc R U . . .
C_B:4 C 0.0110(19) 0.4663(15) 0.4735(11) 0.22(3) Uiso 1 1 d D U . . .
O_B:4 O 0.009(3) 0.4870(15) 0.4924(11) 0.25(2) Uiso 1 1 d D U . . .
N_B:5 N 0.009(2) 0.4816(12) 0.4496(9) 0.182(19) Uiso 1 1 d D U . . .
H0_B:5 H 0.009413 0.466012 0.436155 0.218 Uiso 1 1 calc R U . . .
CA_B:5 C 0.007(2) 0.5222(13) 0.4439(10) 0.21(3) Uiso 1 1 d D U . . .
HA_B:5 H 0.031604 0.536953 0.457290 0.256 Uiso 1 1 calc R U . . .
C_B:5 C -0.065(2) 0.531(2) 0.4452(11) 0.35(4) Uiso 1 1 d D U . . .
O_B:5 O -0.099(3) 0.505(2) 0.438(2) 0.45(6) Uiso 1 1 d D U . . .
CB_B:5 C 0.0333(15) 0.5301(15) 0.4162(9) 0.19(2) Uiso 1 1 d D U . . .
HB1_B:5 H 0.013487 0.512074 0.403712 0.228 Uiso 1 1 calc R U . . .
HB2_B:5 H 0.020789 0.555937 0.410789 0.228 Uiso 1 1 calc R U . . .
C6_B:5 C 0.1055(15) 0.5264(10) 0.4149(7) 0.148(18) Uiso 1 1 d D U . . .
C7_B:5 C 0.1346(19) 0.4913(9) 0.4142(8) 0.16(2) Uiso 1 1 d D U . . .
H7_B:5 H 0.107724 0.469766 0.412501 0.196 Uiso 1 1 calc R U . . .
N8_B:5 N 0.198(2) 0.4858(10) 0.4157(8) 0.168(17) Uiso 1 1 d D U . . .
C9_B:5 C 0.2347(17) 0.5165(13) 0.4180(9) 0.17(2) Uiso 1 1 d D U . . .
H9_B:5 H 0.279862 0.513095 0.419664 0.207 Uiso 1 1 calc R U . . .
C10_B:5 C 0.2113(18) 0.5531(11) 0.4181(9) 0.16(2) Uiso 1 1 d D U . . .
H10_B:5 H 0.239423 0.574161 0.419488 0.195 Uiso 1 1 calc R U . . .
C11_B:5 C 0.1451(19) 0.5577(9) 0.4162(9) 0.17(2) Uiso 1 1 d D U . . .
H11_B:5 H 0.127136 0.582411 0.415890 0.209 Uiso 1 1 calc R U . . .
N_B:6 N -0.082(3) 0.564(2) 0.455(2) 0.46(5) Uiso 1 1 d D U . . .
H0_B:6 H -0.056401 0.583613 0.452804 0.557 Uiso 1 1 calc R U . . .
CA_B:6 C -0.143(3) 0.569(2) 0.4681(15) 0.51(5) Uiso 1 1 d D U . . .
HA_B:6 H -0.149735 0.543806 0.476446 0.618 Uiso 1 1 calc R U . . .
CB_B:6 C -0.199(3) 0.5721(17) 0.4483(13) 0.59(7) Uiso 1 1 d D U . . .
CG1_B:6 C -0.176(6) 0.591(2) 0.4232(15) 0.62(11) Uiso 1 1 d D U . . .
HG1A_B:6 H -0.140817 0.576444 0.415620 0.928 Uiso 1 1 calc R U . . .
HG1B_B:6 H -0.211749 0.592497 0.410648 0.928 Uiso 1 1 calc R U . . .
HG1C_B:6 H -0.161093 0.616733 0.427211 0.928 Uiso 1 1 calc R U . . .
CG2_B:6 C -0.223(3) 0.5320(16) 0.4425(13) 0.67(11) Uiso 1 1 d D U . . .
HG2A_B:6 H -0.187328 0.517217 0.435004 1.010 Uiso 1 1 calc R U . . .
HG2B_B:6 H -0.237170 0.520100 0.458778 1.010 Uiso 1 1 calc R U . . .
HG2C_B:6 H -0.258441 0.533002 0.430050 1.010 Uiso 1 1 calc R U . . .
CG3_B:6 C -0.254(3) 0.595(3) 0.460(3) 0.71(12) Uiso 1 1 d D U . . .
HG3A_B:6 H -0.239390 0.620793 0.463657 1.065 Uiso 1 1 calc R U . . .
HG3B_B:6 H -0.290132 0.596062 0.447494 1.065 Uiso 1 1 calc R U . . .
HG3C_B:6 H -0.268861 0.583160 0.476222 1.065 Uiso 1 1 calc R U . . .
C_B:6 C -0.148(3) 0.596(2) 0.4907(13) 0.49(5) Uiso 1 1 d D U . . .
O_B:6 O -0.145(7) 0.586(3) 0.5134(14) 0.53(7) Uiso 1 1 d D U . . .
O1_B:7 O -0.157(5) 0.633(2) 0.4848(17) 0.49(6) Uiso 1 1 d D U . . .
C1_B:7 C -0.183(9) 0.655(3) 0.506(2) 0.53(10) Uiso 1 1 d D U . . .
H1A_B:7 H -0.187789 0.681516 0.500524 0.790 Uiso 1 1 calc R U . . .
H1B_B:7 H -0.224344 0.645042 0.511557 0.790 Uiso 1 1 calc R U . . .
H1C_B:7 H -0.152679 0.654287 0.521040 0.790 Uiso 1 1 calc R U . . .
O1_C:1 O -0.138(4) 0.376(3) 0.4502(17) 0.45(6) Uiso 1 1 d D U . . .
C_C:1 C -0.169(3) 0.3989(19) 0.4367(12) 0.41(4) Uiso 1 1 d D U . . .
O2_C:1 O -0.230(3) 0.410(2) 0.4365(12) 0.41(4) Uiso 1 1 d D U . . .
CT_C:1 C -0.2806(18) 0.4165(10) 0.4558(8) 0.32(4) Uiso 1 1 d D U . . .
C2_C:1 C -0.2449(19) 0.3962(10) 0.4776(8) 0.112(9) Uiso 1 1 d D U . . .
H2A_C:1 H -0.270992 0.396652 0.493596 0.168 Uiso 1 1 calc R U . . .
H2B_C:1 H -0.237001 0.369899 0.472477 0.168 Uiso 1 1 calc R U . . .
H2C_C:1 H -0.203769 0.408847 0.480883 0.168 Uiso 1 1 calc R U . . .
C3_C:1 C -0.296(2) 0.4563(8) 0.4655(8) 0.112(9) Uiso 1 1 d D U . . .
H3A_C:1 H -0.331158 0.455127 0.478287 0.168 Uiso 1 1 calc R U . . .
H3B_C:1 H -0.257881 0.467327 0.473710 0.168 Uiso 1 1 calc R U . . .
H3C_C:1 H -0.309332 0.472083 0.450658 0.168 Uiso 1 1 calc R U . . .
C1_C:1 C -0.3426(18) 0.3972(11) 0.4472(8) 0.112(9) Uiso 1 1 d D U . . .
H1A_C:1 H -0.376074 0.401633 0.460382 0.168 Uiso 1 1 calc R U . . .
H1B_C:1 H -0.356428 0.407611 0.430400 0.168 Uiso 1 1 calc R U . . .
H1C_C:1 H -0.335094 0.369994 0.445458 0.168 Uiso 1 1 calc R U . . .
N_C:2 N -0.131(3) 0.416(2) 0.4195(12) 0.35(4) Uiso 1 1 d D U . . .
H0_C:2 H -0.121542 0.439267 0.424492 0.420 Uiso 1 1 calc R U . . .
CA_C:2 C -0.1000(17) 0.4069(13) 0.3948(8) 0.18(2) Uiso 1 1 d D U . . .
HA_C:2 H -0.111285 0.380051 0.390716 0.218 Uiso 1 1 calc R U . . .
CB_C:2 C -0.1247(17) 0.4314(10) 0.3715(7) 0.17(2) Uiso 1 1 d D U . . .
CG1_C:2 C -0.1974(18) 0.4251(17) 0.3689(12) 0.23(3) Uiso 1 1 d D U . . .
HG1A_C:2 H -0.218689 0.432398 0.385234 0.338 Uiso 1 1 calc R U . . .
HG1B_C:2 H -0.214112 0.440460 0.354489 0.338 Uiso 1 1 calc R U . . .
HG1C_C:2 H -0.205847 0.398311 0.365334 0.338 Uiso 1 1 calc R U . . .
CG2_C:2 C -0.092(3) 0.4198(17) 0.3459(9) 0.21(3) Uiso 1 1 d D U . . .
HG2A_C:2 H -0.099862 0.392922 0.342596 0.321 Uiso 1 1 calc R U . . .
HG2B_C:2 H -0.109868 0.434774 0.331450 0.321 Uiso 1 1 calc R U . . .
HG2C_C:2 H -0.045708 0.424379 0.347185 0.321 Uiso 1 1 calc R U . . .
CG3_C:2 C -0.112(3) 0.4734(11) 0.3763(11) 0.19(3) Uiso 1 1 d D U . . .
HG3A_C:2 H -0.132745 0.481129 0.392672 0.282 Uiso 1 1 calc R U . . .
HG3B_C:2 H -0.065621 0.477808 0.377514 0.282 Uiso 1 1 calc R U . . .
HG3C_C:2 H -0.129781 0.488203 0.361779 0.282 Uiso 1 1 calc R U . . .
C_C:2 C -0.0271(16) 0.4088(11) 0.3971(7) 0.150(19) Uiso 1 1 d D U . . .
O_C:2 O -0.0011(18) 0.4317(11) 0.4106(7) 0.155(13) Uiso 1 1 d D U . . .
O_C:3 O 0.156(2) 0.3865(14) 0.4156(9) 0.22(2) Uiso 1 1 d D U . . .
C_C:3 C 0.106(2) 0.3726(13) 0.4070(7) 0.22(2) Uiso 1 1 d D U . . .
CA_C:3 C 0.0764(17) 0.3850(13) 0.3811(7) 0.157(19) Uiso 1 1 d D U . . .
HA_C:3 H 0.090904 0.411495 0.377780 0.188 Uiso 1 1 calc R U . . .
N_C:3 N 0.0062(17) 0.3856(12) 0.3830(9) 0.189(19) Uiso 1 1 d D U . . .
H0_C:3 H -0.015137 0.368785 0.373786 0.227 Uiso 1 1 calc R U . . .
CB_C:3 C 0.1001(14) 0.3606(12) 0.3582(8) 0.157(19) Uiso 1 1 d D U . . .
HB1_C:3 H 0.090053 0.333820 0.362049 0.189 Uiso 1 1 calc R U . . .
HB2_C:3 H 0.075948 0.367828 0.342300 0.189 Uiso 1 1 calc R U . . .
C3_C:3 C 0.1710(13) 0.3641(9) 0.3527(7) 0.18(2) Uiso 1 1 d D U . . .
C7_C:3 C 0.2082(16) 0.3326(8) 0.3470(8) 0.157(19) Uiso 1 1 d D U . . .
H7_C:3 H 0.189382 0.308155 0.347300 0.189 Uiso 1 1 calc R U . . .
C6_C:3 C 0.2727(16) 0.3369(10) 0.3409(8) 0.16(2) Uiso 1 1 d D U . . .
H6_C:3 H 0.298808 0.315629 0.336808 0.190 Uiso 1 1 calc R U . . .
C5_C:3 C 0.2978(15) 0.3730(11) 0.3410(8) 0.141(18) Uiso 1 1 d D U . . .
H5_C:3 H 0.342008 0.376014 0.336870 0.169 Uiso 1 1 calc R U . . .
N1_C:3 N 0.2638(16) 0.4039(8) 0.3466(7) 0.120(12) Uiso 1 1 d D U . . .
C4_C:3 C 0.2015(16) 0.3988(8) 0.3523(8) 0.146(18) Uiso 1 1 d D U . . .
H4_C:3 H 0.176470 0.420495 0.356249 0.175 Uiso 1 1 calc R U . . .
N_C:4 N 0.076(3) 0.3456(15) 0.4205(12) 0.22(2) Uiso 1 1 d D U . . .
H0_C:4 H 0.038679 0.336064 0.415469 0.258 Uiso 1 1 calc R U . . .
CA_C:4 C 0.109(4) 0.333(2) 0.4443(11) 0.24(3) Uiso 1 1 d D U . . .
HA1_C:4 H 0.077890 0.319887 0.455938 0.292 Uiso 1 1 calc R U . . .
HA2_C:4 H 0.126016 0.355206 0.453853 0.292 Uiso 1 1 calc R U . . .
C_C:4 C 0.163(2) 0.3064(13) 0.4370(12) 0.23(3) Uiso 1 1 d D U . . .
O_C:4 O 0.171(3) 0.2921(16) 0.4159(12) 0.25(2) Uiso 1 1 d D U . . .
N_C:5 N 0.198(3) 0.2998(15) 0.4575(12) 0.27(3) Uiso 1 1 d D U . . .
H0_C:5 H 0.189455 0.312526 0.471826 0.324 Uiso 1 1 calc R U . . .
CA_C:5 C 0.252(3) 0.2727(13) 0.4587(12) 0.27(3) Uiso 1 1 d D U . . .
HA_C:5 H 0.277125 0.274521 0.442135 0.330 Uiso 1 1 calc R U . . .
C_C:5 C 0.233(3) 0.2318(12) 0.4631(11) 0.32(4) Uiso 1 1 d D U . . .
O_C:5 O 0.181(4) 0.219(2) 0.468(2) 0.40(5) Uiso 1 1 d D U . . .
CB_C:5 C 0.295(3) 0.2851(11) 0.4820(10) 0.22(3) Uiso 1 1 d D U . . .
HB1_C:5 H 0.269541 0.285445 0.498287 0.265 Uiso 1 1 calc R U . . .
HB2_C:5 H 0.330509 0.266549 0.484264 0.265 Uiso 1 1 calc R U . . .
C6_C:5 C 0.324(2) 0.3239(10) 0.4773(8) 0.22(3) Uiso 1 1 d D U . . .
C7_C:5 C 0.2895(19) 0.3570(12) 0.4812(10) 0.19(2) Uiso 1 1 d D U . . .
H7_C:5 H 0.247229 0.354899 0.488173 0.228 Uiso 1 1 calc R U . . .
N8_C:5 N 0.312(3) 0.3915(10) 0.4761(10) 0.21(2) Uiso 1 1 d D U . . .
C9_C:5 C 0.372(3) 0.3942(12) 0.4672(10) 0.21(3) Uiso 1 1 d D U . . .
H9_C:5 H 0.388511 0.418609 0.463595 0.255 Uiso 1 1 calc R U . . .
C10_C:5 C 0.411(2) 0.3633(15) 0.4630(11) 0.23(3) Uiso 1 1 d D U . . .
H10_C:5 H 0.453660 0.366459 0.456918 0.278 Uiso 1 1 calc R U . . .
C11_C:5 C 0.386(2) 0.3276(13) 0.4679(11) 0.22(3) Uiso 1 1 d D U . . .
H11_C:5 H 0.411646 0.305777 0.464872 0.259 Uiso 1 1 calc R U . . .
N_C:6 N 0.286(4) 0.2118(18) 0.4605(19) 0.45(5) Uiso 1 1 d D U . . .
H0_C:6 H 0.322622 0.223335 0.456346 0.538 Uiso 1 1 calc R U . . .
CA_C:6 C 0.286(3) 0.1712(18) 0.4642(19) 0.55(5) Uiso 1 1 d D U . . .
HA_C:6 H 0.268692 0.168461 0.482335 0.663 Uiso 1 1 calc R U . . .
CB_C:6 C 0.351(3) 0.150(2) 0.4659(16) 0.57(6) Uiso 1 1 d D U . . .
CG1_C:6 C 0.343(6) 0.108(2) 0.458(3) 0.53(10) Uiso 1 1 d D U . . .
HG1A_C:6 H 0.311057 0.096081 0.468921 0.797 Uiso 1 1 calc R U . . .
HG1B_C:6 H 0.329471 0.106925 0.439468 0.797 Uiso 1 1 calc R U . . .
HG1C_C:6 H 0.384617 0.095053 0.459707 0.797 Uiso 1 1 calc R U . . .
CG2_C:6 C 0.402(4) 0.168(4) 0.448(2) 0.57(10) Uiso 1 1 d D U . . .
HG2A_C:6 H 0.407559 0.194366 0.453073 0.853 Uiso 1 1 calc R U . . .
HG2B_C:6 H 0.442953 0.154429 0.450117 0.853 Uiso 1 1 calc R U . . .
HG2C_C:6 H 0.387807 0.166301 0.429877 0.853 Uiso 1 1 calc R U . . .
CG3_C:6 C 0.377(3) 0.151(3) 0.4940(16) 0.53(10) Uiso 1 1 d D U . . .
HG3A_C:6 H 0.382314 0.176951 0.499572 0.801 Uiso 1 1 calc R U . . .
HG3B_C:6 H 0.346480 0.137915 0.505709 0.801 Uiso 1 1 calc R U . . .
HG3C_C:6 H 0.418636 0.137675 0.494792 0.801 Uiso 1 1 calc R U . . .
C_C:6 C 0.235(4) 0.153(2) 0.448(2) 0.59(6) Uiso 1 1 d D U . . .
O_C:6 O 0.196(5) 0.129(3) 0.455(3) 0.58(8) Uiso 1 1 d D U . . .
O1_C:7 O 0.231(8) 0.165(3) 0.423(2) 0.62(7) Uiso 1 1 d D U . . .
C1_C:7 C 0.256(12) 0.142(6) 0.401(3) 0.60(11) Uiso 1 1 d D U . . .
H1A_C:7 H 0.249216 0.154804 0.384758 0.896 Uiso 1 1 calc R U . . .
H1B_C:7 H 0.301871 0.137364 0.404145 0.896 Uiso 1 1 calc R U . . .
H1C_C:7 H 0.233053 0.117529 0.401223 0.896 Uiso 1 1 calc R U . . .
O1_D:1 O 0.6584(19) 0.4254(11) 0.3292(8) 0.166(14) Uiso 1 1 d D U . . .
C_D:1 C 0.6767(17) 0.4559(13) 0.3213(7) 0.16(2) Uiso 1 1 d D U . . .
O2_D:1 O 0.7008(18) 0.4624(9) 0.2976(6) 0.158(12) Uiso 1 1 d D U . . .
CT_D:1 C 0.715(2) 0.4325(12) 0.2788(8) 0.16(2) Uiso 1 1 d D U . . .
C1_D:1 C 0.764(3) 0.406(2) 0.2905(16) 0.30(5) Uiso 1 1 d D U . . .
H1A_D:1 H 0.773644 0.385570 0.277920 0.448 Uiso 1 1 calc R U . . .
H1B_D:1 H 0.803480 0.419602 0.294591 0.448 Uiso 1 1 calc R U . . .
H1C_D:1 H 0.746463 0.394584 0.306534 0.448 Uiso 1 1 calc R U . . .
C2_D:1 C 0.654(2) 0.4128(14) 0.2704(11) 0.16(2) Uiso 1 1 d D U . . .
H2A_D:1 H 0.664437 0.392837 0.257833 0.238 Uiso 1 1 calc R U . . .
H2B_D:1 H 0.633015 0.401726 0.285739 0.238 Uiso 1 1 calc R U . . .
H2C_D:1 H 0.625089 0.431193 0.262212 0.238 Uiso 1 1 calc R U . . .
C3_D:1 C 0.744(3) 0.4530(19) 0.2554(11) 0.24(3) Uiso 1 1 d D U . . .
H3A_D:1 H 0.754996 0.434635 0.241749 0.361 Uiso 1 1 calc R U . . .
H3B_D:1 H 0.712604 0.471121 0.248465 0.361 Uiso 1 1 calc R U . . .
H3C_D:1 H 0.782882 0.466510 0.260844 0.361 Uiso 1 1 calc R U . . .
N_D:2 N 0.677(2) 0.4892(12) 0.3344(8) 0.186(19) Uiso 1 1 d D U . . .
H0_D:2 H 0.690345 0.510552 0.327409 0.223 Uiso 1 1 calc R U . . .
CA_D:2 C 0.6527(17) 0.4862(11) 0.3617(8) 0.164(19) Uiso 1 1 d D U . . .
HA_D:2 H 0.675892 0.464298 0.369783 0.196 Uiso 1 1 calc R U . . .
CB_D:2 C 0.6696(17) 0.5213(9) 0.3787(7) 0.157(19) Uiso 1 1 d D U . . .
CG1_D:2 C 0.643(2) 0.5159(16) 0.4064(7) 0.20(3) Uiso 1 1 d D U . . .
HG1A_D:2 H 0.596104 0.513198 0.405609 0.300 Uiso 1 1 calc R U . . .
HG1B_D:2 H 0.661762 0.493065 0.414157 0.300 Uiso 1 1 calc R U . . .
HG1C_D:2 H 0.654094 0.537864 0.417120 0.300 Uiso 1 1 calc R U . . .
CG2_D:2 C 0.641(3) 0.5578(12) 0.3677(11) 0.22(3) Uiso 1 1 d D U . . .
HG2A_D:2 H 0.593918 0.555386 0.366882 0.330 Uiso 1 1 calc R U . . .
HG2B_D:2 H 0.652266 0.578951 0.379173 0.330 Uiso 1 1 calc R U . . .
HG2C_D:2 H 0.657928 0.562304 0.350160 0.330 Uiso 1 1 calc R U . . .
CG3_D:2 C 0.7427(17) 0.5254(16) 0.3799(10) 0.23(3) Uiso 1 1 d D U . . .
HG3A_D:2 H 0.761643 0.502143 0.386925 0.342 Uiso 1 1 calc R U . . .
HG3B_D:2 H 0.759534 0.530043 0.362304 0.342 Uiso 1 1 calc R U . . .
HG3C_D:2 H 0.753872 0.546690 0.391317 0.342 Uiso 1 1 calc R U . . .
C_D:2 C 0.5820(17) 0.4762(10) 0.3623(7) 0.17(2) Uiso 1 1 d D U . . .
O_D:2 O 0.5413(18) 0.4952(10) 0.3514(7) 0.150(12) Uiso 1 1 d D U . . .
O_D:3 O 0.4163(19) 0.4330(11) 0.3426(7) 0.166(14) Uiso 1 1 d D U . . .
C_D:3 C 0.473(2) 0.4269(9) 0.3471(7) 0.17(2) Uiso 1 1 d D U . . .
CA_D:3 C 0.4984(18) 0.4326(11) 0.3749(7) 0.154(18) Uiso 1 1 d D U . . .
HA_D:3 H 0.470680 0.451250 0.384329 0.184 Uiso 1 1 calc R U . . .
N_D:3 N 0.5654(18) 0.4455(11) 0.3753(8) 0.166(17) Uiso 1 1 d D U . . .
H0_D:3 H 0.594517 0.432769 0.384202 0.200 Uiso 1 1 calc R U . . .
CB_D:3 C 0.4942(15) 0.3942(11) 0.3885(9) 0.16(2) Uiso 1 1 d D U . . .
HB1_D:3 H 0.515981 0.375179 0.377474 0.192 Uiso 1 1 calc R U . . .
HB2_D:3 H 0.518068 0.395736 0.405266 0.192 Uiso 1 1 calc R U . . .
C3_D:3 C 0.4269(15) 0.3806(9) 0.3942(7) 0.17(2) Uiso 1 1 d D U . . .
C7_D:3 C 0.4106(18) 0.3427(9) 0.3918(9) 0.20(2) Uiso 1 1 d D U . . .
H7_D:3 H 0.442068 0.324811 0.386408 0.237 Uiso 1 1 calc R U . . .
C6_D:3 C 0.348(2) 0.3311(10) 0.3972(9) 0.18(2) Uiso 1 1 d D U . . .
H6_D:3 H 0.336335 0.305295 0.395605 0.222 Uiso 1 1 calc R U . . .
C5_D:3 C 0.3044(17) 0.3579(13) 0.4050(9) 0.18(2) Uiso 1 1 d D U . . .
H5_D:3 H 0.261772 0.349882 0.408706 0.211 Uiso 1 1 calc R U . . .
N1_D:3 N 0.3185(16) 0.3945(12) 0.4075(8) 0.167(17) Uiso 1 1 d D U . . .
C4_D:3 C 0.3787(17) 0.4051(9) 0.4020(8) 0.16(2) Uiso 1 1 d D U . . .
H4_D:3 H 0.389170 0.431095 0.403663 0.191 Uiso 1 1 calc R U . . .
N_D:4 N 0.511(2) 0.4140(11) 0.3293(8) 0.146(15) Uiso 1 1 d D U . . .
H0_D:4 H 0.551449 0.410604 0.333249 0.176 Uiso 1 1 calc R U . . .
CA_D:4 C 0.489(2) 0.4048(11) 0.3026(8) 0.125(15) Uiso 1 1 d D U . . .
HA1_D:4 H 0.526660 0.403410 0.290749 0.149 Uiso 1 1 calc R U . . .
HA2_D:4 H 0.460179 0.425028 0.296081 0.149 Uiso 1 1 calc R U . . .
C_D:4 C 0.4534(16) 0.3672(10) 0.3023(8) 0.141(17) Uiso 1 1 d D U . . .
O_D:4 O 0.4432(19) 0.3509(10) 0.3227(8) 0.158(13) Uiso 1 1 d D U . . .
N_D:5 N 0.4391(19) 0.3593(10) 0.2777(8) 0.151(15) Uiso 1 1 d D U . . .
H0_D:5 H 0.454563 0.373886 0.265255 0.181 Uiso 1 1 calc R U . . .
CA_D:5 C 0.3984(16) 0.3271(10) 0.2705(8) 0.137(17) Uiso 1 1 d D U . . .
HA_D:5 H 0.382889 0.314325 0.286739 0.164 Uiso 1 1 calc R U . . .
C_D:5 C 0.4351(18) 0.2982(11) 0.2536(8) 0.17(2) Uiso 1 1 d D U . . .
O_D:5 O 0.473(2) 0.3084(14) 0.2372(10) 0.22(2) Uiso 1 1 d D U . . .
CB_D:5 C 0.3405(17) 0.3408(12) 0.2548(8) 0.158(19) Uiso 1 1 d D U . . .
HB1_D:5 H 0.357242 0.352268 0.238467 0.189 Uiso 1 1 calc R U . . .
HB2_D:5 H 0.315619 0.318145 0.249567 0.189 Uiso 1 1 calc R U . . .
C6_D:5 C 0.2937(14) 0.3685(8) 0.2665(6) 0.128(16) Uiso 1 1 d D U . . .
C7_D:5 C 0.3093(15) 0.4059(9) 0.2710(7) 0.127(16) Uiso 1 1 d D U . . .
H7_D:5 H 0.351521 0.413960 0.266699 0.152 Uiso 1 1 calc R U . . .
N8_D:5 N 0.2691(17) 0.4314(7) 0.2810(6) 0.120(12) Uiso 1 1 d D U . . .
C9_D:5 C 0.2093(17) 0.4206(10) 0.2863(8) 0.146(18) Uiso 1 1 d D U . . .
H9_D:5 H 0.179982 0.438751 0.293165 0.175 Uiso 1 1 calc R U . . .
C10_D:5 C 0.1881(14) 0.3842(10) 0.2823(8) 0.135(17) Uiso 1 1 d D U . . .
H10_D:5 H 0.144873 0.377327 0.286053 0.162 Uiso 1 1 calc R U . . .
C11_D:5 C 0.2312(16) 0.3577(9) 0.2728(9) 0.19(2) Uiso 1 1 d D U . . .
H11_D:5 H 0.218059 0.332154 0.270452 0.223 Uiso 1 1 calc R U . . .
N_D:6 N 0.419(3) 0.2634(11) 0.2584(11) 0.22(2) Uiso 1 1 d D U . . .
H0_D:6 H 0.399720 0.259596 0.273379 0.268 Uiso 1 1 calc R U . . .
CA_D:6 C 0.430(2) 0.2299(11) 0.2427(11) 0.22(3) Uiso 1 1 d D U . . .
HA_D:6 H 0.445616 0.238013 0.225079 0.266 Uiso 1 1 calc R U . . .
CB_D:6 C 0.482(2) 0.2043(15) 0.2555(12) 0.26(3) Uiso 1 1 d D U . . .
CG1_D:6 C 0.455(4) 0.188(3) 0.2807(15) 0.36(6) Uiso 1 1 d D U . . .
HG1A_D:6 H 0.442818 0.208060 0.292653 0.541 Uiso 1 1 calc R U . . .
HG1B_D:6 H 0.416515 0.172483 0.276554 0.541 Uiso 1 1 calc R U . . .
HG1C_D:6 H 0.487137 0.171456 0.289000 0.541 Uiso 1 1 calc R U . . .
CG2_D:6 C 0.542(3) 0.228(2) 0.262(2) 0.34(6) Uiso 1 1 d D U . . .
HG2A_D:6 H 0.559840 0.238499 0.246107 0.509 Uiso 1 1 calc R U . . .
HG2B_D:6 H 0.530052 0.248075 0.274200 0.509 Uiso 1 1 calc R U . . .
HG2C_D:6 H 0.574137 0.211388 0.270479 0.509 Uiso 1 1 calc R U . . .
CG3_D:6 C 0.501(5) 0.172(2) 0.2369(19) 0.39(7) Uiso 1 1 d D U . . .
HG3A_D:6 H 0.518403 0.183007 0.220765 0.580 Uiso 1 1 calc R U . . .
HG3B_D:6 H 0.533124 0.156214 0.245263 0.580 Uiso 1 1 calc R U . . .
HG3C_D:6 H 0.462502 0.157240 0.232817 0.580 Uiso 1 1 calc R U . . .
C_D:6 C 0.367(2) 0.2078(11) 0.2390(10) 0.24(3) Uiso 1 1 d D U . . .
O_D:6 O 0.330(2) 0.2023(14) 0.2572(10) 0.22(2) Uiso 1 1 d D U . . .
O1_D:7 O 0.362(3) 0.1959(17) 0.2140(10) 0.26(2) Uiso 1 1 d D U . . .
C1_D:7 C 0.304(4) 0.176(3) 0.2067(18) 0.29(5) Uiso 1 1 d D U . . .
H1A_D:7 H 0.306444 0.168792 0.188192 0.439 Uiso 1 1 calc R U . . .
H1B_D:7 H 0.300049 0.152957 0.217397 0.439 Uiso 1 1 calc R U . . .
H1C_D:7 H 0.266655 0.192114 0.209584 0.439 Uiso 1 1 calc R U . . .
O1_E:1 O 0.655(3) 0.3768(14) 0.2000(11) 0.23(2) Uiso 1 1 d D U . . .
C_E:1 C 0.620(2) 0.3573(13) 0.2130(8) 0.22(3) Uiso 1 1 d D U . . .
O2_E:1 O 0.633(2) 0.3245(13) 0.2249(10) 0.23(2) Uiso 1 1 d D U . . .
CT_E:1 C 0.694(3) 0.3053(15) 0.2188(11) 0.27(3) Uiso 1 1 d D U . . .
C1_E:1 C 0.700(4) 0.299(2) 0.1896(11) 0.22(3) Uiso 1 1 d D U . . .
H1A_E:1 H 0.740638 0.286573 0.185813 0.326 Uiso 1 1 calc R U . . .
H1B_E:1 H 0.664019 0.283729 0.183450 0.326 Uiso 1 1 calc R U . . .
H1C_E:1 H 0.698894 0.323858 0.180728 0.326 Uiso 1 1 calc R U . . .
C2_E:1 C 0.751(4) 0.327(3) 0.2291(19) 0.40(7) Uiso 1 1 d D U . . .
H2A_E:1 H 0.790579 0.314092 0.224833 0.605 Uiso 1 1 calc R U . . .
H2B_E:1 H 0.751245 0.352587 0.221058 0.605 Uiso 1 1 calc R U . . .
H2C_E:1 H 0.746988 0.330063 0.248148 0.605 Uiso 1 1 calc R U . . .
C3_E:1 C 0.686(5) 0.2680(19) 0.2331(15) 0.29(5) Uiso 1 1 d D U . . .
H3A_E:1 H 0.724795 0.252579 0.230454 0.434 Uiso 1 1 calc R U . . .
H3B_E:1 H 0.680456 0.272842 0.251859 0.434 Uiso 1 1 calc R U . . .
H3C_E:1 H 0.648556 0.254598 0.226321 0.434 Uiso 1 1 calc R U . . .
N_E:2 N 0.557(2) 0.3669(11) 0.2163(9) 0.169(17) Uiso 1 1 d D U . . .
H0_E:2 H 0.532435 0.354520 0.227558 0.202 Uiso 1 1 calc R U . . .
CA_E:2 C 0.5294(18) 0.3979(12) 0.2011(6) 0.158(19) Uiso 1 1 d D U . . .
HA_E:2 H 0.566790 0.413939 0.195843 0.189 Uiso 1 1 calc R U . . .
CB_E:2 C 0.4952(16) 0.3869(9) 0.1751(6) 0.132(17) Uiso 1 1 d D U . . .
CG1_E:2 C 0.479(2) 0.4223(11) 0.1595(9) 0.16(2) Uiso 1 1 d D U . . .
HG1A_E:2 H 0.517846 0.436775 0.156102 0.235 Uiso 1 1 calc R U . . .
HG1B_E:2 H 0.458934 0.414916 0.142787 0.235 Uiso 1 1 calc R U . . .
HG1C_E:2 H 0.448199 0.437817 0.169425 0.235 Uiso 1 1 calc R U . . .
CG2_E:2 C 0.434(2) 0.3643(15) 0.1803(12) 0.24(3) Uiso 1 1 d D U . . .
HG2A_E:2 H 0.444198 0.341566 0.190402 0.353 Uiso 1 1 calc R U . . .
HG2B_E:2 H 0.403359 0.379906 0.190285 0.353 Uiso 1 1 calc R U . . .
HG2C_E:2 H 0.414093 0.357006 0.163647 0.353 Uiso 1 1 calc R U . . .
CG3_E:2 C 0.541(2) 0.3618(11) 0.1589(7) 0.127(17) Uiso 1 1 d D U . . .
HG3A_E:2 H 0.551424 0.339023 0.168933 0.191 Uiso 1 1 calc R U . . .
HG3B_E:2 H 0.519375 0.354528 0.142572 0.191 Uiso 1 1 calc R U . . .
HG3C_E:2 H 0.580100 0.375815 0.154951 0.191 Uiso 1 1 calc R U . . .
C_E:2 C 0.4871(17) 0.4231(10) 0.2185(7) 0.141(18) Uiso 1 1 d D U . . .
O_E:2 O 0.459(2) 0.4066(11) 0.2358(8) 0.171(14) Uiso 1 1 d D U . . .
O_E:3 O 0.4076(18) 0.4935(10) 0.2706(7) 0.153(13) Uiso 1 1 d D U . . .
C_E:3 C 0.450(2) 0.4928(8) 0.2541(7) 0.153(19) Uiso 1 1 d D U . . .
CA_E:3 C 0.431(2) 0.4836(9) 0.2257(6) 0.156(18) Uiso 1 1 d D U . . .
HA_E:3 H 0.388360 0.470939 0.225520 0.187 Uiso 1 1 calc R U . . .
N_E:3 N 0.4797(19) 0.4580(9) 0.2147(7) 0.143(14) Uiso 1 1 d D U . . .
H0_E:3 H 0.507412 0.468501 0.203848 0.171 Uiso 1 1 calc R U . . .
CB_E:3 C 0.4278(17) 0.5202(9) 0.2098(7) 0.131(17) Uiso 1 1 d D U . . .
HB1_E:3 H 0.470148 0.532857 0.211075 0.158 Uiso 1 1 calc R U . . .
HB2_E:3 H 0.421347 0.513229 0.191242 0.158 Uiso 1 1 calc R U . . .
C3_E:3 C 0.3769(14) 0.5484(8) 0.2171(6) 0.163(19) Uiso 1 1 d D U . . .
C7_E:3 C 0.3911(15) 0.5865(8) 0.2198(7) 0.119(16) Uiso 1 1 d D U . . .
H7_E:3 H 0.434028 0.595052 0.217597 0.142 Uiso 1 1 calc R U . . .
C6_E:3 C 0.3427(18) 0.6123(8) 0.2258(7) 0.16(2) Uiso 1 1 d D U . . .
H6_E:3 H 0.351507 0.638512 0.227369 0.190 Uiso 1 1 calc R U . . .
C5_E:3 C 0.2813(17) 0.5981(9) 0.2294(7) 0.142(18) Uiso 1 1 d D U . . .
H5_E:3 H 0.247730 0.615373 0.233348 0.170 Uiso 1 1 calc R U . . .
N1_E:3 N 0.2666(13) 0.5616(10) 0.2276(7) 0.126(13) Uiso 1 1 d D U . . .
C4_E:3 C 0.3137(14) 0.5376(8) 0.2212(7) 0.150(19) Uiso 1 1 d D U . . .
H4_E:3 H 0.303236 0.511566 0.219361 0.180 Uiso 1 1 calc R U . . .
N_E:4 N 0.5116(19) 0.4991(10) 0.2601(8) 0.137(14) Uiso 1 1 d D U . . .
H0_E:4 H 0.540623 0.495318 0.247809 0.164 Uiso 1 1 calc R U . . .
CA_E:4 C 0.534(3) 0.5119(12) 0.2856(10) 0.16(2) Uiso 1 1 d D U . . .
HA1_E:4 H 0.581481 0.512702 0.285659 0.195 Uiso 1 1 calc R U . . .
HA2_E:4 H 0.520025 0.493578 0.299105 0.195 Uiso 1 1 calc R U . . .
C_E:4 C 0.5078(17) 0.5510(11) 0.2925(8) 0.148(18) Uiso 1 1 d D U . . .
O_E:4 O 0.4877(19) 0.5739(10) 0.2764(7) 0.156(13) Uiso 1 1 d D U . . .
N_E:5 N 0.509(2) 0.5561(10) 0.3189(7) 0.145(15) Uiso 1 1 d D U . . .
H0_E:5 H 0.521291 0.537506 0.329189 0.174 Uiso 1 1 calc R U . . .
CA_E:5 C 0.4894(18) 0.5920(10) 0.3303(7) 0.128(15) Uiso 1 1 d D U . . .
HA_E:5 H 0.452502 0.600979 0.319386 0.153 Uiso 1 1 calc R U . . .
C_E:5 C 0.539(2) 0.6240(10) 0.3297(7) 0.158(19) Uiso 1 1 d D U . . .
O_E:5 O 0.5935(19) 0.6178(11) 0.3219(9) 0.185(16) Uiso 1 1 d D U . . .
CB_E:5 C 0.4612(15) 0.5852(12) 0.3577(7) 0.133(17) Uiso 1 1 d D U . . .
HB1_E:5 H 0.489411 0.567336 0.367185 0.160 Uiso 1 1 calc R U . . .
HB2_E:5 H 0.461249 0.609364 0.367413 0.160 Uiso 1 1 calc R U . . .
C6_E:5 C 0.3935(14) 0.5695(9) 0.3575(6) 0.142(17) Uiso 1 1 d D U . . .
C7_E:5 C 0.3794(17) 0.5315(8) 0.3553(8) 0.135(17) Uiso 1 1 d D U . . .
H7_E:5 H 0.414603 0.514509 0.354291 0.162 Uiso 1 1 calc R U . . .
N8_E:5 N 0.3201(19) 0.5167(8) 0.3546(7) 0.161(16) Uiso 1 1 d D U . . .
C9_E:5 C 0.2713(17) 0.5409(12) 0.3561(9) 0.17(2) Uiso 1 1 d D U . . .
H9_E:5 H 0.228730 0.531157 0.355492 0.202 Uiso 1 1 calc R U . . .
C10_E:5 C 0.2791(15) 0.5794(11) 0.3584(9) 0.151(19) Uiso 1 1 d D U . . .
H10_E:5 H 0.242839 0.595621 0.359370 0.181 Uiso 1 1 calc R U . . .
C11_E:5 C 0.3411(17) 0.5939(8) 0.3593(8) 0.155(19) Uiso 1 1 d D U . . .
H11_E:5 H 0.347654 0.620358 0.361224 0.186 Uiso 1 1 calc R U . . .
N_E:6 N 0.516(2) 0.6575(12) 0.3375(10) 0.20(2) Uiso 1 1 d D U . . .
H0_E:6 H 0.474776 0.660353 0.340572 0.235 Uiso 1 1 calc R U . . .
CA_E:6 C 0.560(2) 0.6893(12) 0.3410(10) 0.22(3) Uiso 1 1 d D U . . .
HA_E:6 H 0.581300 0.694635 0.323917 0.263 Uiso 1 1 calc R U . . .
CB_E:6 C 0.527(3) 0.7265(12) 0.3509(11) 0.25(3) Uiso 1 1 d D U . . .
CG1_E:6 C 0.489(4) 0.718(2) 0.3758(15) 0.31(5) Uiso 1 1 d D U . . .
HG1A_E:6 H 0.517980 0.706806 0.388939 0.469 Uiso 1 1 calc R U . . .
HG1B_E:6 H 0.470749 0.741365 0.382696 0.469 Uiso 1 1 calc R U . . .
HG1C_E:6 H 0.454606 0.700045 0.371791 0.469 Uiso 1 1 calc R U . . .
CG2_E:6 C 0.483(4) 0.744(2) 0.3306(17) 0.38(7) Uiso 1 1 d D U . . .
HG2A_E:6 H 0.507188 0.749213 0.314612 0.569 Uiso 1 1 calc R U . . .
HG2B_E:6 H 0.448124 0.725860 0.326525 0.569 Uiso 1 1 calc R U . . .
HG2C_E:6 H 0.464267 0.767179 0.337430 0.569 Uiso 1 1 calc R U . . .
CG3_E:6 C 0.581(4) 0.7547(18) 0.358(2) 0.33(6) Uiso 1 1 d D U . . .
HG3A_E:6 H 0.609629 0.743512 0.370774 0.500 Uiso 1 1 calc R U . . .
HG3B_E:6 H 0.605601 0.760591 0.341835 0.500 Uiso 1 1 calc R U . . .
HG3C_E:6 H 0.561913 0.777889 0.364661 0.500 Uiso 1 1 calc R U . . .
C_E:6 C 0.611(2) 0.6769(12) 0.3606(10) 0.20(3) Uiso 1 1 d D U . . .
O_E:6 O 0.598(3) 0.6559(16) 0.3784(11) 0.27(3) Uiso 1 1 d D U . . .
O1_E:7 O 0.669(3) 0.6917(17) 0.3563(11) 0.27(3) Uiso 1 1 d D U . . .
C1_E:7 C 0.717(4) 0.688(3) 0.3769(19) 0.38(6) Uiso 1 1 d D U . . .
H1A_E:7 H 0.757408 0.700055 0.371256 0.565 Uiso 1 1 calc R U . . .
H1B_E:7 H 0.701419 0.700593 0.392739 0.565 Uiso 1 1 calc R U . . .
H1C_E:7 H 0.724868 0.661306 0.380508 0.565 Uiso 1 1 calc R U . . .
O1_F:1 O -0.071(3) 0.7055(19) 0.2790(14) 0.31(3) Uiso 1 1 d D U . . .
C_F:1 C -0.111(3) 0.6820(15) 0.2722(9) 0.22(3) Uiso 1 1 d D U . . .
O2_F:1 O -0.145(2) 0.6841(13) 0.2500(9) 0.23(2) Uiso 1 1 d D U . . .
CT_F:1 C -0.143(3) 0.7148(14) 0.2316(10) 0.23(3) Uiso 1 1 d D U . . .
C1_F:1 C -0.188(4) 0.702(3) 0.2101(15) 0.30(5) Uiso 1 1 d D U . . .
H1A_F:1 H -0.189013 0.721669 0.196389 0.453 Uiso 1 1 calc R U . . .
H1B_F:1 H -0.172255 0.678447 0.202597 0.453 Uiso 1 1 calc R U . . .
H1C_F:1 H -0.230889 0.698669 0.217283 0.453 Uiso 1 1 calc R U . . .
C2_F:1 C -0.166(5) 0.750(2) 0.2450(17) 0.33(5) Uiso 1 1 d D U . . .
H2A_F:1 H -0.164502 0.771569 0.232729 0.494 Uiso 1 1 calc R U . . .
H2B_F:1 H -0.210674 0.746641 0.250889 0.494 Uiso 1 1 calc R U . . .
H2C_F:1 H -0.138840 0.755866 0.260168 0.494 Uiso 1 1 calc R U . . .
C3_F:1 C -0.075(3) 0.7215(19) 0.2212(18) 0.32(5) Uiso 1 1 d D U . . .
H3A_F:1 H -0.075924 0.742614 0.208851 0.487 Uiso 1 1 calc R U . . .
H3B_F:1 H -0.046370 0.727465 0.235787 0.487 Uiso 1 1 calc R U . . .
H3C_F:1 H -0.060036 0.698643 0.212312 0.487 Uiso 1 1 calc R U . . .
N_F:2 N -0.121(2) 0.6514(16) 0.2865(10) 0.23(2) Uiso 1 1 d D U . . .
H0_F:2 H -0.154754 0.636507 0.283956 0.281 Uiso 1 1 calc R U . . .
CA_F:2 C -0.073(2) 0.6436(12) 0.3073(8) 0.19(2) Uiso 1 1 d D U . . .
HA_F:2 H -0.057268 0.668449 0.314271 0.224 Uiso 1 1 calc R U . . .
CB_F:2 C -0.101(2) 0.6205(13) 0.3305(8) 0.20(3) Uiso 1 1 d D U . . .
CG1_F:2 C -0.126(4) 0.5824(16) 0.3211(14) 0.30(5) Uiso 1 1 d D U . . .
HG1A_F:2 H -0.091503 0.567940 0.313033 0.451 Uiso 1 1 calc R U . . .
HG1B_F:2 H -0.143625 0.568292 0.336070 0.451 Uiso 1 1 calc R U . . .
HG1C_F:2 H -0.160675 0.586581 0.308294 0.451 Uiso 1 1 calc R U . . .
CG2_F:2 C -0.156(3) 0.642(2) 0.3431(14) 0.29(5) Uiso 1 1 d D U . . .
HG2A_F:2 H -0.140348 0.667037 0.349245 0.432 Uiso 1 1 calc R U . . .
HG2B_F:2 H -0.190187 0.646374 0.330147 0.432 Uiso 1 1 calc R U . . .
HG2C_F:2 H -0.173137 0.628085 0.357924 0.432 Uiso 1 1 calc R U . . .
CG3_F:2 C -0.048(3) 0.6139(19) 0.3511(10) 0.22(3) Uiso 1 1 d D U . . .
HG3A_F:2 H -0.031463 0.638271 0.357194 0.332 Uiso 1 1 calc R U . . .
HG3B_F:2 H -0.066377 0.600011 0.365978 0.332 Uiso 1 1 calc R U . . .
HG3C_F:2 H -0.013039 0.599131 0.343413 0.332 Uiso 1 1 calc R U . . .
C_F:2 C -0.0158(17) 0.6243(11) 0.2940(8) 0.18(2) Uiso 1 1 d D U . . .
O_F:2 O -0.020(2) 0.6059(13) 0.2741(9) 0.199(18) Uiso 1 1 d D U . . .
O_F:3 O 0.126(2) 0.6125(12) 0.2473(8) 0.209(19) Uiso 1 1 d D U . . .
C_F:3 C 0.1069(16) 0.6321(12) 0.2653(7) 0.137(17) Uiso 1 1 d D U . . .
CA_F:3 C 0.0988(14) 0.6150(12) 0.2924(6) 0.134(16) Uiso 1 1 d D U . . .
HA_F:3 H 0.093997 0.586987 0.290601 0.160 Uiso 1 1 calc R U . . .
N_F:3 N 0.0406(17) 0.6302(14) 0.3049(8) 0.185(19) Uiso 1 1 d D U . . .
H0_F:3 H 0.043450 0.643074 0.319585 0.223 Uiso 1 1 calc R U . . .
CB_F:3 C 0.1578(13) 0.6231(12) 0.3095(7) 0.130(16) Uiso 1 1 d D U . . .
HB1_F:3 H 0.162976 0.650883 0.310955 0.156 Uiso 1 1 calc R U . . .
HB2_F:3 H 0.149430 0.613275 0.327298 0.156 Uiso 1 1 calc R U . . .
C3_F:3 C 0.2203(13) 0.6066(8) 0.2999(6) 0.139(17) Uiso 1 1 d D U . . .
C7_F:3 C 0.2743(15) 0.6291(8) 0.2959(7) 0.124(16) Uiso 1 1 d D U . . .
H7_F:3 H 0.271111 0.655769 0.297165 0.148 Uiso 1 1 calc R U . . .
C6_F:3 C 0.3328(14) 0.6122(11) 0.2899(8) 0.16(2) Uiso 1 1 d D U . . .
H6_F:3 H 0.370458 0.627059 0.287491 0.195 Uiso 1 1 calc R U . . .
C5_F:3 C 0.3348(17) 0.5732(11) 0.2876(8) 0.17(2) Uiso 1 1 d D U . . .
H5_F:3 H 0.374826 0.561567 0.283662 0.198 Uiso 1 1 calc R U . . .
N1_F:3 N 0.2833(19) 0.5514(8) 0.2905(8) 0.160(16) Uiso 1 1 d D U . . .
C4_F:3 C 0.2275(17) 0.5680(8) 0.2966(8) 0.17(2) Uiso 1 1 d D U . . .
H4_F:3 H 0.190614 0.552492 0.298775 0.202 Uiso 1 1 calc R U . . .
N_F:4 N 0.097(2) 0.6671(11) 0.2601(8) 0.153(16) Uiso 1 1 d D U . . .
H0_F:4 H 0.085225 0.681946 0.273066 0.184 Uiso 1 1 calc R U . . .
CA_F:4 C 0.103(2) 0.6841(16) 0.2339(10) 0.18(2) Uiso 1 1 d D U . . .
HA1_F:4 H 0.085787 0.710085 0.234049 0.215 Uiso 1 1 calc R U . . .
HA2_F:4 H 0.078957 0.669055 0.220992 0.215 Uiso 1 1 calc R U . . .
C_F:4 C 0.174(2) 0.6851(9) 0.2262(8) 0.17(2) Uiso 1 1 d D U . . .
O_F:4 O 0.220(2) 0.6860(11) 0.2408(8) 0.176(15) Uiso 1 1 d D U . . .
N_F:5 N 0.180(2) 0.6842(11) 0.2007(7) 0.159(16) Uiso 1 1 d D U . . .
H0_F:5 H 0.146248 0.678559 0.191155 0.191 Uiso 1 1 calc R U . . .
CA_F:5 C 0.242(2) 0.6922(10) 0.1875(8) 0.17(2) Uiso 1 1 d D U . . .
HA_F:5 H 0.278891 0.683556 0.198466 0.208 Uiso 1 1 calc R U . . .
C_F:5 C 0.247(2) 0.7348(10) 0.1817(7) 0.16(2) Uiso 1 1 d D U . . .
O_F:5 O 0.198(3) 0.7538(13) 0.1808(11) 0.24(2) Uiso 1 1 d D U . . .
CB_F:5 C 0.243(2) 0.6730(7) 0.1604(7) 0.149(18) Uiso 1 1 d D U . . .
HB1_F:5 H 0.203578 0.680299 0.150773 0.179 Uiso 1 1 calc R U . . .
HB2_F:5 H 0.280348 0.682697 0.150493 0.179 Uiso 1 1 calc R U . . .
C6_F:5 C 0.2468(17) 0.6306(7) 0.1614(6) 0.156(18) Uiso 1 1 d D U . . .
C7_F:5 C 0.1931(14) 0.6082(8) 0.1650(7) 0.110(14) Uiso 1 1 d D U . . .
H7_F:5 H 0.152693 0.620580 0.166506 0.132 Uiso 1 1 calc R U . . .
N8_F:5 N 0.1936(15) 0.5705(8) 0.1666(6) 0.116(12) Uiso 1 1 d D U . . .
C9_F:5 C 0.2504(19) 0.5540(8) 0.1638(6) 0.132(16) Uiso 1 1 d D U . . .
H9_F:5 H 0.251844 0.527174 0.164471 0.158 Uiso 1 1 calc R U . . .
C10_F:5 C 0.3077(16) 0.5729(10) 0.1601(9) 0.17(2) Uiso 1 1 d D U . . .
H10_F:5 H 0.347078 0.559614 0.158223 0.203 Uiso 1 1 calc R U . . .
C11_F:5 C 0.3057(15) 0.6122(10) 0.1590(9) 0.18(2) Uiso 1 1 d D U . . .
H11_F:5 H 0.344152 0.626339 0.156689 0.219 Uiso 1 1 calc R U . . .
N_F:6 N 0.303(2) 0.7492(14) 0.1775(10) 0.21(2) Uiso 1 1 d D U . . .
H0_F:6 H 0.338213 0.736253 0.181216 0.247 Uiso 1 1 calc R U . . .
CA_F:6 C 0.308(2) 0.7880(14) 0.1665(9) 0.24(3) Uiso 1 1 d D U . . .
HA_F:6 H 0.279045 0.804940 0.176938 0.287 Uiso 1 1 calc R U . . .
CB_F:6 C 0.378(2) 0.8040(14) 0.1678(10) 0.30(4) Uiso 1 1 d D U . . .
CG1_F:6 C 0.424(3) 0.777(2) 0.1538(15) 0.29(5) Uiso 1 1 d D U . . .
HG1A_F:6 H 0.421707 0.752255 0.161678 0.440 Uiso 1 1 calc R U . . .
HG1B_F:6 H 0.412364 0.775806 0.135225 0.440 Uiso 1 1 calc R U . . .
HG1C_F:6 H 0.468078 0.787180 0.155344 0.440 Uiso 1 1 calc R U . . .
CG2_F:6 C 0.397(3) 0.808(2) 0.1966(11) 0.27(4) Uiso 1 1 d D U . . .
HG2A_F:6 H 0.367352 0.825033 0.205483 0.409 Uiso 1 1 calc R U . . .
HG2B_F:6 H 0.396069 0.783076 0.204975 0.409 Uiso 1 1 calc R U . . .
HG2C_F:6 H 0.440972 0.818244 0.197619 0.409 Uiso 1 1 calc R U . . .
CG3_F:6 C 0.382(4) 0.8433(17) 0.1553(17) 0.32(5) Uiso 1 1 d D U . . .
HG3A_F:6 H 0.352037 0.860473 0.164263 0.484 Uiso 1 1 calc R U . . .
HG3B_F:6 H 0.425763 0.852934 0.156907 0.484 Uiso 1 1 calc R U . . .
HG3C_F:6 H 0.370049 0.841560 0.136788 0.484 Uiso 1 1 calc R U . . .
C_F:6 C 0.282(2) 0.7863(16) 0.1387(9) 0.28(3) Uiso 1 1 d D U . . .
O_F:6 O 0.292(3) 0.7589(17) 0.1251(11) 0.28(3) Uiso 1 1 d D U . . .
O1_F:7 O 0.250(4) 0.8161(19) 0.1300(14) 0.35(4) Uiso 1 1 d D U . . .
C1_F:7 C 0.235(5) 0.817(3) 0.1023(15) 0.34(6) Uiso 1 1 d D U . . .
H1A_F:7 H 0.210986 0.840672 0.098444 0.513 Uiso 1 1 calc R U . . .
H1B_F:7 H 0.274761 0.817030 0.092136 0.513 Uiso 1 1 calc R U . . .
H1C_F:7 H 0.208440 0.795484 0.097647 0.513 Uiso 1 1 calc R U . . .
O1_G:1 O -0.029(2) 0.7987(12) 0.1837(9) 0.194(17) Uiso 1 1 d D U . . .
C_G:1 C 0.023(3) 0.7854(12) 0.1898(8) 0.24(3) Uiso 1 1 d D U . . .
O2_G:1 O 0.059(2) 0.7962(13) 0.2104(9) 0.23(2) Uiso 1 1 d D U . . .
CT_G:1 C 0.041(3) 0.8296(14) 0.2254(10) 0.23(3) Uiso 1 1 d D U . . .
C1_G:1 C -0.024(3) 0.823(3) 0.2379(17) 0.33(6) Uiso 1 1 d D U . . .
H1A_G:1 H -0.036609 0.845160 0.248017 0.501 Uiso 1 1 calc R U . . .
H1B_G:1 H -0.056193 0.818218 0.224169 0.501 Uiso 1 1 calc R U . . .
H1C_G:1 H -0.021711 0.800835 0.249438 0.501 Uiso 1 1 calc R U . . .
C2_G:1 C 0.094(3) 0.832(2) 0.2458(12) 0.23(3) Uiso 1 1 d D U . . .
H2A_G:1 H 0.085988 0.854132 0.257007 0.342 Uiso 1 1 calc R U . . .
H2B_G:1 H 0.093716 0.809141 0.256436 0.342 Uiso 1 1 calc R U . . .
H2C_G:1 H 0.135422 0.834859 0.237059 0.342 Uiso 1 1 calc R U . . .
C3_G:1 C 0.040(4) 0.8644(18) 0.2080(14) 0.25(4) Uiso 1 1 d D U . . .
H3A_G:1 H 0.028124 0.886511 0.218440 0.369 Uiso 1 1 calc R U . . .
H3B_G:1 H 0.082854 0.868230 0.200423 0.369 Uiso 1 1 calc R U . . .
H3C_G:1 H 0.008601 0.860797 0.193943 0.369 Uiso 1 1 calc R U . . .
N_G:2 N 0.053(2) 0.7584(12) 0.1766(8) 0.175(18) Uiso 1 1 d D U . . .
H0_G:2 H 0.088545 0.749247 0.183440 0.210 Uiso 1 1 calc R U . . .
CA_G:2 C 0.032(3) 0.7429(10) 0.1524(8) 0.20(2) Uiso 1 1 d D U . . .
HA_G:2 H -0.014727 0.748656 0.151169 0.244 Uiso 1 1 calc R U . . .
CB_G:2 C 0.063(2) 0.7607(11) 0.1274(8) 0.23(3) Uiso 1 1 d D U . . .
CG1_G:2 C 0.079(4) 0.8024(10) 0.1319(12) 0.25(4) Uiso 1 1 d D U . . .
HG1A_G:2 H 0.108513 0.804685 0.146740 0.379 Uiso 1 1 calc R U . . .
HG1B_G:2 H 0.099446 0.812744 0.116160 0.379 Uiso 1 1 calc R U . . .
HG1C_G:2 H 0.039372 0.816337 0.135579 0.379 Uiso 1 1 calc R U . . .
CG2_G:2 C 0.017(4) 0.757(2) 0.1042(12) 0.38(6) Uiso 1 1 d D U . . .
HG2A_G:2 H 0.006971 0.730115 0.101424 0.566 Uiso 1 1 calc R U . . .
HG2B_G:2 H -0.022624 0.770801 0.107913 0.566 Uiso 1 1 calc R U . . .
HG2C_G:2 H 0.037451 0.767208 0.088494 0.566 Uiso 1 1 calc R U . . .
CG3_G:2 C 0.126(3) 0.7397(15) 0.1212(14) 0.24(3) Uiso 1 1 d D U . . .
HG3A_G:2 H 0.155310 0.742060 0.135951 0.354 Uiso 1 1 calc R U . . .
HG3B_G:2 H 0.116213 0.712949 0.118029 0.354 Uiso 1 1 calc R U . . .
HG3C_G:2 H 0.145329 0.750697 0.105494 0.354 Uiso 1 1 calc R U . . .
C_G:2 C 0.037(2) 0.6999(9) 0.1524(8) 0.18(2) Uiso 1 1 d D U . . .
O_G:2 O 0.077(2) 0.6844(11) 0.1669(8) 0.177(15) Uiso 1 1 d D U . . .
O_G:3 O 0.0243(19) 0.5945(10) 0.1743(7) 0.159(13) Uiso 1 1 d D U . . .
C_G:3 C -0.0080(19) 0.6208(11) 0.1669(7) 0.152(19) Uiso 1 1 d D U . . .
CA_G:3 C 0.004(2) 0.6366(9) 0.1395(7) 0.17(2) Uiso 1 1 d D U . . .
HA_G:3 H 0.047453 0.628814 0.133538 0.202 Uiso 1 1 calc R U . . .
N_G:3 N -0.001(2) 0.6780(9) 0.1385(8) 0.168(17) Uiso 1 1 d D U . . .
H0_G:3 H -0.029978 0.688503 0.128316 0.202 Uiso 1 1 calc R U . . .
CB_G:3 C -0.047(2) 0.6206(8) 0.1202(9) 0.17(2) Uiso 1 1 d D U . . .
HB1_G:3 H -0.090434 0.627625 0.126339 0.202 Uiso 1 1 calc R U . . .
HB2_G:3 H -0.040359 0.632369 0.102817 0.202 Uiso 1 1 calc R U . . .
C3_G:3 C -0.0435(16) 0.5783(7) 0.1173(6) 0.144(18) Uiso 1 1 d D U . . .
C7_G:3 C -0.0988(15) 0.5565(10) 0.1178(9) 0.17(2) Uiso 1 1 d D U . . .
H7_G:3 H -0.139681 0.568130 0.119839 0.208 Uiso 1 1 calc R U . . .
C6_G:3 C -0.0943(19) 0.5176(10) 0.1151(8) 0.18(2) Uiso 1 1 d D U . . .
H6_G:3 H -0.131688 0.502095 0.115667 0.218 Uiso 1 1 calc R U . . .
C5_G:3 C -0.034(2) 0.5020(9) 0.1118(7) 0.146(18) Uiso 1 1 d D U . . .
H5_G:3 H -0.031166 0.475327 0.109846 0.176 Uiso 1 1 calc R U . . .
N1_G:3 N 0.0198(18) 0.5222(10) 0.1111(7) 0.157(16) Uiso 1 1 d D U . . .
C4_G:3 C 0.0143(15) 0.5596(9) 0.1141(8) 0.132(17) Uiso 1 1 d D U . . .
H4_G:3 H 0.052635 0.574209 0.114007 0.159 Uiso 1 1 calc R U . . .
N_G:4 N -0.051(2) 0.6357(13) 0.1823(10) 0.186(19) Uiso 1 1 d D U . . .
H0_G:4 H -0.076243 0.653961 0.176535 0.223 Uiso 1 1 calc R U . . .
CA_G:4 C -0.057(3) 0.6219(13) 0.2092(9) 0.17(2) Uiso 1 1 d D U . . .
HA1_G:4 H -0.077181 0.641730 0.220266 0.207 Uiso 1 1 calc R U . . .
HA2_G:4 H -0.014424 0.615949 0.216369 0.207 Uiso 1 1 calc R U . . .
C_G:4 C -0.0993(19) 0.5867(11) 0.2095(9) 0.21(3) Uiso 1 1 d D U . . .
O_G:4 O -0.1305(18) 0.5724(10) 0.1924(8) 0.153(12) Uiso 1 1 d D U . . .
N_G:5 N -0.096(2) 0.5716(12) 0.2332(9) 0.186(19) Uiso 1 1 d D U . . .
H0_G:5 H -0.074209 0.582943 0.245652 0.224 Uiso 1 1 calc R U . . .
CA_G:5 C -0.1292(17) 0.5357(12) 0.2385(9) 0.17(2) Uiso 1 1 d D U . . .
HA_G:5 H -0.126764 0.519539 0.222508 0.208 Uiso 1 1 calc R U . . .
C_G:5 C -0.1992(16) 0.5423(9) 0.2452(9) 0.17(2) Uiso 1 1 d D U . . .
O_G:5 O -0.220(2) 0.5489(14) 0.2669(10) 0.23(2) Uiso 1 1 d D U . . .
CB_G:5 C -0.0950(17) 0.5150(14) 0.2613(9) 0.20(2) Uiso 1 1 d D U . . .
HB1_G:5 H -0.090395 0.532469 0.276335 0.241 Uiso 1 1 calc R U . . .
HB2_G:5 H -0.121667 0.493337 0.267039 0.241 Uiso 1 1 calc R U . . .
C6_G:5 C -0.0291(14) 0.5009(10) 0.2532(7) 0.17(2) Uiso 1 1 d D U . . .
C7_G:5 C 0.0234(18) 0.5245(9) 0.2503(8) 0.16(2) Uiso 1 1 d D U . . .
H7_G:5 H 0.017287 0.550715 0.253287 0.192 Uiso 1 1 calc R U . . .
N8_G:5 N 0.0821(16) 0.5127(11) 0.2435(7) 0.148(15) Uiso 1 1 d D U . . .
C9_G:5 C 0.0902(17) 0.4759(12) 0.2392(9) 0.18(2) Uiso 1 1 d D U . . .
H9_G:5 H 0.131859 0.467118 0.234509 0.211 Uiso 1 1 calc R U . . .
C10_G:5 C 0.041(2) 0.4497(9) 0.2414(9) 0.17(2) Uiso 1 1 d D U . . .
H10_G:5 H 0.048292 0.423598 0.238097 0.204 Uiso 1 1 calc R U . . .
C11_G:5 C -0.0195(18) 0.4627(9) 0.2484(9) 0.17(2) Uiso 1 1 d D U . . .
H11_G:5 H -0.054285 0.445471 0.250035 0.200 Uiso 1 1 calc R U . . .
N_G:6 N -0.2343(19) 0.5401(13) 0.2232(9) 0.189(19) Uiso 1 1 d D U . . .
H0_G:6 H -0.215642 0.535892 0.208056 0.226 Uiso 1 1 calc R U . . .
CA_G:6 C -0.304(2) 0.5450(11) 0.2249(10) 0.20(2) Uiso 1 1 d D U . . .
HA_G:6 H -0.316554 0.545128 0.243809 0.243 Uiso 1 1 calc R U . . .
CB_G:6 C -0.327(2) 0.5832(10) 0.2128(10) 0.22(3) Uiso 1 1 d D U . . .
CG1_G:6 C -0.400(2) 0.5848(19) 0.2147(17) 0.26(4) Uiso 1 1 d D U . . .
HG1A_G:6 H -0.419172 0.563620 0.204965 0.386 Uiso 1 1 calc R U . . .
HG1B_G:6 H -0.413397 0.583120 0.233111 0.386 Uiso 1 1 calc R U . . .
HG1C_G:6 H -0.415936 0.608681 0.207308 0.386 Uiso 1 1 calc R U . . .
CG2_G:6 C -0.307(4) 0.585(2) 0.1840(11) 0.34(6) Uiso 1 1 d D U . . .
HG2A_G:6 H -0.326136 0.564128 0.174438 0.505 Uiso 1 1 calc R U . . .
HG2B_G:6 H -0.321861 0.609187 0.176504 0.505 Uiso 1 1 calc R U . . .
HG2C_G:6 H -0.259965 0.583861 0.182775 0.505 Uiso 1 1 calc R U . . .
CG3_G:6 C -0.297(4) 0.6161(15) 0.2279(17) 0.32(5) Uiso 1 1 d D U . . .
HG3A_G:6 H -0.310333 0.614586 0.246262 0.473 Uiso 1 1 calc R U . . .
HG3B_G:6 H -0.250314 0.614686 0.226656 0.473 Uiso 1 1 calc R U . . .
HG3C_G:6 H -0.312210 0.640011 0.220385 0.473 Uiso 1 1 calc R U . . .
C_G:6 C -0.337(2) 0.5113(10) 0.2122(9) 0.22(3) Uiso 1 1 d D U . . .
O_G:6 O -0.388(2) 0.4982(12) 0.2179(9) 0.194(17) Uiso 1 1 d D U . . .
O1_G:7 O -0.301(2) 0.4972(16) 0.1925(11) 0.25(2) Uiso 1 1 d D U . . .
C1_G:7 C -0.336(4) 0.473(3) 0.1746(17) 0.35(6) Uiso 1 1 d D U . . .
H1A_G:7 H -0.306475 0.463857 0.160997 0.531 Uiso 1 1 calc R U . . .
H1B_G:7 H -0.353416 0.451262 0.184227 0.531 Uiso 1 1 calc R U . . .
H1C_G:7 H -0.371065 0.487124 0.166555 0.531 Uiso 1 1 calc R U . . .
O1_H:1 O 0.118(5) 0.239(3) 0.1124(17) 0.44(6) Uiso 1 1 d D U . . .
C_H:1 C 0.167(4) 0.2542(18) 0.1037(12) 0.43(5) Uiso 1 1 d D U . . .
O2_H:1 O 0.197(4) 0.254(3) 0.0805(13) 0.48(5) Uiso 1 1 d D U . . .
CT_H:1 C 0.176(5) 0.235(2) 0.0566(12) 0.52(6) Uiso 1 1 d D U . . .
C1_H:1 C 0.183(8) 0.260(2) 0.0329(16) 0.56(10) Uiso 1 1 d D U . . .
H1A_H:1 H 0.168257 0.246808 0.017227 0.845 Uiso 1 1 calc R U . . .
H1B_H:1 H 0.156311 0.283050 0.035312 0.845 Uiso 1 1 calc R U . . .
H1C_H:1 H 0.227878 0.267750 0.030723 0.845 Uiso 1 1 calc R U . . .
C2_H:1 C 0.222(6) 0.202(3) 0.055(2) 0.39(7) Uiso 1 1 d D U . . .
H2A_H:1 H 0.211926 0.187017 0.038795 0.583 Uiso 1 1 calc R U . . .
H2B_H:1 H 0.266329 0.211027 0.053439 0.583 Uiso 1 1 calc R U . . .
H2C_H:1 H 0.217464 0.185551 0.069999 0.583 Uiso 1 1 calc R U . . .
C3_H:1 C 0.107(5) 0.222(4) 0.059(2) 0.50(9) Uiso 1 1 d D U . . .
H3A_H:1 H 0.093698 0.209082 0.043157 0.753 Uiso 1 1 calc R U . . .
H3B_H:1 H 0.104071 0.203735 0.073952 0.753 Uiso 1 1 calc R U . . .
H3C_H:1 H 0.079238 0.243350 0.062721 0.753 Uiso 1 1 calc R U . . .
N_H:2 N 0.200(4) 0.277(2) 0.1201(12) 0.32(3) Uiso 1 1 d D U . . .
H0_H:2 H 0.240765 0.282897 0.116887 0.386 Uiso 1 1 calc R U . . .
CA_H:2 C 0.167(3) 0.2916(11) 0.1437(9) 0.25(3) Uiso 1 1 d D U . . .
HA_H:2 H 0.127846 0.275551 0.146837 0.294 Uiso 1 1 calc R U . . .
CB_H:2 C 0.210(2) 0.2900(11) 0.1687(8) 0.21(3) Uiso 1 1 d D U . . .
CG1_H:2 C 0.224(3) 0.2486(12) 0.1750(13) 0.27(4) Uiso 1 1 d D U . . .
HG1A_H:2 H 0.184137 0.234781 0.177543 0.402 Uiso 1 1 calc R U . . .
HG1B_H:2 H 0.248410 0.237352 0.160402 0.402 Uiso 1 1 calc R U . . .
HG1C_H:2 H 0.250422 0.247220 0.190939 0.402 Uiso 1 1 calc R U . . .
CG2_H:2 C 0.174(3) 0.3076(18) 0.1919(10) 0.24(3) Uiso 1 1 d D U . . .
HG2A_H:2 H 0.133000 0.294142 0.194639 0.354 Uiso 1 1 calc R U . . .
HG2B_H:2 H 0.200170 0.305723 0.207669 0.354 Uiso 1 1 calc R U . . .
HG2C_H:2 H 0.164668 0.334290 0.188160 0.354 Uiso 1 1 calc R U . . .
CG3_H:2 C 0.273(2) 0.3114(16) 0.1647(12) 0.18(3) Uiso 1 1 d D U . . .
HG3A_H:2 H 0.263454 0.337937 0.160711 0.275 Uiso 1 1 calc R U . . .
HG3B_H:2 H 0.298597 0.309927 0.180707 0.275 Uiso 1 1 calc R U . . .
HG3C_H:2 H 0.296585 0.300059 0.150170 0.275 Uiso 1 1 calc R U . . .
C_H:2 C 0.1439(19) 0.3316(11) 0.1375(7) 0.17(2) Uiso 1 1 d D U . . .
O_H:2 O 0.174(2) 0.3520(11) 0.1224(8) 0.174(15) Uiso 1 1 d D U . . .
O_H:3 O 0.065(2) 0.4247(11) 0.1101(8) 0.172(14) Uiso 1 1 d D U . . .
C_H:3 C 0.0508(18) 0.3933(13) 0.1179(7) 0.17(2) Uiso 1 1 d D U . . .
CA_H:3 C 0.069(2) 0.3825(11) 0.1456(7) 0.163(19) Uiso 1 1 d D U . . .
HA_H:3 H 0.106344 0.399084 0.150701 0.196 Uiso 1 1 calc R U . . .
N_H:3 N 0.091(2) 0.3437(10) 0.1479(9) 0.169(17) Uiso 1 1 d D U . . .
H0_H:3 H 0.067630 0.327694 0.156759 0.203 Uiso 1 1 calc R U . . .
CB_H:3 C 0.015(2) 0.3910(8) 0.1646(9) 0.19(2) Uiso 1 1 d D U . . .
HB1_H:3 H -0.024049 0.377516 0.158495 0.224 Uiso 1 1 calc R U . . .
HB2_H:3 H 0.026500 0.380375 0.181885 0.224 Uiso 1 1 calc R U . . .
C3_H:3 C -0.0022(15) 0.4320(7) 0.1683(7) 0.153(18) Uiso 1 1 d D U . . .
C7_H:3 C -0.0659(14) 0.4438(8) 0.1702(7) 0.126(16) Uiso 1 1 d D U . . .
H7_H:3 H -0.099924 0.425988 0.168752 0.151 Uiso 1 1 calc R U . . .
C6_H:3 C -0.0792(15) 0.4817(9) 0.1742(7) 0.131(16) Uiso 1 1 d D U . . .
H6_H:3 H -0.122286 0.490146 0.176047 0.157 Uiso 1 1 calc R U . . .
C5_H:3 C -0.0287(18) 0.5069(8) 0.1755(7) 0.133(16) Uiso 1 1 d D U . . .
H5_H:3 H -0.038194 0.532932 0.177817 0.160 Uiso 1 1 calc R U . . .
N1_H:3 N 0.0327(16) 0.4964(8) 0.1737(7) 0.129(13) Uiso 1 1 d D U . . .
C4_H:3 C 0.0444(14) 0.4596(9) 0.1704(8) 0.17(2) Uiso 1 1 d D U . . .
H4_H:3 H 0.088136 0.451880 0.169463 0.203 Uiso 1 1 calc R U . . .
N_H:4 N 0.020(3) 0.3665(13) 0.1042(11) 0.20(2) Uiso 1 1 d D U . . .
H0_H:4 H 0.013864 0.343708 0.110536 0.242 Uiso 1 1 calc R U . . .
CA_H:4 C -0.001(3) 0.3774(18) 0.0785(10) 0.19(2) Uiso 1 1 d D U . . .
HA1_H:4 H -0.014791 0.354700 0.068622 0.223 Uiso 1 1 calc R U . . .
HA2_H:4 H 0.034691 0.389517 0.068842 0.223 Uiso 1 1 calc R U . . .
C_H:4 C -0.057(2) 0.4048(12) 0.0812(12) 0.22(3) Uiso 1 1 d D U . . .
O_H:4 O -0.086(3) 0.4147(16) 0.1006(12) 0.26(2) Uiso 1 1 d D U . . .
N_H:5 N -0.072(3) 0.4178(16) 0.0580(11) 0.24(3) Uiso 1 1 d D U . . .
H0_H:5 H -0.052647 0.409182 0.043898 0.292 Uiso 1 1 calc R U . . .
CA_H:5 C -0.122(2) 0.4473(14) 0.0561(12) 0.26(3) Uiso 1 1 d D U . . .
HA_H:5 H -0.119377 0.464001 0.071821 0.312 Uiso 1 1 calc R U . . .
C_H:5 C -0.187(2) 0.4271(14) 0.0557(12) 0.36(4) Uiso 1 1 d D U . . .
O_H:5 O -0.215(4) 0.420(2) 0.0358(14) 0.37(4) Uiso 1 1 d D U . . .
CB_H:5 C -0.109(3) 0.4709(15) 0.0314(11) 0.23(3) Uiso 1 1 d D U . . .
HB1_H:5 H -0.099006 0.453894 0.016682 0.280 Uiso 1 1 calc R U . . .
HB2_H:5 H -0.149057 0.485008 0.026857 0.280 Uiso 1 1 calc R U . . .
C6_H:5 C -0.055(2) 0.4985(13) 0.0354(9) 0.26(3) Uiso 1 1 d D U . . .
C7_H:5 C 0.009(2) 0.4885(13) 0.0331(11) 0.23(3) Uiso 1 1 d D U . . .
H7_H:5 H 0.018566 0.463042 0.028606 0.279 Uiso 1 1 calc R U . . .
N8_H:5 N 0.059(2) 0.5119(17) 0.0366(11) 0.22(2) Uiso 1 1 d D U . . .
C9_H:5 C 0.045(3) 0.5473(16) 0.0434(12) 0.27(3) Uiso 1 1 d D U . . .
H9_H:5 H 0.079938 0.564403 0.046031 0.324 Uiso 1 1 calc R U . . .
C10_H:5 C -0.017(3) 0.5606(13) 0.0467(14) 0.28(4) Uiso 1 1 d D U . . .
H10_H:5 H -0.024595 0.586045 0.051706 0.339 Uiso 1 1 calc R U . . .
C11_H:5 C -0.068(2) 0.5357(14) 0.0425(13) 0.27(3) Uiso 1 1 d D U . . .
H11_H:5 H -0.110696 0.544109 0.044422 0.319 Uiso 1 1 calc R U . . .
N_H:6 N -0.200(4) 0.418(2) 0.0795(12) 0.41(4) Uiso 1 1 d D U . . .
H0_H:6 H -0.167056 0.422883 0.089771 0.488 Uiso 1 1 calc R U . . .
CA_H:6 C -0.252(3) 0.404(2) 0.0942(11) 0.46(5) Uiso 1 1 d D U . . .
HA_H:6 H -0.259907 0.377790 0.087108 0.553 Uiso 1 1 calc R U . . .
CB_H:6 C -0.243(3) 0.3985(18) 0.1243(11) 0.45(5) Uiso 1 1 d D U . . .
CG1_H:6 C -0.203(5) 0.363(2) 0.1303(18) 0.34(6) Uiso 1 1 d D U . . .
HG1A_H:6 H -0.160581 0.366099 0.122599 0.506 Uiso 1 1 calc R U . . .
HG1B_H:6 H -0.199486 0.360338 0.149315 0.506 Uiso 1 1 calc R U . . .
HG1C_H:6 H -0.224677 0.341048 0.122921 0.506 Uiso 1 1 calc R U . . .
CG2_H:6 C -0.211(4) 0.433(2) 0.1366(14) 0.31(5) Uiso 1 1 d D U . . .
HG2A_H:6 H -0.236058 0.455640 0.132841 0.466 Uiso 1 1 calc R U . . .
HG2B_H:6 H -0.207585 0.429432 0.155574 0.466 Uiso 1 1 calc R U . . .
HG2C_H:6 H -0.167422 0.435822 0.129237 0.466 Uiso 1 1 calc R U . . .
CG3_H:6 C -0.310(4) 0.394(3) 0.1364(17) 0.52(9) Uiso 1 1 d D U . . .
HG3A_H:6 H -0.336066 0.416791 0.132538 0.779 Uiso 1 1 calc R U . . .
HG3B_H:6 H -0.331697 0.371928 0.128994 0.779 Uiso 1 1 calc R U . . .
HG3C_H:6 H -0.306505 0.391219 0.155388 0.779 Uiso 1 1 calc R U . . .
C_H:6 C -0.312(4) 0.426(2) 0.0880(14) 0.54(6) Uiso 1 1 d D U . . .
O_H:6 O -0.316(6) 0.460(2) 0.089(3) 0.72(10) Uiso 1 1 d D U . . .
O1_H:7 O -0.363(5) 0.404(2) 0.081(3) 0.54(6) Uiso 1 1 d D U . . .
C1_H:7 C -0.411(6) 0.428(3) 0.069(4) 0.58(10) Uiso 1 1 d D U . . .
H1A_H:7 H -0.448070 0.412624 0.063407 0.869 Uiso 1 1 calc DR U . . .
H1B_H:7 H -0.425734 0.447018 0.081593 0.869 Uiso 1 1 calc R U . . .
H1C_H:7 H -0.393182 0.440954 0.053538 0.869 Uiso 1 1 calc R U . . .
Sb1_X:1 Sb 0.0766(2) 0.49334(13) 0.32981(10) 0.1645(17) Uiso 1 1 d D U . . .
F1_X:1 F 0.1614(12) 0.4840(10) 0.3419(7) 0.206(15) Uiso 1 1 d D U . . .
F2_X:1 F 0.0479(16) 0.4779(8) 0.3631(5) 0.179(13) Uiso 1 1 d D U . . .
F3_X:1 F -0.0073(12) 0.5012(11) 0.3185(8) 0.232(18) Uiso 1 1 d D U . . .
F4_X:1 F 0.1138(15) 0.5023(9) 0.2967(5) 0.181(12) Uiso 1 1 d D U . . .
F5_X:1 F 0.086(2) 0.5416(7) 0.3390(8) 0.27(2) Uiso 1 1 d D U . . .
F6_X:1 F 0.0708(19) 0.4435(7) 0.3201(7) 0.231(18) Uiso 1 1 d D U . . .
Sb1_X:2 Sb 0.4554(4) 0.5036(2) 0.44124(18) 0.202(3) Uiso 0.7 1 d D U P . .
F1_X:2 F 0.494(2) 0.5117(15) 0.4086(7) 0.23(2) Uiso 0.7 1 d D U P . .
F2_X:2 F 0.3800(18) 0.4840(14) 0.4257(10) 0.24(3) Uiso 0.7 1 d D U P . .
F3_X:2 F 0.417(2) 0.4946(13) 0.4749(6) 0.190(19) Uiso 0.7 1 d D U P . .
F4_X:2 F 0.527(2) 0.5227(19) 0.4589(12) 0.40(5) Uiso 0.7 1 d D U P . .
F5_X:2 F 0.419(3) 0.5502(10) 0.4395(11) 0.29(3) Uiso 0.7 1 d D U P . .
F6_X:2 F 0.490(3) 0.4564(10) 0.4431(11) 0.28(3) Uiso 0.7 1 d D U P . .
Sb1_X:3 Sb 0.3273(3) 0.37435(17) 0.57603(13) 0.206(2) Uiso 1 1 d D U . . .
F1_X:3 F 0.4166(12) 0.3717(13) 0.5713(10) 0.27(2) Uiso 1 1 d D U . . .
F2_X:3 F 0.318(3) 0.3246(9) 0.5647(11) 0.34(3) Uiso 1 1 d D U . . .
F3_X:3 F 0.2398(13) 0.3797(14) 0.5806(10) 0.30(3) Uiso 1 1 d D U . . .
F4_X:3 F 0.339(2) 0.4254(7) 0.5849(9) 0.28(2) Uiso 1 1 d D U . . .
F5_X:3 F 0.337(3) 0.3581(14) 0.6106(6) 0.32(3) Uiso 1 1 d D U . . .
F6_X:3 F 0.320(3) 0.3911(17) 0.5409(6) 0.45(5) Uiso 1 1 d D U . . .
Sb1_X:4 Sb 0.2413(2) 0.42847(11) 0.19483(8) 0.1403(14) Uiso 1 1 d D U . . .
F1_X:4 F 0.1642(11) 0.4069(7) 0.2059(6) 0.155(10) Uiso 1 1 d D U . . .
F2_X:4 F 0.2467(13) 0.4529(7) 0.2271(4) 0.145(9) Uiso 1 1 d D U . . .
F3_X:4 F 0.3151(12) 0.4528(8) 0.1840(6) 0.167(12) Uiso 1 1 d D U . . .
F4_X:4 F 0.2323(15) 0.4042(8) 0.1628(5) 0.171(12) Uiso 1 1 d D U . . .
F5_X:4 F 0.2854(15) 0.3881(7) 0.2078(6) 0.181(13) Uiso 1 1 d D U . . .
F6_X:4 F 0.1950(14) 0.4703(7) 0.1816(6) 0.174(12) Uiso 1 1 d D U . . .
Sb1_X:5 Sb 0.3398(14) 0.2219(8) 0.3470(6) 0.378(12) Uiso 0.5 1 d D U P . .
F1_X:5 F 0.283(4) 0.1825(18) 0.3389(17) 0.32(5) Uiso 0.5 1 d D U P . .
F2_X:5 F 0.410(3) 0.193(2) 0.3351(19) 0.44(8) Uiso 0.5 1 d D U P . .
F3_X:5 F 0.395(4) 0.2623(19) 0.3552(16) 0.29(5) Uiso 0.5 1 d D U P . .
F4_X:5 F 0.268(3) 0.250(2) 0.3587(17) 0.34(4) Uiso 0.5 1 d D U P . .
F5_X:5 F 0.351(5) 0.202(3) 0.3806(11) 0.58(10) Uiso 0.5 1 d D U P . .
F6_X:5 F 0.327(3) 0.2418(18) 0.3132(8) 0.20(3) Uiso 0.5 1 d D U P . .
Sb1_X:6 Sb 0.3182(8) 0.6803(4) 0.4192(3) 0.299(6) Uiso 0.7 1 d D U P . .
F1_X:6 F 0.253(3) 0.6821(18) 0.3936(11) 0.28(3) Uiso 0.7 1 d D U P . .
F2_X:6 F 0.382(3) 0.672(2) 0.3942(11) 0.33(4) Uiso 0.7 1 d D U P . .
F3_X:6 F 0.380(3) 0.6790(18) 0.4461(10) 0.30(4) Uiso 0.7 1 d D U P . .
F4_X:6 F 0.254(3) 0.688(2) 0.4444(12) 0.47(7) Uiso 0.7 1 d D U P . .
F5_X:6 F 0.307(3) 0.6282(8) 0.4219(13) 0.28(3) Uiso 0.7 1 d D U P . .
F6_X:6 F 0.331(4) 0.7325(9) 0.4163(16) 0.46(7) Uiso 0.7 1 d D U P . .
Sb1_X:7 Sb 0.5122(7) 0.5471(4) 0.1316(3) 0.275(5) Uiso 0.7 1 d D U P . .
F1_X:7 F 0.440(2) 0.5242(15) 0.1470(11) 0.23(2) Uiso 0.7 1 d D U P . .
F2_X:7 F 0.520(3) 0.5035(14) 0.1104(12) 0.33(4) Uiso 0.7 1 d D U P . .
F3_X:7 F 0.584(3) 0.568(2) 0.1158(15) 0.47(7) Uiso 0.7 1 d D U P . .
F4_X:7 F 0.501(4) 0.5896(15) 0.1525(14) 0.49(7) Uiso 0.7 1 d D U P . .
F5_X:7 F 0.561(3) 0.5226(18) 0.1572(11) 0.32(4) Uiso 0.7 1 d D U P . .
F6_X:7 F 0.458(3) 0.569(2) 0.1066(12) 0.43(6) Uiso 0.7 1 d D U P . .
Sb1_X:8 Sb 0.0646(8) 0.7621(4) 0.3221(3) 0.320(6) Uiso 0.7 1 d D U P . .
F1_X:8 F 0.144(2) 0.737(2) 0.3245(17) 0.53(8) Uiso 0.7 1 d D U P . .
F2_X:8 F 0.092(4) 0.785(2) 0.2908(9) 0.54(8) Uiso 0.7 1 d D U P . .
F3_X:8 F -0.0145(18) 0.7881(15) 0.3203(12) 0.25(3) Uiso 0.7 1 d D U P . .
F4_X:8 F 0.037(3) 0.7390(16) 0.3531(9) 0.32(4) Uiso 0.7 1 d D U P . .
F5_X:8 F 0.0943(13) 0.8016(7) 0.3411(5) 0.089(9) Uiso 0.7 1 d D U P . .
F6_X:8 F 0.029(4) 0.7225(17) 0.3027(15) 0.61(9) Uiso 0.7 1 d D U P . .
O1_S:1 O -0.331(2) 0.5566(11) 0.3018(8) 0.169(14) Uiso 1 1 d . . . . .
O_S:2 O 0.210(4) 0.215(2) 0.3685(16) 0.29(3) Uiso 1 1 d . U . . .
O_S:3 O 0.120(7) 0.665(4) 0.408(3) 0.47(7) Uiso 1 1 d . . . . .

loop_
_atom_site_aniso_label
_atom_site_aniso_U_11
_atom_site_aniso_U_22
_atom_site_aniso_U_33
_atom_site_aniso_U_23
_atom_site_aniso_U_13
_atom_site_aniso_U_12
Ag_M:1 0.211(6) 0.302(8) 0.106(3) 0.009(4) 0.012(4) -0.040(5)
Ag_M:2 0.235(7) 0.321(8) 0.113(4) 0.026(4) -0.020(4) -0.056(6)
Ag_M:3 0.154(4) 0.331(8) 0.106(3) 0.021(4) 0.000(3) -0.011(5)
Ag_M:4 0.138(4) 0.221(5) 0.105(3) 0.005(3) -0.020(3) -0.006(4)
Ag_M:5 0.163(4) 0.226(5) 0.096(3) -0.001(3) -0.003(3) 0.010(4)
Ag_M:6 0.123(3) 0.239(5) 0.097(3) -0.004(3) -0.004(3) 0.000(4)
Ag_M:7 0.152(4) 0.195(4) 0.114(3) 0.009(3) -0.015(3) 0.003(3)
Ag_M:8 0.210(6) 0.234(6) 0.105(3) 0.009(4) -0.013(3) 0.018(5)

loop_
_atom_type_symbol
_atom_type_description
_atom_type_scat_dispersion_real
_atom_type_scat_dispersion_imag
_atom_type_scat_source
C C 0.0064 0.0035 'International Tables Vol C Tables 4.2.6.8 and 6.1.1.4'
H H 0.0000 0.0000 'International Tables Vol C Tables 4.2.6.8 and 6.1.1.4'
N N 0.0116 0.0070 'International Tables Vol C Tables 4.2.6.8 and 6.1.1.4'
O O 0.0197 0.0128 'International Tables Vol C Tables 4.2.6.8 and 6.1.1.4'
F F 0.0307 0.0215 'International Tables Vol C Tables 4.2.6.8 and 6.1.1.4'
Sb Sb -0.0643 2.8311 'International Tables Vol C Tables 4.2.6.8 and 6.1.1.4'
Ag Ag -0.2768 2.0314 'International Tables Vol C Tables 4.2.6.8 and 6.1.1.4'

loop_
_geom_angle_atom_site_label_1
_geom_angle_atom_site_label_2
_geom_angle_atom_site_label_3
_geom_angle
_geom_angle_site_symmetry_1
_geom_angle_site_symmetry_3
_geom_angle_publ_flag
N8_H:5 Ag_M:1 N1_B:3 164(2) 2_565 . ?
N1_A:3 Ag_M:2 N8_C:5 166.6(19) . . ?
N8_B:5 Ag_M:3 N1_D:3 164.4(17) . . ?
N8_B:5 Ag_M:3 O_C:3 102.9(17) . . ?
N1_D:3 Ag_M:3 O_C:3 92.6(16) . . ?
N1_C:3 Ag_M:4 N8_E:5 164.7(15) . . ?
N1_C:3 Ag_M:4 O_D:3 92.0(13) . . ?
N8_E:5 Ag_M:4 O_D:3 102.8(14) . . ?
N8_D:5 Ag_M:5 N1_F:3 166.4(15) . . ?
N8_G:5 Ag_M:6 N1_E:3 169.3(15) . . ?
N8_F:5 Ag_M:7 N1_H:3 168.7(13) . . ?
N8_A:5 Ag_M:8 N1_G:3 167.8(15) 2_564 . ?
O1_A:1 C_A:1 N_A:2 123(5) . . ?
O1_A:1 C_A:1 O2_A:1 133(5) . . ?
N_A:2 C_A:1 O2_A:1 105(4) . . ?
C_A:1 O2_A:1 CT_A:1 120(4) . . ?
O2_A:1 CT_A:1 C2_A:1 105(4) . . ?
O2_A:1 CT_A:1 C1_A:1 110(5) . . ?
C2_A:1 CT_A:1 C1_A:1 112(3) . . ?
O2_A:1 CT_A:1 C3_A:1 105(4) . . ?
C2_A:1 CT_A:1 C3_A:1 112(3) . . ?
C1_A:1 CT_A:1 C3_A:1 112(3) . . ?
C_A:1 N_A:2 CA_A:2 125(4) . . ?
N_A:2 CA_A:2 C_A:2 105(3) . . ?
N_A:2 CA_A:2 CB_A:2 108(3) . . ?
C_A:2 CA_A:2 CB_A:2 111.2(18) . . ?
CG2_A:2 CB_A:2 CG3_A:2 109(2) . . ?
CG2_A:2 CB_A:2 CG1_A:2 109(2) . . ?
CG3_A:2 CB_A:2 CG1_A:2 109(2) . . ?
CG2_A:2 CB_A:2 CA_A:2 110(2) . . ?
CG3_A:2 CB_A:2 CA_A:2 109(2) . . ?
CG1_A:2 CB_A:2 CA_A:2 110(2) . . ?
O_A:2 C_A:2 N_A:3 127(4) . . ?
O_A:2 C_A:2 CA_A:2 119(3) . . ?
N_A:3 C_A:2 CA_A:2 113(4) . . ?
O_A:3 C_A:3 N_A:4 122(4) . . ?
O_A:3 C_A:3 CA_A:3 118(4) . . ?
N_A:4 C_A:3 CA_A:3 120(4) . . ?
N_A:3 CA_A:3 C_A:3 111(3) . . ?
N_A:3 CA_A:3 CB_A:3 107(3) . . ?
C_A:3 CA_A:3 CB_A:3 109(3) . . ?
C_A:2 N_A:3 CA_A:3 120(3) . . ?
C3_A:3 CB_A:3 CA_A:3 113(2) . . ?
C4_A:3 C3_A:3 C7_A:3 117.5(12) . . ?
C4_A:3 C3_A:3 CB_A:3 121.2(15) . . ?
C7_A:3 C3_A:3 CB_A:3 121.2(16) . . ?
C6_A:3 C7_A:3 C3_A:3 119.3(14) . . ?
C5_A:3 C6_A:3 C7_A:3 118.1(17) . . ?
N1_A:3 C5_A:3 C6_A:3 124.2(18) . . ?
C5_A:3 N1_A:3 C4_A:3 116.8(17) . . ?
C5_A:3 N1_A:3 Ag_M:2 121(2) . . ?
C4_A:3 N1_A:3 Ag_M:2 122(2) . . ?
N1_A:3 C4_A:3 C3_A:3 124.1(16) . . ?
C_A:3 N_A:4 CA_A:4 120(4) . . ?
N_A:4 CA_A:4 C_A:4 109(4) . . ?
O_A:4 C_A:4 N_A:5 122(5) . . ?
O_A:4 C_A:4 CA_A:4 126(4) . . ?
N_A:5 C_A:4 CA_A:4 112(5) . . ?
C_A:4 N_A:5 CA_A:5 118(4) . . ?
N_A:5 CA_A:5 C_A:5 111(3) . . ?
N_A:5 CA_A:5 CB_A:5 110(3) . . ?
C_A:5 CA_A:5 CB_A:5 111(3) . . ?
O_A:5 C_A:5 N_A:6 124(4) . . ?
O_A:5 C_A:5 CA_A:5 122(4) . . ?
N_A:6 C_A:5 CA_A:5 113(4) . . ?
C6_A:5 CB_A:5 CA_A:5 113(2) . . ?
C7_A:5 C6_A:5 C11_A:5 117.2(13) . . ?
C7_A:5 C6_A:5 CB_A:5 123(2) . . ?
C11_A:5 C6_A:5 CB_A:5 120.0(19) . . ?
N8_A:5 C7_A:5 C6_A:5 124.2(16) . . ?
C9_A:5 N8_A:5 C7_A:5 117.5(17) . . ?
C9_A:5 N8_A:5 Ag_M:8 115(2) . 2_565 ?
C7_A:5 N8_A:5 Ag_M:8 127(2) . 2_565 ?
N8_A:5 C9_A:5 C10_A:5 123.5(17) . . ?
C9_A:5 C10_A:5 C11_A:5 118.0(16) . . ?
C10_A:5 C11_A:5 C6_A:5 119.6(14) . . ?
C_A:5 N_A:6 CA_A:6 126(5) . . ?
N_A:6 CA_A:6 C_A:6 113(4) . . ?
N_A:6 CA_A:6 CB_A:6 114(4) . . ?
C_A:6 CA_A:6 CB_A:6 115(2) . . ?
CG1_A:6 CB_A:6 CG3_A:6 109(2) . . ?
CG1_A:6 CB_A:6 CG2_A:6 109(2) . . ?
CG3_A:6 CB_A:6 CG2_A:6 109(2) . . ?
CG1_A:6 CB_A:6 CA_A:6 111(3) . . ?
CG3_A:6 CB_A:6 CA_A:6 110(3) . . ?
CG2_A:6 CB_A:6 CA_A:6 109(3) . . ?
O_A:6 C_A:6 O1_A:7 118(4) . . ?
O_A:6 C_A:6 CA_A:6 128(4) . . ?
O1_A:7 C_A:6 CA_A:6 114(4) . . ?
C_A:6 O1_A:7 C1_A:7 123(5) . . ?
O1_B:1 C_B:1 N_B:2 120(5) . . ?
O1_B:1 C_B:1 O2_B:1 132(5) . . ?
N_B:2 C_B:1 O2_B:1 108(5) . . ?
C_B:1 O2_B:1 CT_B:1 122(5) . . ?
O2_B:1 CT_B:1 C1_B:1 106(4) . . ?
O2_B:1 CT_B:1 C2_B:1 105(5) . . ?
C1_B:1 CT_B:1 C2_B:1 113(3) . . ?
O2_B:1 CT_B:1 C3_B:1 109(5) . . ?
C1_B:1 CT_B:1 C3_B:1 112(3) . . ?
C2_B:1 CT_B:1 C3_B:1 112(3) . . ?
C_B:1 N_B:2 CA_B:2 124(5) . . ?
N_B:2 CA_B:2 C_B:2 100(3) . . ?
N_B:2 CA_B:2 CB_B:2 112(4) . . ?
C_B:2 CA_B:2 CB_B:2 112.4(19) . . ?
CG1_B:2 CB_B:2 CG2_B:2 110(2) . . ?
CG1_B:2 CB_B:2 CG3_B:2 109(2) . . ?
CG2_B:2 CB_B:2 CG3_B:2 108(2) . . ?
CG1_B:2 CB_B:2 CA_B:2 111(2) . . ?
CG2_B:2 CB_B:2 CA_B:2 110(2) . . ?
CG3_B:2 CB_B:2 CA_B:2 110(2) . . ?
O_B:2 C_B:2 N_B:3 120(4) . . ?
O_B:2 C_B:2 CA_B:2 120(4) . . ?
N_B:3 C_B:2 CA_B:2 120(5) . . ?
O_B:3 C_B:3 N_B:4 122(4) . . ?
O_B:3 C_B:3 CA_B:3 122(4) . . ?
N_B:4 C_B:3 CA_B:3 116(4) . . ?
N_B:3 CA_B:3 C_B:3 112(3) . . ?
N_B:3 CA_B:3 CB_B:3 109(3) . . ?
C_B:3 CA_B:3 CB_B:3 109(3) . . ?
C_B:2 N_B:3 CA_B:3 119(4) . . ?
C3_B:3 CB_B:3 CA_B:3 116(2) . . ?
C4_B:3 C3_B:3 C7_B:3 116.7(12) . . ?
C4_B:3 C3_B:3 CB_B:3 121.6(15) . . ?
C7_B:3 C3_B:3 CB_B:3 121.6(16) . . ?
C6_B:3 C7_B:3 C3_B:3 120.5(15) . . ?
C5_B:3 C6_B:3 C7_B:3 117.9(16) . . ?
N1_B:3 C5_B:3 C6_B:3 122.8(18) . . ?
C5_B:3 N1_B:3 C4_B:3 118.2(18) . . ?
C5_B:3 N1_B:3 Ag_M:1 122(3) . . ?
C4_B:3 N1_B:3 Ag_M:1 120(2) . . ?
N1_B:3 C4_B:3 C3_B:3 123.8(16) . . ?
C_B:3 N_B:4 CA_B:4 119(5) . . ?
N_B:4 CA_B:4 C_B:4 113(4) . . ?
O_B:4 C_B:4 N_B:5 119(4) . . ?
O_B:4 C_B:4 CA_B:4 122(4) . . ?
N_B:5 C_B:4 CA_B:4 119(5) . . ?
C_B:4 N_B:5 CA_B:5 125(4) . . ?
N_B:5 CA_B:5 CB_B:5 110(3) . . ?
N_B:5 CA_B:5 C_B:5 103(3) . . ?
CB_B:5 CA_B:5 C_B:5 110(3) . . ?
O_B:5 C_B:5 N_B:6 130(5) . . ?
O_B:5 C_B:5 CA_B:5 113(4) . . ?
N_B:6 C_B:5 CA_B:5 118(5) . . ?
C6_B:5 CB_B:5 CA_B:5 112(2) . . ?
C7_B:5 C6_B:5 C11_B:5 117.4(13) . . ?
C7_B:5 C6_B:5 CB_B:5 121(2) . . ?
C11_B:5 C6_B:5 CB_B:5 121(2) . . ?
N8_B:5 C7_B:5 C6_B:5 124.4(16) . . ?
C9_B:5 N8_B:5 C7_B:5 116.6(17) . . ?
C9_B:5 N8_B:5 Ag_M:3 115(2) . . ?
C7_B:5 N8_B:5 Ag_M:3 128(3) . . ?
N8_B:5 C9_B:5 C10_B:5 124.3(17) . . ?
C9_B:5 C10_B:5 C11_B:5 117.4(16) . . ?
C6_B:5 C11_B:5 C10_B:5 119.8(14) . . ?
C_B:5 N_B:6 CA_B:6 121(5) . . ?
N_B:6 CA_B:6 C_B:6 120(4) . . ?
N_B:6 CA_B:6 CB_B:6 111(5) . . ?
C_B:6 CA_B:6 CB_B:6 113(2) . . ?
CG3_B:6 CB_B:6 CG2_B:6 109(2) . . ?
CG3_B:6 CB_B:6 CG1_B:6 109(2) . . ?
CG2_B:6 CB_B:6 CG1_B:6 110(2) . . ?
CG3_B:6 CB_B:6 CA_B:6 111(2) . . ?
CG2_B:6 CB_B:6 CA_B:6 108(2) . . ?
CG1_B:6 CB_B:6 CA_B:6 110(3) . . ?
O_B:6 C_B:6 O1_B:7 121(4) . . ?
O_B:6 C_B:6 CA_B:6 123(5) . . ?
O1_B:7 C_B:6 CA_B:6 117(4) . . ?
C_B:6 O1_B:7 C1_B:7 114(5) . . ?
O1_C:1 C_C:1 O2_C:1 134(5) . . ?
O1_C:1 C_C:1 N_C:2 111(5) . . ?
O2_C:1 C_C:1 N_C:2 115(5) . . ?
C_C:1 O2_C:1 CT_C:1 137(5) . . ?
O2_C:1 CT_C:1 C2_C:1 94(3) . . ?
O2_C:1 CT_C:1 C1_C:1 110(4) . . ?
C2_C:1 CT_C:1 C1_C:1 114(3) . . ?
O2_C:1 CT_C:1 C3_C:1 121(4) . . ?
C2_C:1 CT_C:1 C3_C:1 108(2) . . ?
C1_C:1 CT_C:1 C3_C:1 109(2) . . ?
C_C:1 N_C:2 CA_C:2 137(6) . . ?
N_C:2 CA_C:2 C_C:2 111(3) . . ?
N_C:2 CA_C:2 CB_C:2 113(4) . . ?
C_C:2 CA_C:2 CB_C:2 111.2(18) . . ?
CG2_C:2 CB_C:2 CG3_C:2 109(2) . . ?
CG2_C:2 CB_C:2 CG1_C:2 109(2) . . ?
CG3_C:2 CB_C:2 CG1_C:2 109(2) . . ?
CG2_C:2 CB_C:2 CA_C:2 111(2) . . ?
CG3_C:2 CB_C:2 CA_C:2 111(2) . . ?
CG1_C:2 CB_C:2 CA_C:2 108(2) . . ?
O_C:2 C_C:2 N_C:3 121(3) . . ?
O_C:2 C_C:2 CA_C:2 122(3) . . ?
N_C:3 C_C:2 CA_C:2 118(4) . . ?
C_C:3 O_C:3 Ag_M:3 150(3) . . ?
O_C:3 C_C:3 N_C:4 120(4) . . ?
O_C:3 C_C:3 CA_C:3 122(4) . . ?
N_C:4 C_C:3 CA_C:3 118(4) . . ?
N_C:3 CA_C:3 C_C:3 110(3) . . ?
N_C:3 CA_C:3 CB_C:3 112(3) . . ?
C_C:3 CA_C:3 CB_C:3 112(3) . . ?
C_C:2 N_C:3 CA_C:3 126(3) . . ?
C3_C:3 CB_C:3 CA_C:3 114(2) . . ?
C4_C:3 C3_C:3 C7_C:3 117.1(12) . . ?
C4_C:3 C3_C:3 CB_C:3 121.6(15) . . ?
C7_C:3 C3_C:3 CB_C:3 121.3(16) . . ?
C6_C:3 C7_C:3 C3_C:3 120.0(14) . . ?
C5_C:3 C6_C:3 C7_C:3 117.7(16) . . ?
N1_C:3 C5_C:3 C6_C:3 124.2(18) . . ?
C5_C:3 N1_C:3 C4_C:3 116.5(17) . . ?
C5_C:3 N1_C:3 Ag_M:4 123(2) . . ?
C4_C:3 N1_C:3 Ag_M:4 120(2) . . ?
N1_C:3 C4_C:3 C3_C:3 124.6(16) . . ?
C_C:3 N_C:4 CA_C:4 115(4) . . ?
N_C:4 CA_C:4 C_C:4 109(4) . . ?
O_C:4 C_C:4 N_C:5 125(5) . . ?
O_C:4 C_C:4 CA_C:4 126(4) . . ?
N_C:5 C_C:4 CA_C:4 109(5) . . ?
C_C:4 N_C:5 CA_C:5 125(4) . . ?
N_C:5 CA_C:5 C_C:5 116(4) . . ?
N_C:5 CA_C:5 CB_C:5 107(3) . . ?
C_C:5 CA_C:5 CB_C:5 108(3) . . ?
O_C:5 C_C:5 N_C:6 125(5) . . ?
O_C:5 C_C:5 CA_C:5 129(5) . . ?
N_C:6 C_C:5 CA_C:5 107(5) . . ?
C6_C:5 CB_C:5 CA_C:5 111(2) . . ?
C7_C:5 C6_C:5 C11_C:5 116.7(13) . . ?
C7_C:5 C6_C:5 CB_C:5 123(2) . . ?
C11_C:5 C6_C:5 CB_C:5 120(2) . . ?
N8_C:5 C7_C:5 C6_C:5 124.9(16) . . ?
C7_C:5 N8_C:5 C9_C:5 117.0(17) . . ?
C7_C:5 N8_C:5 Ag_M:2 130(3) . . ?
C9_C:5 N8_C:5 Ag_M:2 113(3) . . ?
N8_C:5 C9_C:5 C10_C:5 123.4(18) . . ?
C9_C:5 C10_C:5 C11_C:5 118.4(16) . . ?
C10_C:5 C11_C:5 C6_C:5 119.6(14) . . ?
C_C:5 N_C:6 CA_C:6 121(5) . . ?
N_C:6 CA_C:6 C_C:6 111(4) . . ?
N_C:6 CA_C:6 CB_C:6 120(3) . . ?
C_C:6 CA_C:6 CB_C:6 115(2) . . ?
CG1_C:6 CB_C:6 CG2_C:6 108(2) . . ?
CG1_C:6 CB_C:6 CG3_C:6 108(2) . . ?
CG2_C:6 CB_C:6 CG3_C:6 108(2) . . ?
CG1_C:6 CB_C:6 CA_C:6 111(3) . . ?
CG2_C:6 CB_C:6 CA_C:6 111(2) . . ?
CG3_C:6 CB_C:6 CA_C:6 110(3) . . ?
O_C:6 C_C:6 O1_C:7 119(5) . . ?
O_C:6 C_C:6 CA_C:6 126(5) . . ?
O1_C:7 C_C:6 CA_C:6 116(5) . . ?
C_C:6 O1_C:7 C1_C:7 120(6) . . ?
O1_D:1 C_D:1 O2_D:1 125(4) . . ?
O1_D:1 C_D:1 N_D:2 128(4) . . ?
O2_D:1 C_D:1 N_D:2 107(4) . . ?
C_D:1 O2_D:1 CT_D:1 123(3) . . ?
O2_D:1 CT_D:1 C2_D:1 110(3) . . ?
O2_D:1 CT_D:1 C1_D:1 109(4) . . ?
C2_D:1 CT_D:1 C1_D:1 113(3) . . ?
O2_D:1 CT_D:1 C3_D:1 104(3) . . ?
C2_D:1 CT_D:1 C3_D:1 109(2) . . ?
C1_D:1 CT_D:1 C3_D:1 110(3) . . ?
C_D:1 N_D:2 CA_D:2 113(3) . . ?
N_D:2 CA_D:2 C_D:2 111(3) . . ?
N_D:2 CA_D:2 CB_D:2 113(3) . . ?
C_D:2 CA_D:2 CB_D:2 113.2(17) . . ?
CG3_D:2 CB_D:2 CG2_D:2 109(2) . . ?
CG3_D:2 CB_D:2 CG1_D:2 109(2) . . ?
CG2_D:2 CB_D:2 CG1_D:2 108(2) . . ?
CG3_D:2 CB_D:2 CA_D:2 109(2) . . ?
CG2_D:2 CB_D:2 CA_D:2 112(2) . . ?
CG1_D:2 CB_D:2 CA_D:2 110(2) . . ?
O_D:2 C_D:2 N_D:3 120(3) . . ?
O_D:2 C_D:2 CA_D:2 123(3) . . ?
N_D:3 C_D:2 CA_D:2 117(4) . . ?
C_D:3 O_D:3 Ag_M:4 159(3) . . ?
O_D:3 C_D:3 N_D:4 121(4) . . ?
O_D:3 C_D:3 CA_D:3 119(3) . . ?
N_D:4 C_D:3 CA_D:3 119(4) . . ?
N_D:3 CA_D:3 CB_D:3 109(3) . . ?
N_D:3 CA_D:3 C_D:3 113(3) . . ?
CB_D:3 CA_D:3 C_D:3 107(3) . . ?
C_D:2 N_D:3 CA_D:3 120(3) . . ?
C3_D:3 CB_D:3 CA_D:3 115(2) . . ?
C4_D:3 C3_D:3 C7_D:3 117.1(12) . . ?
C4_D:3 C3_D:3 CB_D:3 121.8(15) . . ?
C7_D:3 C3_D:3 CB_D:3 121.1(16) . . ?
C6_D:3 C7_D:3 C3_D:3 119.7(15) . . ?
C5_D:3 C6_D:3 C7_D:3 118.3(17) . . ?
N1_D:3 C5_D:3 C6_D:3 123.5(18) . . ?
C5_D:3 N1_D:3 C4_D:3 117.1(17) . . ?
C5_D:3 N1_D:3 Ag_M:3 122(2) . . ?
C4_D:3 N1_D:3 Ag_M:3 120(2) . . ?
N1_D:3 C4_D:3 C3_D:3 124.3(16) . . ?
C_D:3 N_D:4 CA_D:4 123(4) . . ?
N_D:4 CA_D:4 C_D:4 111(3) . . ?
O_D:4 C_D:4 N_D:5 133(4) . . ?
O_D:4 C_D:4 CA_D:4 119(3) . . ?
N_D:5 C_D:4 CA_D:4 108(3) . . ?
C_D:4 N_D:5 CA_D:5 122(3) . . ?
N_D:5 CA_D:5 CB_D:5 110(3) . . ?
N_D:5 CA_D:5 C_D:5 112(3) . . ?
CB_D:5 CA_D:5 C_D:5 108(2) . . ?
O_D:5 C_D:5 N_D:6 126(4) . . ?
O_D:5 C_D:5 CA_D:5 121(3) . . ?
N_D:6 C_D:5 CA_D:5 114(4) . . ?
C6_D:5 CB_D:5 CA_D:5 120(2) . . ?
C7_D:5 C6_D:5 C11_D:5 116.4(13) . . ?
C7_D:5 C6_D:5 CB_D:5 123(2) . . ?
C11_D:5 C6_D:5 CB_D:5 121.0(19) . . ?
N8_D:5 C7_D:5 C6_D:5 124.5(16) . . ?
C9_D:5 N8_D:5 C7_D:5 118.2(17) . . ?
C9_D:5 N8_D:5 Ag_M:5 115(2) . . ?
C7_D:5 N8_D:5 Ag_M:5 126(2) . . ?
N8_D:5 C9_D:5 C10_D:5 122.4(17) . . ?
C9_D:5 C10_D:5 C11_D:5 118.7(16) . . ?
C10_D:5 C11_D:5 C6_D:5 119.8(14) . . ?
C_D:5 N_D:6 CA_D:6 129(4) . . ?
N_D:6 CA_D:6 C_D:6 111(3) . . ?
N_D:6 CA_D:6 CB_D:6 110(3) . . ?
C_D:6 CA_D:6 CB_D:6 110.4(19) . . ?
CG1_D:6 CB_D:6 CG3_D:6 109(2) . . ?
CG1_D:6 CB_D:6 CG2_D:6 109(2) . . ?
CG3_D:6 CB_D:6 CG2_D:6 110(2) . . ?
CG1_D:6 CB_D:6 CA_D:6 109(2) . . ?
CG3_D:6 CB_D:6 CA_D:6 110(3) . . ?
CG2_D:6 CB_D:6 CA_D:6 110(2) . . ?
O_D:6 C_D:6 O1_D:7 128(4) . . ?
O_D:6 C_D:6 CA_D:6 121(4) . . ?
O1_D:7 C_D:6 CA_D:6 110(4) . . ?
C_D:6 O1_D:7 C1_D:7 118(5) . . ?
O1_E:1 C_E:1 O2_E:1 128(4) . . ?
O1_E:1 C_E:1 N_E:2 121(4) . . ?
O2_E:1 C_E:1 N_E:2 111(4) . . ?
C_E:1 O2_E:1 CT_E:1 119(4) . . ?
O2_E:1 CT_E:1 C1_E:1 110(4) . . ?
O2_E:1 CT_E:1 C2_E:1 111(4) . . ?
C1_E:1 CT_E:1 C2_E:1 111(3) . . ?
O2_E:1 CT_E:1 C3_E:1 102(4) . . ?
C1_E:1 CT_E:1 C3_E:1 111(3) . . ?
C2_E:1 CT_E:1 C3_E:1 111(3) . . ?
C_E:1 N_E:2 CA_E:2 120(4) . . ?
N_E:2 CA_E:2 C_E:2 110(3) . . ?
N_E:2 CA_E:2 CB_E:2 116(3) . . ?
C_E:2 CA_E:2 CB_E:2 112.2(17) . . ?
CG1_E:2 CB_E:2 CG2_E:2 109(2) . . ?
CG1_E:2 CB_E:2 CG3_E:2 109(2) . . ?
CG2_E:2 CB_E:2 CG3_E:2 108(2) . . ?
CG1_E:2 CB_E:2 CA_E:2 110(2) . . ?
CG2_E:2 CB_E:2 CA_E:2 111(2) . . ?
CG3_E:2 CB_E:2 CA_E:2 109(2) . . ?
O_E:2 C_E:2 N_E:3 122(3) . . ?
O_E:2 C_E:2 CA_E:2 115(3) . . ?
N_E:3 C_E:2 CA_E:2 123(4) . . ?
O_E:3 C_E:3 N_E:4 122(3) . . ?
O_E:3 C_E:3 CA_E:3 118(3) . . ?
N_E:4 C_E:3 CA_E:3 120(3) . . ?
N_E:3 CA_E:3 CB_E:3 111(3) . . ?
N_E:3 CA_E:3 C_E:3 109(3) . . ?
CB_E:3 CA_E:3 C_E:3 110(2) . . ?
C_E:2 N_E:3 CA_E:3 129(3) . . ?
C3_E:3 CB_E:3 CA_E:3 118(2) . . ?
C4_E:3 C3_E:3 C7_E:3 117.2(12) . . ?
C4_E:3 C3_E:3 CB_E:3 121.3(14) . . ?
C7_E:3 C3_E:3 CB_E:3 121.5(15) . . ?
C3_E:3 C7_E:3 C6_E:3 120.4(14) . . ?
C5_E:3 C6_E:3 C7_E:3 117.2(16) . . ?
N1_E:3 C5_E:3 C6_E:3 123.7(18) . . ?
C5_E:3 N1_E:3 C4_E:3 117.9(17) . . ?
C5_E:3 N1_E:3 Ag_M:6 121(2) . . ?
C4_E:3 N1_E:3 Ag_M:6 121.4(19) . . ?
N1_E:3 C4_E:3 C3_E:3 123.6(16) . . ?
C_E:3 N_E:4 CA_E:4 124(4) . . ?
N_E:4 CA_E:4 C_E:4 112(3) . . ?
O_E:4 C_E:4 N_E:5 126(4) . . ?
O_E:4 C_E:4 CA_E:4 124(3) . . ?
N_E:5 C_E:4 CA_E:4 110(4) . . ?
C_E:4 N_E:5 CA_E:5 120(3) . . ?
N_E:5 CA_E:5 C_E:5 117(3) . . ?
N_E:5 CA_E:5 CB_E:5 109(3) . . ?
C_E:5 CA_E:5 CB_E:5 113(2) . . ?
O_E:5 C_E:5 N_E:6 125(4) . . ?
O_E:5 C_E:5 CA_E:5 120(3) . . ?
N_E:6 C_E:5 CA_E:5 115(4) . . ?
C6_E:5 CB_E:5 CA_E:5 114(2) . . ?
C7_E:5 C6_E:5 C11_E:5 116.2(13) . . ?
C7_E:5 C6_E:5 CB_E:5 124(2) . . ?
C11_E:5 C6_E:5 CB_E:5 120.0(19) . . ?
N8_E:5 C7_E:5 C6_E:5 125.5(16) . . ?
C9_E:5 N8_E:5 C7_E:5 116.5(17) . . ?
C9_E:5 N8_E:5 Ag_M:4 121(2) . . ?
C7_E:5 N8_E:5 Ag_M:4 122(2) . . ?
N8_E:5 C9_E:5 C10_E:5 123.5(17) . . ?
C9_E:5 C10_E:5 C11_E:5 118.7(16) . . ?
C10_E:5 C11_E:5 C6_E:5 119.6(14) . . ?
C_E:5 N_E:6 CA_E:6 120(4) . . ?
N_E:6 CA_E:6 C_E:6 107(3) . . ?
N_E:6 CA_E:6 CB_E:6 115(3) . . ?
C_E:6 CA_E:6 CB_E:6 109.4(18) . . ?
CG2_E:6 CB_E:6 CG1_E:6 109(2) . . ?
CG2_E:6 CB_E:6 CG3_E:6 110(2) . . ?
CG1_E:6 CB_E:6 CG3_E:6 109(2) . . ?
CG2_E:6 CB_E:6 CA_E:6 112(3) . . ?
CG1_E:6 CB_E:6 CA_E:6 109(2) . . ?
CG3_E:6 CB_E:6 CA_E:6 108(2) . . ?
O_E:6 C_E:6 O1_E:7 126(4) . . ?
O_E:6 C_E:6 CA_E:6 120(4) . . ?
O1_E:7 C_E:6 CA_E:6 114(4) . . ?
C_E:6 O1_E:7 C1_E:7 118(5) . . ?
O1_F:1 C_F:1 N_F:2 120(5) . . ?
O1_F:1 C_F:1 O2_F:1 124(5) . . ?
N_F:2 C_F:1 O2_F:1 115(5) . . ?
C_F:1 O2_F:1 CT_F:1 125(4) . . ?
O2_F:1 CT_F:1 C1_F:1 103(4) . . ?
O2_F:1 CT_F:1 C3_F:1 113(4) . . ?
C1_F:1 CT_F:1 C3_F:1 111(3) . . ?
O2_F:1 CT_F:1 C2_F:1 109(4) . . ?
C1_F:1 CT_F:1 C2_F:1 112(3) . . ?
C3_F:1 CT_F:1 C2_F:1 109(3) . . ?
C_F:1 N_F:2 CA_F:2 116(4) . . ?
N_F:2 CA_F:2 C_F:2 107(3) . . ?
N_F:2 CA_F:2 CB_F:2 113(3) . . ?
C_F:2 CA_F:2 CB_F:2 113.2(19) . . ?
CG1_F:2 CB_F:2 CG2_F:2 108(2) . . ?
CG1_F:2 CB_F:2 CG3_F:2 109(2) . . ?
CG2_F:2 CB_F:2 CG3_F:2 109(2) . . ?
CG1_F:2 CB_F:2 CA_F:2 111(2) . . ?
CG2_F:2 CB_F:2 CA_F:2 110(2) . . ?
CG3_F:2 CB_F:2 CA_F:2 110(2) . . ?
O_F:2 C_F:2 N_F:3 120(4) . . ?
O_F:2 C_F:2 CA_F:2 124(4) . . ?
N_F:3 C_F:2 CA_F:2 116(4) . . ?
O_F:3 C_F:3 N_F:4 117(3) . . ?
O_F:3 C_F:3 CA_F:3 120(3) . . ?
N_F:4 C_F:3 CA_F:3 124(4) . . ?
N_F:3 CA_F:3 C_F:3 110(3) . . ?
N_F:3 CA_F:3 CB_F:3 110(3) . . ?
C_F:3 CA_F:3 CB_F:3 111(2) . . ?
C_F:2 N_F:3 CA_F:3 120(3) . . ?
C3_F:3 CB_F:3 CA_F:3 116(2) . . ?
C4_F:3 C3_F:3 C7_F:3 117.3(12) . . ?
C4_F:3 C3_F:3 CB_F:3 121.0(15) . . ?
C7_F:3 C3_F:3 CB_F:3 121.5(15) . . ?
C3_F:3 C7_F:3 C6_F:3 119.7(14) . . ?
C5_F:3 C6_F:3 C7_F:3 118.1(16) . . ?
N1_F:3 C5_F:3 C6_F:3 123.1(18) . . ?
C5_F:3 N1_F:3 C4_F:3 117.9(17) . . ?
C5_F:3 N1_F:3 Ag_M:5 122(2) . . ?
C4_F:3 N1_F:3 Ag_M:5 120(2) . . ?
N1_F:3 C4_F:3 C3_F:3 123.8(16) . . ?
C_F:3 N_F:4 CA_F:4 124(4) . . ?
N_F:4 CA_F:4 C_F:4 109(3) . . ?
O_F:4 C_F:4 N_F:5 123(4) . . ?
O_F:4 C_F:4 CA_F:4 127(4) . . ?
N_F:5 C_F:4 CA_F:4 110(4) . . ?
C_F:4 N_F:5 CA_F:5 122(3) . . ?
N_F:5 CA_F:5 C_F:5 110(3) . . ?
N_F:5 CA_F:5 CB_F:5 110(3) . . ?
C_F:5 CA_F:5 CB_F:5 105(2) . . ?
O_F:5 C_F:5 N_F:6 122(4) . . ?
O_F:5 C_F:5 CA_F:5 119(3) . . ?
N_F:6 C_F:5 CA_F:5 119(4) . . ?
C6_F:5 CB_F:5 CA_F:5 114(2) . . ?
C7_F:5 C6_F:5 C11_F:5 117.2(13) . . ?
C7_F:5 C6_F:5 CB_F:5 122(2) . . ?
C11_F:5 C6_F:5 CB_F:5 120.6(19) . . ?
N8_F:5 C7_F:5 C6_F:5 125.0(16) . . ?
C9_F:5 N8_F:5 C7_F:5 116.1(16) . . ?
C9_F:5 N8_F:5 Ag_M:7 121(2) . . ?
C7_F:5 N8_F:5 Ag_M:7 123(2) . . ?
N8_F:5 C9_F:5 C10_F:5 124.8(17) . . ?
C9_F:5 C10_F:5 C11_F:5 117.8(16) . . ?
C6_F:5 C11_F:5 C10_F:5 119.2(14) . . ?
C_F:5 N_F:6 CA_F:6 119(4) . . ?
N_F:6 CA_F:6 C_F:6 107(3) . . ?
N_F:6 CA_F:6 CB_F:6 112(3) . . ?
C_F:6 CA_F:6 CB_F:6 112.1(19) . . ?
CG1_F:6 CB_F:6 CG3_F:6 109(2) . . ?
CG1_F:6 CB_F:6 CG2_F:6 110(2) . . ?
CG3_F:6 CB_F:6 CG2_F:6 108(2) . . ?
CG1_F:6 CB_F:6 CA_F:6 110(2) . . ?
CG3_F:6 CB_F:6 CA_F:6 111(2) . . ?
CG2_F:6 CB_F:6 CA_F:6 109(2) . . ?
O_F:6 C_F:6 O1_F:7 122(4) . . ?
O_F:6 C_F:6 CA_F:6 121(4) . . ?
O1_F:7 C_F:6 CA_F:6 117(4) . . ?
C_F:6 O1_F:7 C1_F:7 118(5) . . ?
O1_G:1 C_G:1 N_G:2 124(4) . . ?
O1_G:1 C_G:1 O2_G:1 125(4) . . ?
N_G:2 C_G:1 O2_G:1 111(4) . . ?
C_G:1 O2_G:1 CT_G:1 121(4) . . ?
O2_G:1 CT_G:1 C1_G:1 109(4) . . ?
O2_G:1 CT_G:1 C2_G:1 103(4) . . ?
C1_G:1 CT_G:1 C2_G:1 111(3) . . ?
O2_G:1 CT_G:1 C3_G:1 111(4) . . ?
C1_G:1 CT_G:1 C3_G:1 111(3) . . ?
C2_G:1 CT_G:1 C3_G:1 111(3) . . ?
C_G:1 N_G:2 CA_G:2 126(4) . . ?
N_G:2 CA_G:2 C_G:2 111(3) . . ?
N_G:2 CA_G:2 CB_G:2 116(3) . . ?
C_G:2 CA_G:2 CB_G:2 112.0(18) . . ?
CG2_G:2 CB_G:2 CG1_G:2 110(2) . . ?
CG2_G:2 CB_G:2 CG3_G:2 109(2) . . ?
CG1_G:2 CB_G:2 CG3_G:2 108(2) . . ?
CG2_G:2 CB_G:2 CA_G:2 110(2) . . ?
CG1_G:2 CB_G:2 CA_G:2 111(2) . . ?
CG3_G:2 CB_G:2 CA_G:2 109(2) . . ?
O_G:2 C_G:2 N_G:3 118(3) . . ?
O_G:2 C_G:2 CA_G:2 119(3) . . ?
N_G:3 C_G:2 CA_G:2 123(4) . . ?
O_G:3 C_G:3 N_G:4 120(4) . . ?
O_G:3 C_G:3 CA_G:3 119(3) . . ?
N_G:4 C_G:3 CA_G:3 121(4) . . ?
N_G:3 CA_G:3 C_G:3 113(3) . . ?
N_G:3 CA_G:3 CB_G:3 107(3) . . ?
C_G:3 CA_G:3 CB_G:3 110(3) . . ?
C_G:2 N_G:3 CA_G:3 122(3) . . ?
C3_G:3 CB_G:3 CA_G:3 113(2) . . ?
C4_G:3 C3_G:3 C7_G:3 117.1(12) . . ?
C4_G:3 C3_G:3 CB_G:3 122.0(15) . . ?
C7_G:3 C3_G:3 CB_G:3 120.9(16) . . ?
C3_G:3 C7_G:3 C6_G:3 119.8(15) . . ?
C5_G:3 C6_G:3 C7_G:3 118.1(16) . . ?
N1_G:3 C5_G:3 C6_G:3 123.5(18) . . ?
C5_G:3 N1_G:3 C4_G:3 117.3(17) . . ?
C5_G:3 N1_G:3 Ag_M:8 121(2) . . ?
C4_G:3 N1_G:3 Ag_M:8 121(2) . . ?
N1_G:3 C4_G:3 C3_G:3 124.2(16) . . ?
C_G:3 N_G:4 CA_G:4 119(4) . . ?
N_G:4 CA_G:4 C_G:4 109(3) . . ?
O_G:4 C_G:4 N_G:5 121(4) . . ?
O_G:4 C_G:4 CA_G:4 130(4) . . ?
N_G:5 C_G:4 CA_G:4 108(4) . . ?
C_G:4 N_G:5 CA_G:5 120(4) . . ?
N_G:5 CA_G:5 C_G:5 111(3) . . ?
N_G:5 CA_G:5 CB_G:5 109(3) . . ?
C_G:5 CA_G:5 CB_G:5 110(2) . . ?
O_G:5 C_G:5 N_G:6 126(4) . . ?
O_G:5 C_G:5 CA_G:5 125(4) . . ?
N_G:6 C_G:5 CA_G:5 109(3) . . ?
C6_G:5 CB_G:5 CA_G:5 111(2) . . ?
C7_G:5 C6_G:5 C11_G:5 117.0(13) . . ?
C7_G:5 C6_G:5 CB_G:5 123(2) . . ?
C11_G:5 C6_G:5 CB_G:5 120(2) . . ?
N8_G:5 C7_G:5 C6_G:5 124.2(16) . . ?
C7_G:5 N8_G:5 C9_G:5 117.6(17) . . ?
C7_G:5 N8_G:5 Ag_M:6 133(2) . . ?
C9_G:5 N8_G:5 Ag_M:6 109(2) . . ?
N8_G:5 C9_G:5 C10_G:5 123.2(17) . . ?
C11_G:5 C10_G:5 C9_G:5 117.9(16) . . ?
C10_G:5 C11_G:5 C6_G:5 120.1(14) . . ?
C_G:5 N_G:6 CA_G:6 119(4) . . ?
N_G:6 CA_G:6 C_G:6 109(3) . . ?
N_G:6 CA_G:6 CB_G:6 112(3) . . ?
C_G:6 CA_G:6 CB_G:6 112.1(18) . . ?
CG3_G:6 CB_G:6 CG2_G:6 110(2) . . ?
CG3_G:6 CB_G:6 CG1_G:6 110(2) . . ?
CG2_G:6 CB_G:6 CG1_G:6 109(2) . . ?
CG3_G:6 CB_G:6 CA_G:6 110(2) . . ?
CG2_G:6 CB_G:6 CA_G:6 110(2) . . ?
CG1_G:6 CB_G:6 CA_G:6 108(2) . . ?
O_G:6 C_G:6 O1_G:7 122(3) . . ?
O_G:6 C_G:6 CA_G:6 127(4) . . ?
O1_G:7 C_G:6 CA_G:6 111(4) . . ?
C_G:6 O1_G:7 C1_G:7 114(4) . . ?
O1_H:1 C_H:1 O2_H:1 135(5) . . ?
O1_H:1 C_H:1 N_H:2 117(5) . . ?
O2_H:1 C_H:1 N_H:2 108(5) . . ?
C_H:1 O2_H:1 CT_H:1 127(5) . . ?
O2_H:1 CT_H:1 C3_H:1 110(4) . . ?
O2_H:1 CT_H:1 C2_H:1 103(4) . . ?
C3_H:1 CT_H:1 C2_H:1 111(3) . . ?
O2_H:1 CT_H:1 C1_H:1 112(5) . . ?
C3_H:1 CT_H:1 C1_H:1 110(3) . . ?
C2_H:1 CT_H:1 C1_H:1 110(3) . . ?
C_H:1 N_H:2 CA_H:2 118(5) . . ?
N_H:2 CA_H:2 C_H:2 107(3) . . ?
N_H:2 CA_H:2 CB_H:2 112(4) . . ?
C_H:2 CA_H:2 CB_H:2 112.5(18) . . ?
CG3_H:2 CB_H:2 CG1_H:2 109(2) . . ?
CG3_H:2 CB_H:2 CG2_H:2 109(2) . . ?
CG1_H:2 CB_H:2 CG2_H:2 109(2) . . ?
CG3_H:2 CB_H:2 CA_H:2 111(2) . . ?
CG1_H:2 CB_H:2 CA_H:2 109(2) . . ?
CG2_H:2 CB_H:2 CA_H:2 110(2) . . ?
O_H:2 C_H:2 N_H:3 119(4) . . ?
O_H:2 C_H:2 CA_H:2 122(3) . . ?
N_H:3 C_H:2 CA_H:2 119(4) . . ?
O_H:3 C_H:3 N_H:4 126(4) . . ?
O_H:3 C_H:3 CA_H:3 118(3) . . ?
N_H:4 C_H:3 CA_H:3 115(4) . . ?
N_H:3 CA_H:3 C_H:3 113(3) . . ?
N_H:3 CA_H:3 CB_H:3 112(3) . . ?
C_H:3 CA_H:3 CB_H:3 111(3) . . ?
C_H:2 N_H:3 CA_H:3 123(3) . . ?
C3_H:3 CB_H:3 CA_H:3 116(2) . . ?
C4_H:3 C3_H:3 C7_H:3 116.8(12) . . ?
C4_H:3 C3_H:3 CB_H:3 121.7(15) . . ?
C7_H:3 C3_H:3 CB_H:3 121.5(15) . . ?
C6_H:3 C7_H:3 C3_H:3 119.4(14) . . ?
C5_H:3 C6_H:3 C7_H:3 118.8(16) . . ?
N1_H:3 C5_H:3 C6_H:3 123.1(17) . . ?
C5_H:3 N1_H:3 C4_H:3 117.0(17) . . ?
C5_H:3 N1_H:3 Ag_M:7 121(2) . . ?
C4_H:3 N1_H:3 Ag_M:7 122(2) . . ?
N1_H:3 C4_H:3 C3_H:3 124.9(16) . . ?
C_H:3 N_H:4 CA_H:4 116(4) . . ?
N_H:4 CA_H:4 C_H:4 109(4) . . ?
O_H:4 C_H:4 N_H:5 122(4) . . ?
O_H:4 C_H:4 CA_H:4 129(4) . . ?
N_H:5 C_H:4 CA_H:4 109(5) . . ?
C_H:4 N_H:5 CA_H:5 119(4) . . ?
N_H:5 CA_H:5 C_H:5 107(3) . . ?
N_H:5 CA_H:5 CB_H:5 109(3) . . ?
C_H:5 CA_H:5 CB_H:5 113(3) . . ?
O_H:5 C_H:5 N_H:6 131(5) . . ?
O_H:5 C_H:5 CA_H:5 122(4) . . ?
N_H:6 C_H:5 CA_H:5 107(4) . . ?
C6_H:5 CB_H:5 CA_H:5 111(3) . . ?
C7_H:5 C6_H:5 C11_H:5 116.6(13) . . ?
C7_H:5 C6_H:5 CB_H:5 123(2) . . ?
C11_H:5 C6_H:5 CB_H:5 120(2) . . ?
N8_H:5 C7_H:5 C6_H:5 125.1(16) . . ?
C9_H:5 N8_H:5 C7_H:5 116.9(17) . . ?
C9_H:5 N8_H:5 Ag_M:1 114(3) . 2_564 ?
C7_H:5 N8_H:5 Ag_M:1 128(3) . 2_564 ?
N8_H:5 C9_H:5 C10_H:5 123.4(18) . . ?
C9_H:5 C10_H:5 C11_H:5 118.3(16) . . ?
C6_H:5 C11_H:5 C10_H:5 119.7(15) . . ?
C_H:5 N_H:6 CA_H:6 139(5) . . ?
N_H:6 CA_H:6 C_H:6 109(4) . . ?
N_H:6 CA_H:6 CB_H:6 119(3) . . ?
C_H:6 CA_H:6 CB_H:6 111(2) . . ?
CG1_H:6 CB_H:6 CG3_H:6 110(2) . . ?
CG1_H:6 CB_H:6 CG2_H:6 109(2) . . ?
CG3_H:6 CB_H:6 CG2_H:6 109(2) . . ?
CG1_H:6 CB_H:6 CA_H:6 111(3) . . ?
CG3_H:6 CB_H:6 CA_H:6 108(2) . . ?
CG2_H:6 CB_H:6 CA_H:6 111(2) . . ?
O_H:6 C_H:6 O1_H:7 123(4) . . ?
O_H:6 C_H:6 CA_H:6 124(4) . . ?
O1_H:7 C_H:6 CA_H:6 113(4) . . ?
C_H:6 O1_H:7 C1_H:7 109(4) . . ?
F5_X:1 Sb1_X:1 F6_X:1 177.4(19) . . ?
F5_X:1 Sb1_X:1 F3_X:1 92.4(17) . . ?
F6_X:1 Sb1_X:1 F3_X:1 89.9(16) . . ?
F5_X:1 Sb1_X:1 F2_X:1 94.3(16) . . ?
F6_X:1 Sb1_X:1 F2_X:1 86.9(14) . . ?
F3_X:1 Sb1_X:1 F2_X:1 91.6(15) . . ?
F5_X:1 Sb1_X:1 F4_X:1 91.7(16) . . ?
F6_X:1 Sb1_X:1 F4_X:1 86.8(14) . . ?
F3_X:1 Sb1_X:1 F4_X:1 94.6(15) . . ?
F2_X:1 Sb1_X:1 F4_X:1 171.1(14) . . ?
F5_X:1 Sb1_X:1 F1_X:1 88.8(16) . . ?
F6_X:1 Sb1_X:1 F1_X:1 89.0(15) . . ?
F3_X:1 Sb1_X:1 F1_X:1 178.2(17) . . ?
F2_X:1 Sb1_X:1 F1_X:1 87.0(14) . . ?
F4_X:1 Sb1_X:1 F1_X:1 86.6(14) . . ?
F5_X:2 Sb1_X:2 F6_X:2 178(2) . . ?
F5_X:2 Sb1_X:2 F4_X:2 92(2) . . ?
F6_X:2 Sb1_X:2 F4_X:2 90(2) . . ?
F5_X:2 Sb1_X:2 F1_X:2 89.8(19) . . ?
F6_X:2 Sb1_X:2 F1_X:2 91.1(19) . . ?
F4_X:2 Sb1_X:2 F1_X:2 92(2) . . ?
F5_X:2 Sb1_X:2 F2_X:2 88(2) . . ?
F6_X:2 Sb1_X:2 F2_X:2 91(2) . . ?
F4_X:2 Sb1_X:2 F2_X:2 176(2) . . ?
F1_X:2 Sb1_X:2 F2_X:2 92.1(19) . . ?
F5_X:2 Sb1_X:2 F3_X:2 91.2(19) . . ?
F6_X:2 Sb1_X:2 F3_X:2 88.0(18) . . ?
F4_X:2 Sb1_X:2 F3_X:2 88(2) . . ?
F1_X:2 Sb1_X:2 F3_X:2 179(2) . . ?
F2_X:2 Sb1_X:2 F3_X:2 88.5(18) . . ?
F3_X:3 Sb1_X:3 F2_X:3 91.7(19) . . ?
F3_X:3 Sb1_X:3 F5_X:3 91.2(19) . . ?
F2_X:3 Sb1_X:3 F5_X:3 91.0(19) . . ?
F3_X:3 Sb1_X:3 F1_X:3 177.0(19) . . ?
F2_X:3 Sb1_X:3 F1_X:3 91.0(18) . . ?
F5_X:3 Sb1_X:3 F1_X:3 90.0(18) . . ?
F3_X:3 Sb1_X:3 F4_X:3 90.1(18) . . ?
F2_X:3 Sb1_X:3 F4_X:3 176(2) . . ?
F5_X:3 Sb1_X:3 F4_X:3 93.0(18) . . ?
F1_X:3 Sb1_X:3 F4_X:3 87.1(17) . . ?
F3_X:3 Sb1_X:3 F6_X:3 90(2) . . ?
F2_X:3 Sb1_X:3 F6_X:3 89(2) . . ?
F5_X:3 Sb1_X:3 F6_X:3 178(2) . . ?
F1_X:3 Sb1_X:3 F6_X:3 88.6(19) . . ?
F4_X:3 Sb1_X:3 F6_X:3 86.5(19) . . ?
F5_X:4 Sb1_X:4 F3_X:4 93.2(13) . . ?
F5_X:4 Sb1_X:4 F4_X:4 90.5(13) . . ?
F3_X:4 Sb1_X:4 F4_X:4 92.0(12) . . ?
F5_X:4 Sb1_X:4 F1_X:4 90.1(13) . . ?
F3_X:4 Sb1_X:4 F1_X:4 176.4(13) . . ?
F4_X:4 Sb1_X:4 F1_X:4 89.5(12) . . ?
F5_X:4 Sb1_X:4 F2_X:4 90.5(12) . . ?
F3_X:4 Sb1_X:4 F2_X:4 89.9(12) . . ?
F4_X:4 Sb1_X:4 F2_X:4 177.8(13) . . ?
F1_X:4 Sb1_X:4 F2_X:4 88.5(12) . . ?
F5_X:4 Sb1_X:4 F6_X:4 179.5(16) . . ?
F3_X:4 Sb1_X:4 F6_X:4 87.2(13) . . ?
F4_X:4 Sb1_X:4 F6_X:4 89.8(13) . . ?
F1_X:4 Sb1_X:4 F6_X:4 89.5(12) . . ?
F2_X:4 Sb1_X:4 F6_X:4 89.2(12) . . ?
F2_X:5 Sb1_X:5 F5_X:5 90(2) . . ?
F2_X:5 Sb1_X:5 F1_X:5 91(2) . . ?
F5_X:5 Sb1_X:5 F1_X:5 90(2) . . ?
F2_X:5 Sb1_X:5 F3_X:5 91(2) . . ?
F5_X:5 Sb1_X:5 F3_X:5 90(2) . . ?
F1_X:5 Sb1_X:5 F3_X:5 178(3) . . ?
F2_X:5 Sb1_X:5 F4_X:5 179(3) . . ?
F5_X:5 Sb1_X:5 F4_X:5 90(2) . . ?
F1_X:5 Sb1_X:5 F4_X:5 88(2) . . ?
F3_X:5 Sb1_X:5 F4_X:5 91(2) . . ?
F2_X:5 Sb1_X:5 F6_X:5 91(2) . . ?
F5_X:5 Sb1_X:5 F6_X:5 179(3) . . ?
F1_X:5 Sb1_X:5 F6_X:5 89(2) . . ?
F3_X:5 Sb1_X:5 F6_X:5 90(2) . . ?
F4_X:5 Sb1_X:5 F6_X:5 89(2) . . ?
O_S:2 F4_X:5 Sb1_X:5 105(4) . . ?
F5_X:6 Sb1_X:6 F2_X:6 90(2) . . ?
F5_X:6 Sb1_X:6 F6_X:6 179(3) . . ?
F2_X:6 Sb1_X:6 F6_X:6 90(2) . . ?
F5_X:6 Sb1_X:6 F4_X:6 90(2) . . ?
F2_X:6 Sb1_X:6 F4_X:6 179(3) . . ?
F6_X:6 Sb1_X:6 F4_X:6 90(2) . . ?
F5_X:6 Sb1_X:6 F1_X:6 90(2) . . ?
F2_X:6 Sb1_X:6 F1_X:6 92(2) . . ?
F6_X:6 Sb1_X:6 F1_X:6 91(2) . . ?
F4_X:6 Sb1_X:6 F1_X:6 88(2) . . ?
F5_X:6 Sb1_X:6 F3_X:6 91(2) . . ?
F2_X:6 Sb1_X:6 F3_X:6 91(2) . . ?
F6_X:6 Sb1_X:6 F3_X:6 89(2) . . ?
F4_X:6 Sb1_X:6 F3_X:6 89(2) . . ?
F1_X:6 Sb1_X:6 F3_X:6 177(2) . . ?
F3_X:7 Sb1_X:7 F4_X:7 91(2) . . ?
F3_X:7 Sb1_X:7 F5_X:7 93(2) . . ?
F4_X:7 Sb1_X:7 F5_X:7 92(2) . . ?
F3_X:7 Sb1_X:7 F6_X:7 91(2) . . ?
F4_X:7 Sb1_X:7 F6_X:7 89(2) . . ?
F5_X:7 Sb1_X:7 F6_X:7 176(3) . . ?
F3_X:7 Sb1_X:7 F1_X:7 178(3) . . ?
F4_X:7 Sb1_X:7 F1_X:7 91(2) . . ?
F5_X:7 Sb1_X:7 F1_X:7 87(2) . . ?
F6_X:7 Sb1_X:7 F1_X:7 89(2) . . ?
F3_X:7 Sb1_X:7 F2_X:7 91(2) . . ?
F4_X:7 Sb1_X:7 F2_X:7 178(3) . . ?
F5_X:7 Sb1_X:7 F2_X:7 89(2) . . ?
F6_X:7 Sb1_X:7 F2_X:7 90(2) . . ?
F1_X:7 Sb1_X:7 F2_X:7 87(2) . . ?
F5_X:8 Sb1_X:8 F4_X:8 89.2(19) . . ?
F5_X:8 Sb1_X:8 F6_X:8 177(3) . . ?
F4_X:8 Sb1_X:8 F6_X:8 90(2) . . ?
F5_X:8 Sb1_X:8 F2_X:8 91(2) . . ?
F4_X:8 Sb1_X:8 F2_X:8 179(3) . . ?
F6_X:8 Sb1_X:8 F2_X:8 89(2) . . ?
F5_X:8 Sb1_X:8 F1_X:8 91(2) . . ?
F4_X:8 Sb1_X:8 F1_X:8 90(2) . . ?
F6_X:8 Sb1_X:8 F1_X:8 92(2) . . ?
F2_X:8 Sb1_X:8 F1_X:8 90(2) . . ?
F5_X:8 Sb1_X:8 F3_X:8 86.9(17) . . ?
F4_X:8 Sb1_X:8 F3_X:8 89(2) . . ?
F6_X:8 Sb1_X:8 F3_X:8 90(2) . . ?
F2_X:8 Sb1_X:8 F3_X:8 91(2) . . ?
F1_X:8 Sb1_X:8 F3_X:8 178(3) . . ?

loop_
_geom_bond_atom_site_label_1
_geom_bond_atom_site_label_2
_geom_bond_distance
_geom_bond_site_symmetry_2
_geom_bond_publ_flag
Ag_M:1 N8_H:5 1.99(4) 2_565 ?
Ag_M:1 N1_B:3 2.15(3) . ?
Ag_M:2 N1_A:3 2.20(3) . ?
Ag_M:2 N8_C:5 2.20(4) . ?
Ag_M:3 N8_B:5 2.02(3) . ?
Ag_M:3 N1_D:3 2.12(3) . ?
Ag_M:3 O_C:3 2.59(5) . ?
Ag_M:4 N1_C:3 2.11(3) . ?
Ag_M:4 N8_E:5 2.11(3) . ?
Ag_M:4 O_D:3 2.52(4) . ?
Ag_M:5 N8_D:5 2.11(3) . ?
Ag_M:5 N1_F:3 2.20(3) . ?
Ag_M:6 N8_G:5 2.12(3) . ?
Ag_M:6 N1_E:3 2.18(3) . ?
Ag_M:7 N8_F:5 2.14(3) . ?
Ag_M:7 N1_H:3 2.15(3) . ?
Ag_M:8 N8_A:5 2.13(3) 2_564 ?
Ag_M:8 N1_G:3 2.21(3) . ?
O1_A:1 C_A:1 1.19(4) . ?
C_A:1 N_A:2 1.32(4) . ?
C_A:1 O2_A:1 1.34(4) . ?
O2_A:1 CT_A:1 1.46(3) . ?
CT_A:1 C2_A:1 1.512(19) . ?
CT_A:1 C1_A:1 1.512(19) . ?
CT_A:1 C3_A:1 1.514(18) . ?
N_A:2 CA_A:2 1.50(4) . ?
CA_A:2 C_A:2 1.529(18) . ?
CA_A:2 CB_A:2 1.562(13) . ?
CB_A:2 CG2_A:2 1.526(16) . ?
CB_A:2 CG3_A:2 1.530(16) . ?
CB_A:2 CG1_A:2 1.533(16) . ?
C_A:2 O_A:2 1.21(2) . ?
C_A:2 N_A:3 1.29(3) . ?
O_A:3 C_A:3 1.21(3) . ?
C_A:3 N_A:4 1.29(4) . ?
C_A:3 CA_A:3 1.527(19) . ?
CA_A:3 N_A:3 1.47(2) . ?
CA_A:3 CB_A:3 1.53(2) . ?
CB_A:3 C3_A:3 1.507(11) . ?
C3_A:3 C4_A:3 1.383(12) . ?
C3_A:3 C7_A:3 1.391(13) . ?
C7_A:3 C6_A:3 1.389(12) . ?
C6_A:3 C5_A:3 1.370(19) . ?
C5_A:3 N1_A:3 1.334(16) . ?
N1_A:3 C4_A:3 1.340(13) . ?
N_A:4 CA_A:4 1.47(4) . ?
CA_A:4 C_A:4 1.523(17) . ?
C_A:4 O_A:4 1.22(3) . ?
C_A:4 N_A:5 1.31(4) . ?
N_A:5 CA_A:5 1.47(2) . ?
CA_A:5 C_A:5 1.52(3) . ?
CA_A:5 CB_A:5 1.54(2) . ?
C_A:5 O_A:5 1.22(3) . ?
C_A:5 N_A:6 1.29(4) . ?
CB_A:5 C6_A:5 1.510(12) . ?
C6_A:5 C7_A:5 1.383(12) . ?
C6_A:5 C11_A:5 1.389(13) . ?
C7_A:5 N8_A:5 1.330(13) . ?
N8_A:5 C9_A:5 1.327(15) . ?
C9_A:5 C10_A:5 1.384(18) . ?
C10_A:5 C11_A:5 1.384(13) . ?
N_A:6 CA_A:6 1.44(4) . ?
CA_A:6 C_A:6 1.513(18) . ?
CA_A:6 CB_A:6 1.557(13) . ?
CB_A:6 CG1_A:6 1.528(17) . ?
CB_A:6 CG3_A:6 1.533(17) . ?
CB_A:6 CG2_A:6 1.534(17) . ?
C_A:6 O_A:6 1.21(3) . ?
C_A:6 O1_A:7 1.33(4) . ?
O1_A:7 C1_A:7 1.448(13) . ?
O1_B:1 C_B:1 1.21(4) . ?
C_B:1 N_B:2 1.31(4) . ?
C_B:1 O2_B:1 1.34(4) . ?
O2_B:1 CT_B:1 1.45(3) . ?
CT_B:1 C1_B:1 1.512(19) . ?
CT_B:1 C2_B:1 1.512(19) . ?
CT_B:1 C3_B:1 1.513(18) . ?
N_B:2 CA_B:2 1.48(4) . ?
CA_B:2 C_B:2 1.525(18) . ?
CA_B:2 CB_B:2 1.559(13) . ?
CB_B:2 CG1_B:2 1.526(16) . ?
CB_B:2 CG2_B:2 1.530(17) . ?
CB_B:2 CG3_B:2 1.532(16) . ?
C_B:2 O_B:2 1.22(3) . ?
C_B:2 N_B:3 1.30(4) . ?
O_B:3 C_B:3 1.22(3) . ?
C_B:3 N_B:4 1.31(4) . ?
C_B:3 CA_B:3 1.524(19) . ?
CA_B:3 N_B:3 1.47(2) . ?
CA_B:3 CB_B:3 1.53(2) . ?
CB_B:3 C3_B:3 1.505(12) . ?
C3_B:3 C4_B:3 1.383(12) . ?
C3_B:3 C7_B:3 1.385(13) . ?
C7_B:3 C6_B:3 1.384(12) . ?
C6_B:3 C5_B:3 1.380(19) . ?
C5_B:3 N1_B:3 1.330(16) . ?
N1_B:3 C4_B:3 1.336(13) . ?
N_B:4 CA_B:4 1.46(4) . ?
CA_B:4 C_B:4 1.526(17) . ?
C_B:4 O_B:4 1.22(3) . ?
C_B:4 N_B:5 1.34(4) . ?
N_B:5 CA_B:5 1.47(2) . ?
CA_B:5 CB_B:5 1.54(2) . ?
CA_B:5 C_B:5 1.54(3) . ?
C_B:5 O_B:5 1.23(3) . ?
C_B:5 N_B:6 1.31(4) . ?
CB_B:5 C6_B:5 1.508(12) . ?
C6_B:5 C7_B:5 1.379(12) . ?
C6_B:5 C11_B:5 1.385(13) . ?
C7_B:5 N8_B:5 1.336(13) . ?
N8_B:5 C9_B:5 1.335(15) . ?
C9_B:5 C10_B:5 1.381(18) . ?
C10_B:5 C11_B:5 1.389(13) . ?
N_B:6 CA_B:6 1.44(4) . ?
CA_B:6 C_B:6 1.509(18) . ?
CA_B:6 CB_B:6 1.558(13) . ?
CB_B:6 CG3_B:6 1.526(17) . ?
CB_B:6 CG2_B:6 1.526(17) . ?
CB_B:6 CG1_B:6 1.527(17) . ?
C_B:6 O_B:6 1.22(3) . ?
C_B:6 O1_B:7 1.35(4) . ?
O1_B:7 C1_B:7 1.450(13) . ?
O1_C:1 C_C:1 1.25(4) . ?
C_C:1 O2_C:1 1.33(4) . ?
C_C:1 N_C:2 1.33(4) . ?
O2_C:1 CT_C:1 1.46(3) . ?
CT_C:1 C2_C:1 1.520(19) . ?
CT_C:1 C1_C:1 1.522(18) . ?
CT_C:1 C3_C:1 1.528(18) . ?
N_C:2 CA_C:2 1.45(4) . ?
CA_C:2 C_C:2 1.521(18) . ?
CA_C:2 CB_C:2 1.560(12) . ?
CB_C:2 CG2_C:2 1.529(16) . ?
CB_C:2 CG3_C:2 1.530(16) . ?
CB_C:2 CG1_C:2 1.534(16) . ?
C_C:2 O_C:2 1.19(2) . ?
C_C:2 N_C:3 1.29(3) . ?
O_C:3 C_C:3 1.23(3) . ?
C_C:3 N_C:4 1.33(4) . ?
C_C:3 CA_C:3 1.522(18) . ?
CA_C:3 N_C:3 1.46(2) . ?
CA_C:3 CB_C:3 1.54(2) . ?
CB_C:3 C3_C:3 1.507(11) . ?
C3_C:3 C4_C:3 1.381(12) . ?
C3_C:3 C7_C:3 1.386(13) . ?
C7_C:3 C6_C:3 1.385(12) . ?
C6_C:3 C5_C:3 1.381(19) . ?
C5_C:3 N1_C:3 1.333(15) . ?
N1_C:3 C4_C:3 1.340(13) . ?
N_C:4 CA_C:4 1.47(4) . ?
CA_C:4 C_C:4 1.525(17) . ?
C_C:4 O_C:4 1.20(3) . ?
C_C:4 N_C:5 1.30(4) . ?
N_C:5 CA_C:5 1.47(2) . ?
CA_C:5 C_C:5 1.51(3) . ?
CA_C:5 CB_C:5 1.56(2) . ?
C_C:5 O_C:5 1.20(3) . ?
C_C:5 N_C:6 1.32(4) . ?
CB_C:5 C6_C:5 1.513(12) . ?
C6_C:5 C7_C:5 1.383(12) . ?
C6_C:5 C11_C:5 1.391(13) . ?
C7_C:5 N8_C:5 1.333(13) . ?
N8_C:5 C9_C:5 1.334(15) . ?
C9_C:5 C10_C:5 1.377(18) . ?
C10_C:5 C11_C:5 1.389(13) . ?
N_C:6 CA_C:6 1.45(4) . ?
CA_C:6 C_C:6 1.513(18) . ?
CA_C:6 CB_C:6 1.554(13) . ?
CB_C:6 CG1_C:6 1.530(17) . ?
CB_C:6 CG2_C:6 1.534(17) . ?
CB_C:6 CG3_C:6 1.537(17) . ?
C_C:6 O_C:6 1.21(3) . ?
C_C:6 O1_C:7 1.36(4) . ?
O1_C:7 C1_C:7 1.447(13) . ?
O1_D:1 C_D:1 1.21(3) . ?
C_D:1 O2_D:1 1.33(3) . ?
C_D:1 N_D:2 1.35(3) . ?
O2_D:1 CT_D:1 1.46(3) . ?
CT_D:1 C2_D:1 1.508(18) . ?
CT_D:1 C1_D:1 1.512(18) . ?
CT_D:1 C3_D:1 1.523(18) . ?
N_D:2 CA_D:2 1.49(3) . ?
CA_D:2 C_D:2 1.514(18) . ?
CA_D:2 CB_D:2 1.555(12) . ?
CB_D:2 CG3_D:2 1.528(16) . ?
CB_D:2 CG2_D:2 1.529(16) . ?
CB_D:2 CG1_D:2 1.532(16) . ?
C_D:2 O_D:2 1.21(2) . ?
C_D:2 N_D:3 1.32(3) . ?
O_D:3 C_D:3 1.22(2) . ?
C_D:3 N_D:4 1.29(3) . ?
C_D:3 CA_D:3 1.532(18) . ?
CA_D:3 N_D:3 1.47(2) . ?
CA_D:3 CB_D:3 1.53(2) . ?
CB_D:3 C3_D:3 1.508(11) . ?
C3_D:3 C4_D:3 1.383(12) . ?
C3_D:3 C7_D:3 1.388(13) . ?
C7_D:3 C6_D:3 1.387(12) . ?
C6_D:3 C5_D:3 1.374(19) . ?
C5_D:3 N1_D:3 1.336(16) . ?
N1_D:3 C4_D:3 1.336(13) . ?
N_D:4 CA_D:4 1.48(3) . ?
CA_D:4 C_D:4 1.524(17) . ?
C_D:4 O_D:4 1.21(3) . ?
C_D:4 N_D:5 1.32(3) . ?
N_D:5 CA_D:5 1.47(2) . ?
CA_D:5 CB_D:5 1.53(2) . ?
CA_D:5 C_D:5 1.54(3) . ?
C_D:5 O_D:5 1.20(3) . ?
C_D:5 N_D:6 1.30(3) . ?
CB_D:5 C6_D:5 1.507(12) . ?
C6_D:5 C7_D:5 1.382(12) . ?
C6_D:5 C11_D:5 1.391(13) . ?
C7_D:5 N8_D:5 1.330(13) . ?
N8_D:5 C9_D:5 1.329(14) . ?
C9_D:5 C10_D:5 1.379(18) . ?
C10_D:5 C11_D:5 1.386(13) . ?
N_D:6 CA_D:6 1.45(4) . ?
CA_D:6 C_D:6 1.528(18) . ?
CA_D:6 CB_D:6 1.563(13) . ?
CB_D:6 CG1_D:6 1.528(17) . ?
CB_D:6 CG3_D:6 1.528(16) . ?
CB_D:6 CG2_D:6 1.529(16) . ?
C_D:6 O_D:6 1.23(3) . ?
C_D:6 O1_D:7 1.35(3) . ?
O1_D:7 C1_D:7 1.446(12) . ?
O1_E:1 C_E:1 1.21(4) . ?
C_E:1 O2_E:1 1.34(3) . ?
C_E:1 N_E:2 1.36(4) . ?
O2_E:1 CT_E:1 1.47(3) . ?
CT_E:1 C1_E:1 1.512(18) . ?
CT_E:1 C2_E:1 1.513(18) . ?
CT_E:1 C3_E:1 1.516(18) . ?
N_E:2 CA_E:2 1.46(3) . ?
CA_E:2 C_E:2 1.536(17) . ?
CA_E:2 CB_E:2 1.555(12) . ?
CB_E:2 CG1_E:2 1.526(16) . ?
CB_E:2 CG2_E:2 1.530(16) . ?
CB_E:2 CG3_E:2 1.539(16) . ?
C_E:2 O_E:2 1.21(2) . ?
C_E:2 N_E:3 1.26(3) . ?
O_E:3 C_E:3 1.22(2) . ?
C_E:3 N_E:4 1.33(3) . ?
C_E:3 CA_E:3 1.540(18) . ?
CA_E:3 N_E:3 1.47(2) . ?
CA_E:3 CB_E:3 1.53(2) . ?
CB_E:3 C3_E:3 1.504(11) . ?
C3_E:3 C4_E:3 1.384(12) . ?
C3_E:3 C7_E:3 1.386(13) . ?
C7_E:3 C6_E:3 1.390(12) . ?
C6_E:3 C5_E:3 1.384(19) . ?
C5_E:3 N1_E:3 1.329(15) . ?
N1_E:3 C4_E:3 1.337(13) . ?
N_E:4 CA_E:4 1.46(3) . ?
CA_E:4 C_E:4 1.527(17) . ?
C_E:4 O_E:4 1.23(3) . ?
C_E:4 N_E:5 1.36(3) . ?
N_E:5 CA_E:5 1.46(2) . ?
CA_E:5 C_E:5 1.53(3) . ?
CA_E:5 CB_E:5 1.54(2) . ?
C_E:5 O_E:5 1.23(2) . ?
C_E:5 N_E:6 1.34(3) . ?
CB_E:5 C6_E:5 1.511(12) . ?
C6_E:5 C7_E:5 1.381(12) . ?
C6_E:5 C11_E:5 1.394(13) . ?
C7_E:5 N8_E:5 1.339(13) . ?
N8_E:5 C9_E:5 1.332(15) . ?
C9_E:5 C10_E:5 1.375(18) . ?
C10_E:5 C11_E:5 1.388(13) . ?
N_E:6 CA_E:6 1.46(4) . ?
CA_E:6 C_E:6 1.531(18) . ?
CA_E:6 CB_E:6 1.564(13) . ?
CB_E:6 CG2_E:6 1.521(16) . ?
CB_E:6 CG1_E:6 1.530(17) . ?
CB_E:6 CG3_E:6 1.534(17) . ?
C_E:6 O_E:6 1.21(3) . ?
C_E:6 O1_E:7 1.33(3) . ?
O1_E:7 C1_E:7 1.451(12) . ?
O1_F:1 C_F:1 1.22(4) . ?
C_F:1 N_F:2 1.33(4) . ?
C_F:1 O2_F:1 1.34(3) . ?
O2_F:1 CT_F:1 1.44(3) . ?
CT_F:1 C1_F:1 1.513(18) . ?
CT_F:1 C3_F:1 1.513(18) . ?
CT_F:1 C2_F:1 1.516(18) . ?
N_F:2 CA_F:2 1.50(4) . ?
CA_F:2 C_F:2 1.522(18) . ?
CA_F:2 CB_F:2 1.555(12) . ?
CB_F:2 CG1_F:2 1.529(16) . ?
CB_F:2 CG2_F:2 1.532(16) . ?
CB_F:2 CG3_F:2 1.534(16) . ?
C_F:2 O_F:2 1.21(3) . ?
C_F:2 N_F:3 1.31(3) . ?
O_F:3 C_F:3 1.21(2) . ?
C_F:3 N_F:4 1.28(3) . ?
C_F:3 CA_F:3 1.524(18) . ?
CA_F:3 N_F:3 1.47(2) . ?
CA_F:3 CB_F:3 1.53(2) . ?
CB_F:3 C3_F:3 1.507(11) . ?
C3_F:3 C4_F:3 1.384(12) . ?
C3_F:3 C7_F:3 1.388(13) . ?
C7_F:3 C6_F:3 1.388(12) . ?
C6_F:3 C5_F:3 1.386(19) . ?
C5_F:3 N1_F:3 1.330(16) . ?
N1_F:3 C4_F:3 1.338(13) . ?
N_F:4 CA_F:4 1.47(4) . ?
CA_F:4 C_F:4 1.526(17) . ?
C_F:4 O_F:4 1.20(3) . ?
C_F:4 N_F:5 1.31(3) . ?
N_F:5 CA_F:5 1.48(2) . ?
CA_F:5 C_F:5 1.54(3) . ?
CA_F:5 CB_F:5 1.54(2) . ?
C_F:5 O_F:5 1.22(3) . ?
C_F:5 N_F:6 1.29(3) . ?
CB_F:5 C6_F:5 1.505(12) . ?
C6_F:5 C7_F:5 1.380(12) . ?
C6_F:5 C11_F:5 1.391(13) . ?
C7_F:5 N8_F:5 1.337(13) . ?
N8_F:5 C9_F:5 1.326(14) . ?
C9_F:5 C10_F:5 1.379(18) . ?
C10_F:5 C11_F:5 1.391(13) . ?
N_F:6 CA_F:6 1.49(4) . ?
CA_F:6 C_F:6 1.521(18) . ?
CA_F:6 CB_F:6 1.561(13) . ?
CB_F:6 CG1_F:6 1.528(17) . ?
CB_F:6 CG3_F:6 1.531(16) . ?
CB_F:6 CG2_F:6 1.531(16) . ?
C_F:6 O_F:6 1.21(3) . ?
C_F:6 O1_F:7 1.33(4) . ?
O1_F:7 C1_F:7 1.449(12) . ?
O1_G:1 C_G:1 1.23(4) . ?
C_G:1 N_G:2 1.32(4) . ?
C_G:1 O2_G:1 1.34(4) . ?
O2_G:1 CT_G:1 1.45(3) . ?
CT_G:1 C1_G:1 1.515(18) . ?
CT_G:1 C2_G:1 1.515(18) . ?
CT_G:1 C3_G:1 1.518(18) . ?
N_G:2 CA_G:2 1.42(3) . ?
CA_G:2 C_G:2 1.525(18) . ?
CA_G:2 CB_G:2 1.560(13) . ?
CB_G:2 CG2_G:2 1.527(16) . ?
CB_G:2 CG1_G:2 1.529(16) . ?
CB_G:2 CG3_G:2 1.531(16) . ?
C_G:2 O_G:2 1.24(3) . ?
C_G:2 N_G:3 1.32(3) . ?
O_G:3 C_G:3 1.21(2) . ?
C_G:3 N_G:4 1.30(4) . ?
C_G:3 CA_G:3 1.528(18) . ?
CA_G:3 N_G:3 1.47(2) . ?
CA_G:3 CB_G:3 1.55(2) . ?
CB_G:3 C3_G:3 1.504(11) . ?
C3_G:3 C4_G:3 1.382(12) . ?
C3_G:3 C7_G:3 1.387(13) . ?
C7_G:3 C6_G:3 1.387(12) . ?
C6_G:3 C5_G:3 1.375(19) . ?
C5_G:3 N1_G:3 1.333(16) . ?
N1_G:3 C4_G:3 1.335(13) . ?
N_G:4 CA_G:4 1.47(4) . ?
CA_G:4 C_G:4 1.520(17) . ?
C_G:4 O_G:4 1.20(3) . ?
C_G:4 N_G:5 1.33(4) . ?
N_G:5 CA_G:5 1.47(2) . ?
CA_G:5 C_G:5 1.51(3) . ?
CA_G:5 CB_G:5 1.55(2) . ?
C_G:5 O_G:5 1.22(2) . ?
C_G:5 N_G:6 1.34(3) . ?
CB_G:5 C6_G:5 1.515(12) . ?
C6_G:5 C7_G:5 1.382(12) . ?
C6_G:5 C11_G:5 1.387(13) . ?
C7_G:5 N8_G:5 1.334(13) . ?
N8_G:5 C9_G:5 1.334(14) . ?
C9_G:5 C10_G:5 1.386(18) . ?
C10_G:5 C11_G:5 1.385(13) . ?
N_G:6 CA_G:6 1.47(4) . ?
CA_G:6 C_G:6 1.520(18) . ?
CA_G:6 CB_G:6 1.559(13) . ?
CB_G:6 CG3_G:6 1.527(16) . ?
CB_G:6 CG2_G:6 1.528(16) . ?
CB_G:6 CG1_G:6 1.532(16) . ?
C_G:6 O_G:6 1.20(2) . ?
C_G:6 O1_G:7 1.35(3) . ?
O1_G:7 C1_G:7 1.447(12) . ?
O1_H:1 C_H:1 1.24(4) . ?
C_H:1 O2_H:1 1.34(4) . ?
C_H:1 N_H:2 1.36(4) . ?
O2_H:1 CT_H:1 1.46(3) . ?
CT_H:1 C3_H:1 1.515(19) . ?
CT_H:1 C2_H:1 1.517(19) . ?
CT_H:1 C1_H:1 1.519(18) . ?
N_H:2 CA_H:2 1.49(4) . ?
CA_H:2 C_H:2 1.523(18) . ?
CA_H:2 CB_H:2 1.559(13) . ?
CB_H:2 CG3_H:2 1.528(16) . ?
CB_H:2 CG1_H:2 1.531(16) . ?
CB_H:2 CG2_H:2 1.533(16) . ?
C_H:2 O_H:2 1.22(3) . ?
C_H:2 N_H:3 1.29(3) . ?
O_H:3 C_H:3 1.21(2) . ?
C_H:3 N_H:4 1.34(4) . ?
C_H:3 CA_H:3 1.520(18) . ?
CA_H:3 N_H:3 1.45(2) . ?
CA_H:3 CB_H:3 1.52(2) . ?
CB_H:3 C3_H:3 1.505(11) . ?
C3_H:3 C4_H:3 1.382(12) . ?
C3_H:3 C7_H:3 1.390(13) . ?
C7_H:3 C6_H:3 1.384(12) . ?
C6_H:3 C5_H:3 1.378(19) . ?
C5_H:3 N1_H:3 1.333(16) . ?
N1_H:3 C4_H:3 1.335(13) . ?
N_H:4 CA_H:4 1.44(4) . ?
CA_H:4 C_H:4 1.521(17) . ?
C_H:4 O_H:4 1.21(3) . ?
C_H:4 N_H:5 1.31(4) . ?
N_H:5 CA_H:5 1.47(2) . ?
CA_H:5 C_H:5 1.52(3) . ?
CA_H:5 CB_H:5 1.53(2) . ?
C_H:5 O_H:5 1.20(3) . ?
C_H:5 N_H:6 1.29(4) . ?
CB_H:5 C6_H:5 1.512(12) . ?
C6_H:5 C7_H:5 1.383(12) . ?
C6_H:5 C11_H:5 1.390(13) . ?
C7_H:5 N8_H:5 1.336(13) . ?
N8_H:5 C9_H:5 1.332(15) . ?
C9_H:5 C10_H:5 1.384(18) . ?
C10_H:5 C11_H:5 1.390(13) . ?
N_H:6 CA_H:6 1.41(4) . ?
CA_H:6 C_H:6 1.521(18) . ?
CA_H:6 CB_H:6 1.561(13) . ?
CB_H:6 CG1_H:6 1.525(16) . ?
CB_H:6 CG3_H:6 1.531(17) . ?
CB_H:6 CG2_H:6 1.531(17) . ?
C_H:6 O_H:6 1.21(3) . ?
C_H:6 O1_H:7 1.36(4) . ?
O1_H:7 C1_H:7 1.450(13) . ?
Sb1_X:1 F5_X:1 1.78(2) . ?
Sb1_X:1 F6_X:1 1.84(2) . ?
Sb1_X:1 F3_X:1 1.86(2) . ?
Sb1_X:1 F2_X:1 1.89(2) . ?
Sb1_X:1 F4_X:1 1.89(2) . ?
Sb1_X:1 F1_X:1 1.90(2) . ?
Sb1_X:2 F5_X:2 1.82(3) . ?
Sb1_X:2 F6_X:2 1.82(2) . ?
Sb1_X:2 F4_X:2 1.87(3) . ?
Sb1_X:2 F1_X:2 1.88(2) . ?
Sb1_X:2 F2_X:2 1.89(2) . ?
Sb1_X:2 F3_X:2 1.92(2) . ?
Sb1_X:3 F3_X:3 1.84(2) . ?
Sb1_X:3 F2_X:3 1.86(2) . ?
Sb1_X:3 F5_X:3 1.87(2) . ?
Sb1_X:3 F1_X:3 1.87(2) . ?
Sb1_X:3 F4_X:3 1.88(2) . ?
Sb1_X:3 F6_X:3 1.90(3) . ?
Sb1_X:4 F5_X:4 1.82(2) . ?
Sb1_X:4 F3_X:4 1.85(2) . ?
Sb1_X:4 F4_X:4 1.86(2) . ?
Sb1_X:4 F1_X:4 1.86(2) . ?
Sb1_X:4 F2_X:4 1.867(19) . ?
Sb1_X:4 F6_X:4 1.89(2) . ?
Sb1_X:5 F2_X:5 1.87(3) . ?
Sb1_X:5 F5_X:5 1.87(3) . ?
Sb1_X:5 F1_X:5 1.87(3) . ?
Sb1_X:5 F3_X:5 1.88(3) . ?
Sb1_X:5 F4_X:5 1.88(3) . ?
Sb1_X:5 F6_X:5 1.88(3) . ?
F4_X:5 O_S:2 1.80(11) . ?
Sb1_X:6 F5_X:6 1.86(3) . ?
Sb1_X:6 F2_X:6 1.87(3) . ?
Sb1_X:6 F6_X:6 1.87(3) . ?
Sb1_X:6 F4_X:6 1.87(3) . ?
Sb1_X:6 F1_X:6 1.88(3) . ?
Sb1_X:6 F3_X:6 1.88(3) . ?
Sb1_X:7 F3_X:7 1.85(3) . ?
Sb1_X:7 F4_X:7 1.86(3) . ?
Sb1_X:7 F5_X:7 1.87(3) . ?
Sb1_X:7 F6_X:7 1.87(3) . ?
Sb1_X:7 F1_X:7 1.89(3) . ?
Sb1_X:7 F2_X:7 1.89(3) . ?
Sb1_X:8 F5_X:8 1.81(2) . ?
Sb1_X:8 F4_X:8 1.87(3) . ?
Sb1_X:8 F6_X:8 1.87(3) . ?
Sb1_X:8 F2_X:8 1.88(3) . ?
Sb1_X:8 F1_X:8 1.88(3) . ?
Sb1_X:8 F3_X:8 1.89(3) . ?

loop_
_geom_torsion_atom_site_label_1
_geom_torsion_atom_site_label_2
_geom_torsion_atom_site_label_3
_geom_torsion_atom_site_label_4
_geom_torsion
_geom_torsion_site_symmetry_1
_geom_torsion_site_symmetry_2
_geom_torsion_site_symmetry_3
_geom_torsion_site_symmetry_4
_geom_torsion_publ_flag
O1_A:1 C_A:1 O2_A:1 CT_A:1 -16(8) . . . . ?
N_A:2 C_A:1 O2_A:1 CT_A:1 163(7) . . . . ?
C_A:1 O2_A:1 CT_A:1 C2_A:1 53(7) . . . . ?
C_A:1 O2_A:1 CT_A:1 C1_A:1 -68(7) . . . . ?
C_A:1 O2_A:1 CT_A:1 C3_A:1 172(6) . . . . ?
O1_A:1 C_A:1 N_A:2 CA_A:2 -1(7) . . . . ?
O2_A:1 C_A:1 N_A:2 CA_A:2 179(6) . . . . ?
C_A:1 N_A:2 CA_A:2 C_A:2 -93(6) . . . . ?
C_A:1 N_A:2 CA_A:2 CB_A:2 149(5) . . . . ?
N_A:2 CA_A:2 CB_A:2 CG2_A:2 66(4) . . . . ?
C_A:2 CA_A:2 CB_A:2 CG2_A:2 -48(4) . . . . ?
N_A:2 CA_A:2 CB_A:2 CG3_A:2 -53(4) . . . . ?
C_A:2 CA_A:2 CB_A:2 CG3_A:2 -168(4) . . . . ?
N_A:2 CA_A:2 CB_A:2 CG1_A:2 -173(4) . . . . ?
C_A:2 CA_A:2 CB_A:2 CG1_A:2 73(4) . . . . ?
N_A:2 CA_A:2 C_A:2 O_A:2 -27(4) . . . . ?
CB_A:2 CA_A:2 C_A:2 O_A:2 89(4) . . . . ?
N_A:2 CA_A:2 C_A:2 N_A:3 155(4) . . . . ?
CB_A:2 CA_A:2 C_A:2 N_A:3 -89(4) . . . . ?
O_A:3 C_A:3 CA_A:3 N_A:3 -141(4) . . . . ?
N_A:4 C_A:3 CA_A:3 N_A:3 39(4) . . . . ?
O_A:3 C_A:3 CA_A:3 CB_A:3 101(4) . . . . ?
N_A:4 C_A:3 CA_A:3 CB_A:3 -79(4) . . . . ?
O_A:2 C_A:2 N_A:3 CA_A:3 -3(5) . . . . ?
CA_A:2 C_A:2 N_A:3 CA_A:3 174(3) . . . . ?
C_A:3 CA_A:3 N_A:3 C_A:2 68(5) . . . . ?
CB_A:3 CA_A:3 N_A:3 C_A:2 -173(4) . . . . ?
N_A:3 CA_A:3 CB_A:3 C3_A:3 173(3) . . . . ?
C_A:3 CA_A:3 CB_A:3 C3_A:3 -67(4) . . . . ?
CA_A:3 CB_A:3 C3_A:3 C4_A:3 -52(4) . . . . ?
CA_A:3 CB_A:3 C3_A:3 C7_A:3 132(3) . . . . ?
C4_A:3 C3_A:3 C7_A:3 C6_A:3 -1(3) . . . . ?
CB_A:3 C3_A:3 C7_A:3 C6_A:3 175(3) . . . . ?
C3_A:3 C7_A:3 C6_A:3 C5_A:3 0(3) . . . . ?
C7_A:3 C6_A:3 C5_A:3 N1_A:3 1(3) . . . . ?
C6_A:3 C5_A:3 N1_A:3 C4_A:3 0(3) . . . . ?
C6_A:3 C5_A:3 N1_A:3 Ag_M:2 -180(3) . . . . ?
C5_A:3 N1_A:3 C4_A:3 C3_A:3 -1(3) . . . . ?
Ag_M:2 N1_A:3 C4_A:3 C3_A:3 178(3) . . . . ?
C7_A:3 C3_A:3 C4_A:3 N1_A:3 2(3) . . . . ?
CB_A:3 C3_A:3 C4_A:3 N1_A:3 -174(3) . . . . ?
O_A:3 C_A:3 N_A:4 CA_A:4 -5(6) . . . . ?
CA_A:3 C_A:3 N_A:4 CA_A:4 176(4) . . . . ?
C_A:3 N_A:4 CA_A:4 C_A:4 -68(6) . . . . ?
N_A:4 CA_A:4 C_A:4 O_A:4 -12(6) . . . . ?
N_A:4 CA_A:4 C_A:4 N_A:5 168(5) . . . . ?
O_A:4 C_A:4 N_A:5 CA_A:5 -3(5) . . . . ?
CA_A:4 C_A:4 N_A:5 CA_A:5 177(4) . . . . ?
C_A:4 N_A:5 CA_A:5 C_A:5 -91(5) . . . . ?
C_A:4 N_A:5 CA_A:5 CB_A:5 146(4) . . . . ?
N_A:5 CA_A:5 C_A:5 O_A:5 -32(5) . . . . ?
CB_A:5 CA_A:5 C_A:5 O_A:5 90(5) . . . . ?
N_A:5 CA_A:5 C_A:5 N_A:6 146(4) . . . . ?
CB_A:5 CA_A:5 C_A:5 N_A:6 -92(5) . . . . ?
N_A:5 CA_A:5 CB_A:5 C6_A:5 -69(4) . . . . ?
C_A:5 CA_A:5 CB_A:5 C6_A:5 168(3) . . . . ?
CA_A:5 CB_A:5 C6_A:5 C7_A:5 72(4) . . . . ?
CA_A:5 CB_A:5 C6_A:5 C11_A:5 -110(4) . . . . ?
C11_A:5 C6_A:5 C7_A:5 N8_A:5 1(3) . . . . ?
CB_A:5 C6_A:5 C7_A:5 N8_A:5 179(3) . . . . ?
C6_A:5 C7_A:5 N8_A:5 C9_A:5 -1(3) . . . . ?
C6_A:5 C7_A:5 N8_A:5 Ag_M:8 -177(3) . . . 2_565 ?
C7_A:5 N8_A:5 C9_A:5 C10_A:5 0(3) . . . . ?
Ag_M:8 N8_A:5 C9_A:5 C10_A:5 176(3) 2_565 . . . ?
N8_A:5 C9_A:5 C10_A:5 C11_A:5 1(3) . . . . ?
C9_A:5 C10_A:5 C11_A:5 C6_A:5 -1(3) . . . . ?
C7_A:5 C6_A:5 C11_A:5 C10_A:5 0(2) . . . . ?
CB_A:5 C6_A:5 C11_A:5 C10_A:5 -178(3) . . . . ?
O_A:5 C_A:5 N_A:6 CA_A:6 4(7) . . . . ?
CA_A:5 C_A:5 N_A:6 CA_A:6 -174(5) . . . . ?
C_A:5 N_A:6 CA_A:6 C_A:6 -135(5) . . . . ?
C_A:5 N_A:6 CA_A:6 CB_A:6 92(7) . . . . ?
N_A:6 CA_A:6 CB_A:6 CG1_A:6 166(6) . . . . ?
C_A:6 CA_A:6 CB_A:6 CG1_A:6 33(6) . . . . ?
N_A:6 CA_A:6 CB_A:6 CG3_A:6 45(6) . . . . ?
C_A:6 CA_A:6 CB_A:6 CG3_A:6 -87(6) . . . . ?
N_A:6 CA_A:6 CB_A:6 CG2_A:6 -74(6) . . . . ?
C_A:6 CA_A:6 CB_A:6 CG2_A:6 153(6) . . . . ?
N_A:6 CA_A:6 C_A:6 O_A:6 -47(6) . . . . ?
CB_A:6 CA_A:6 C_A:6 O_A:6 86(6) . . . . ?
N_A:6 CA_A:6 C_A:6 O1_A:7 131(6) . . . . ?
CB_A:6 CA_A:6 C_A:6 O1_A:7 -96(5) . . . . ?
O_A:6 C_A:6 O1_A:7 C1_A:7 -19(8) . . . . ?
CA_A:6 C_A:6 O1_A:7 C1_A:7 163(7) . . . . ?
O1_B:1 C_B:1 O2_B:1 CT_B:1 -26(10) . . . . ?
N_B:2 C_B:1 O2_B:1 CT_B:1 154(8) . . . . ?
C_B:1 O2_B:1 CT_B:1 C1_B:1 -53(9) . . . . ?
C_B:1 O2_B:1 CT_B:1 C2_B:1 66(9) . . . . ?
C_B:1 O2_B:1 CT_B:1 C3_B:1 -173(8) . . . . ?
O1_B:1 C_B:1 N_B:2 CA_B:2 7(8) . . . . ?
O2_B:1 C_B:1 N_B:2 CA_B:2 -172(7) . . . . ?
C_B:1 N_B:2 CA_B:2 C_B:2 -146(6) . . . . ?
C_B:1 N_B:2 CA_B:2 CB_B:2 94(7) . . . . ?
N_B:2 CA_B:2 CB_B:2 CG1_B:2 164(5) . . . . ?
C_B:2 CA_B:2 CB_B:2 CG1_B:2 52(5) . . . . ?
N_B:2 CA_B:2 CB_B:2 CG2_B:2 43(5) . . . . ?
C_B:2 CA_B:2 CB_B:2 CG2_B:2 -69(5) . . . . ?
N_B:2 CA_B:2 CB_B:2 CG3_B:2 -76(5) . . . . ?
C_B:2 CA_B:2 CB_B:2 CG3_B:2 172(4) . . . . ?
N_B:2 CA_B:2 C_B:2 O_B:2 -38(5) . . . . ?
CB_B:2 CA_B:2 C_B:2 O_B:2 81(4) . . . . ?
N_B:2 CA_B:2 C_B:2 N_B:3 143(5) . . . . ?
CB_B:2 CA_B:2 C_B:2 N_B:3 -98(4) . . . . ?
O_B:3 C_B:3 CA_B:3 N_B:3 -142(4) . . . . ?
N_B:4 C_B:3 CA_B:3 N_B:3 38(5) . . . . ?
O_B:3 C_B:3 CA_B:3 CB_B:3 98(4) . . . . ?
N_B:4 C_B:3 CA_B:3 CB_B:3 -81(4) . . . . ?
O_B:2 C_B:2 N_B:3 CA_B:3 -6(5) . . . . ?
CA_B:2 C_B:2 N_B:3 CA_B:3 173(4) . . . . ?
C_B:3 CA_B:3 N_B:3 C_B:2 82(5) . . . . ?
CB_B:3 CA_B:3 N_B:3 C_B:2 -158(5) . . . . ?
N_B:3 CA_B:3 CB_B:3 C3_B:3 -179(4) . . . . ?
C_B:3 CA_B:3 CB_B:3 C3_B:3 -57(5) . . . . ?
CA_B:3 CB_B:3 C3_B:3 C4_B:3 -62(5) . . . . ?
CA_B:3 CB_B:3 C3_B:3 C7_B:3 121(4) . . . . ?
C4_B:3 C3_B:3 C7_B:3 C6_B:3 -2(3) . . . . ?
CB_B:3 C3_B:3 C7_B:3 C6_B:3 176(3) . . . . ?
C3_B:3 C7_B:3 C6_B:3 C5_B:3 1(3) . . . . ?
C7_B:3 C6_B:3 C5_B:3 N1_B:3 2(3) . . . . ?
C6_B:3 C5_B:3 N1_B:3 C4_B:3 -3(3) . . . . ?
C6_B:3 C5_B:3 N1_B:3 Ag_M:1 177(3) . . . . ?
C5_B:3 N1_B:3 C4_B:3 C3_B:3 1(3) . . . . ?
Ag_M:1 N1_B:3 C4_B:3 C3_B:3 -178(3) . . . . ?
C7_B:3 C3_B:3 C4_B:3 N1_B:3 1(3) . . . . ?
CB_B:3 C3_B:3 C4_B:3 N1_B:3 -176(3) . . . . ?
O_B:3 C_B:3 N_B:4 CA_B:4 9(6) . . . . ?
CA_B:3 C_B:3 N_B:4 CA_B:4 -172(5) . . . . ?
C_B:3 N_B:4 CA_B:4 C_B:4 -79(7) . . . . ?
N_B:4 CA_B:4 C_B:4 O_B:4 -21(6) . . . . ?
N_B:4 CA_B:4 C_B:4 N_B:5 158(6) . . . . ?
O_B:4 C_B:4 N_B:5 CA_B:5 2(6) . . . . ?
CA_B:4 C_B:4 N_B:5 CA_B:5 -177(5) . . . . ?
C_B:4 N_B:5 CA_B:5 CB_B:5 157(4) . . . . ?
C_B:4 N_B:5 CA_B:5 C_B:5 -86(5) . . . . ?
N_B:5 CA_B:5 C_B:5 O_B:5 -33(6) . . . . ?
CB_B:5 CA_B:5 C_B:5 O_B:5 85(6) . . . . ?
N_B:5 CA_B:5 C_B:5 N_B:6 144(6) . . . . ?
CB_B:5 CA_B:5 C_B:5 N_B:6 -98(6) . . . . ?
N_B:5 CA_B:5 CB_B:5 C6_B:5 -74(5) . . . . ?
C_B:5 CA_B:5 CB_B:5 C6_B:5 173(4) . . . . ?
CA_B:5 CB_B:5 C6_B:5 C7_B:5 77(4) . . . . ?
CA_B:5 CB_B:5 C6_B:5 C11_B:5 -98(4) . . . . ?
C11_B:5 C6_B:5 C7_B:5 N8_B:5 3(3) . . . . ?
CB_B:5 C6_B:5 C7_B:5 N8_B:5 -173(3) . . . . ?
C6_B:5 C7_B:5 N8_B:5 C9_B:5 0(3) . . . . ?
C6_B:5 C7_B:5 N8_B:5 Ag_M:3 -176(3) . . . . ?
C7_B:5 N8_B:5 C9_B:5 C10_B:5 -2(3) . . . . ?
Ag_M:3 N8_B:5 C9_B:5 C10_B:5 175(3) . . . . ?
N8_B:5 C9_B:5 C10_B:5 C11_B:5 1(3) . . . . ?
C7_B:5 C6_B:5 C11_B:5 C10_B:5 -3(3) . . . . ?
CB_B:5 C6_B:5 C11_B:5 C10_B:5 172(3) . . . . ?
C9_B:5 C10_B:5 C11_B:5 C6_B:5 1(3) . . . . ?
O_B:5 C_B:5 N_B:6 CA_B:6 27(8) . . . . ?
CA_B:5 C_B:5 N_B:6 CA_B:6 -150(7) . . . . ?
C_B:5 N_B:6 CA_B:6 C_B:6 146(7) . . . . ?
C_B:5 N_B:6 CA_B:6 CB_B:6 -78(9) . . . . ?
N_B:6 CA_B:6 CB_B:6 CG3_B:6 -153(6) . . . . ?
C_B:6 CA_B:6 CB_B:6 CG3_B:6 -13(5) . . . . ?
N_B:6 CA_B:6 CB_B:6 CG2_B:6 88(6) . . . . ?
C_B:6 CA_B:6 CB_B:6 CG2_B:6 -133(5) . . . . ?
N_B:6 CA_B:6 CB_B:6 CG1_B:6 -32(6) . . . . ?
C_B:6 CA_B:6 CB_B:6 CG1_B:6 107(5) . . . . ?
N_B:6 CA_B:6 C_B:6 O_B:6 -98(8) . . . . ?
CB_B:6 CA_B:6 C_B:6 O_B:6 127(7) . . . . ?
N_B:6 CA_B:6 C_B:6 O1_B:7 82(8) . . . . ?
CB_B:6 CA_B:6 C_B:6 O1_B:7 -53(7) . . . . ?
O_B:6 C_B:6 O1_B:7 C1_B:7 -19(11) . . . . ?
CA_B:6 C_B:6 O1_B:7 C1_B:7 161(11) . . . . ?
O1_C:1 C_C:1 O2_C:1 CT_C:1 34(10) . . . . ?
N_C:2 C_C:1 O2_C:1 CT_C:1 -143(9) . . . . ?
C_C:1 O2_C:1 CT_C:1 C2_C:1 -13(9) . . . . ?
C_C:1 O2_C:1 CT_C:1 C1_C:1 -131(8) . . . . ?
C_C:1 O2_C:1 CT_C:1 C3_C:1 100(9) . . . . ?
O1_C:1 C_C:1 N_C:2 CA_C:2 76(8) . . . . ?
O2_C:1 C_C:1 N_C:2 CA_C:2 -106(8) . . . . ?
C_C:1 N_C:2 CA_C:2 C_C:2 -118(7) . . . . ?
C_C:1 N_C:2 CA_C:2 CB_C:2 116(8) . . . . ?
N_C:2 CA_C:2 CB_C:2 CG2_C:2 -179(4) . . . . ?
C_C:2 CA_C:2 CB_C:2 CG2_C:2 55(4) . . . . ?
N_C:2 CA_C:2 CB_C:2 CG3_C:2 60(5) . . . . ?
C_C:2 CA_C:2 CB_C:2 CG3_C:2 -66(4) . . . . ?
N_C:2 CA_C:2 CB_C:2 CG1_C:2 -59(5) . . . . ?
C_C:2 CA_C:2 CB_C:2 CG1_C:2 175(4) . . . . ?
N_C:2 CA_C:2 C_C:2 O_C:2 -36(5) . . . . ?
CB_C:2 CA_C:2 C_C:2 O_C:2 92(4) . . . . ?
N_C:2 CA_C:2 C_C:2 N_C:3 147(5) . . . . ?
CB_C:2 CA_C:2 C_C:2 N_C:3 -86(4) . . . . ?
Ag_M:3 O_C:3 C_C:3 N_C:4 -173(6) . . . . ?
Ag_M:3 O_C:3 C_C:3 CA_C:3 7(8) . . . . ?
O_C:3 C_C:3 CA_C:3 N_C:3 -142(4) . . . . ?
N_C:4 C_C:3 CA_C:3 N_C:3 38(4) . . . . ?
O_C:3 C_C:3 CA_C:3 CB_C:3 92(4) . . . . ?
N_C:4 C_C:3 CA_C:3 CB_C:3 -88(4) . . . . ?
O_C:2 C_C:2 N_C:3 CA_C:3 -2(5) . . . . ?
CA_C:2 C_C:2 N_C:3 CA_C:3 175(4) . . . . ?
C_C:3 CA_C:3 N_C:3 C_C:2 68(5) . . . . ?
CB_C:3 CA_C:3 N_C:3 C_C:2 -167(4) . . . . ?
N_C:3 CA_C:3 CB_C:3 C3_C:3 170(3) . . . . ?
C_C:3 CA_C:3 CB_C:3 C3_C:3 -65(4) . . . . ?
CA_C:3 CB_C:3 C3_C:3 C4_C:3 -44(4) . . . . ?
CA_C:3 CB_C:3 C3_C:3 C7_C:3 138(3) . . . . ?
C4_C:3 C3_C:3 C7_C:3 C6_C:3 -1(3) . . . . ?
CB_C:3 C3_C:3 C7_C:3 C6_C:3 177(3) . . . . ?
C3_C:3 C7_C:3 C6_C:3 C5_C:3 1(3) . . . . ?
C7_C:3 C6_C:3 C5_C:3 N1_C:3 0(3) . . . . ?
C6_C:3 C5_C:3 N1_C:3 C4_C:3 0(3) . . . . ?
C6_C:3 C5_C:3 N1_C:3 Ag_M:4 177(3) . . . . ?
C5_C:3 N1_C:3 C4_C:3 C3_C:3 0(3) . . . . ?
Ag_M:4 N1_C:3 C4_C:3 C3_C:3 -177(2) . . . . ?
C7_C:3 C3_C:3 C4_C:3 N1_C:3 0(3) . . . . ?
CB_C:3 C3_C:3 C4_C:3 N1_C:3 -178(3) . . . . ?
O_C:3 C_C:3 N_C:4 CA_C:4 -4(5) . . . . ?
CA_C:3 C_C:3 N_C:4 CA_C:4 176(4) . . . . ?
C_C:3 N_C:4 CA_C:4 C_C:4 -78(6) . . . . ?
N_C:4 CA_C:4 C_C:4 O_C:4 -13(6) . . . . ?
N_C:4 CA_C:4 C_C:4 N_C:5 171(6) . . . . ?
O_C:4 C_C:4 N_C:5 CA_C:5 -3(7) . . . . ?
CA_C:4 C_C:4 N_C:5 CA_C:5 174(6) . . . . ?
C_C:4 N_C:5 CA_C:5 C_C:5 -82(7) . . . . ?
C_C:4 N_C:5 CA_C:5 CB_C:5 158(5) . . . . ?
N_C:5 CA_C:5 C_C:5 O_C:5 -8(6) . . . . ?
CB_C:5 CA_C:5 C_C:5 O_C:5 111(6) . . . . ?
N_C:5 CA_C:5 C_C:5 N_C:6 173(5) . . . . ?
CB_C:5 CA_C:5 C_C:5 N_C:6 -68(5) . . . . ?
N_C:5 CA_C:5 CB_C:5 C6_C:5 -63(5) . . . . ?
C_C:5 CA_C:5 CB_C:5 C6_C:5 172(4) . . . . ?
CA_C:5 CB_C:5 C6_C:5 C7_C:5 80(4) . . . . ?
CA_C:5 CB_C:5 C6_C:5 C11_C:5 -99(4) . . . . ?
C11_C:5 C6_C:5 C7_C:5 N8_C:5 2(3) . . . . ?
CB_C:5 C6_C:5 C7_C:5 N8_C:5 -176(3) . . . . ?
C6_C:5 C7_C:5 N8_C:5 C9_C:5 -2(3) . . . . ?
C6_C:5 C7_C:5 N8_C:5 Ag_M:2 179(4) . . . . ?
C7_C:5 N8_C:5 C9_C:5 C10_C:5 1(3) . . . . ?
Ag_M:2 N8_C:5 C9_C:5 C10_C:5 180(3) . . . . ?
N8_C:5 C9_C:5 C10_C:5 C11_C:5 1(3) . . . . ?
C9_C:5 C10_C:5 C11_C:5 C6_C:5 -1(3) . . . . ?
C7_C:5 C6_C:5 C11_C:5 C10_C:5 0(3) . . . . ?
CB_C:5 C6_C:5 C11_C:5 C10_C:5 178(3) . . . . ?
O_C:5 C_C:5 N_C:6 CA_C:6 -1(8) . . . . ?
CA_C:5 C_C:5 N_C:6 CA_C:6 178(6) . . . . ?
C_C:5 N_C:6 CA_C:6 C_C:6 53(9) . . . . ?
C_C:5 N_C:6 CA_C:6 CB_C:6 -169(6) . . . . ?
N_C:6 CA_C:6 CB_C:6 CG1_C:6 -155(7) . . . . ?
C_C:6 CA_C:6 CB_C:6 CG1_C:6 -18(7) . . . . ?
N_C:6 CA_C:6 CB_C:6 CG2_C:6 -34(7) . . . . ?
C_C:6 CA_C:6 CB_C:6 CG2_C:6 103(7) . . . . ?
N_C:6 CA_C:6 CB_C:6 CG3_C:6 85(7) . . . . ?
C_C:6 CA_C:6 CB_C:6 CG3_C:6 -138(7) . . . . ?
N_C:6 CA_C:6 C_C:6 O_C:6 -132(8) . . . . ?
CB_C:6 CA_C:6 C_C:6 O_C:6 88(8) . . . . ?
N_C:6 CA_C:6 C_C:6 O1_C:7 45(7) . . . . ?
CB_C:6 CA_C:6 C_C:6 O1_C:7 -95(7) . . . . ?
O_C:6 C_C:6 O1_C:7 C1_C:7 -78(18) . . . . ?
CA_C:6 C_C:6 O1_C:7 C1_C:7 105(17) . . . . ?
O1_D:1 C_D:1 O2_D:1 CT_D:1 -7(5) . . . . ?
N_D:2 C_D:1 O2_D:1 CT_D:1 173(4) . . . . ?
C_D:1 O2_D:1 CT_D:1 C2_D:1 65(4) . . . . ?
C_D:1 O2_D:1 CT_D:1 C1_D:1 -60(5) . . . . ?
C_D:1 O2_D:1 CT_D:1 C3_D:1 -178(4) . . . . ?
O1_D:1 C_D:1 N_D:2 CA_D:2 1(5) . . . . ?
O2_D:1 C_D:1 N_D:2 CA_D:2 -179(4) . . . . ?
C_D:1 N_D:2 CA_D:2 C_D:2 -66(4) . . . . ?
C_D:1 N_D:2 CA_D:2 CB_D:2 165(3) . . . . ?
N_D:2 CA_D:2 CB_D:2 CG3_D:2 -60(4) . . . . ?
C_D:2 CA_D:2 CB_D:2 CG3_D:2 172(3) . . . . ?
N_D:2 CA_D:2 CB_D:2 CG2_D:2 60(4) . . . . ?
C_D:2 CA_D:2 CB_D:2 CG2_D:2 -67(4) . . . . ?
N_D:2 CA_D:2 CB_D:2 CG1_D:2 -180(4) . . . . ?
C_D:2 CA_D:2 CB_D:2 CG1_D:2 52(4) . . . . ?
N_D:2 CA_D:2 C_D:2 O_D:2 -57(4) . . . . ?
CB_D:2 CA_D:2 C_D:2 O_D:2 72(4) . . . . ?
N_D:2 CA_D:2 C_D:2 N_D:3 123(4) . . . . ?
CB_D:2 CA_D:2 C_D:2 N_D:3 -108(4) . . . . ?
Ag_M:4 O_D:3 C_D:3 N_D:4 -165(7) . . . . ?
Ag_M:4 O_D:3 C_D:3 CA_D:3 18(9) . . . . ?
O_D:3 C_D:3 CA_D:3 N_D:3 -147(4) . . . . ?
N_D:4 C_D:3 CA_D:3 N_D:3 36(4) . . . . ?
O_D:3 C_D:3 CA_D:3 CB_D:3 93(3) . . . . ?
N_D:4 C_D:3 CA_D:3 CB_D:3 -83(3) . . . . ?
O_D:2 C_D:2 N_D:3 CA_D:3 5(5) . . . . ?
CA_D:2 C_D:2 N_D:3 CA_D:3 -175(3) . . . . ?
CB_D:3 CA_D:3 N_D:3 C_D:2 173(3) . . . . ?
C_D:3 CA_D:3 N_D:3 C_D:2 55(5) . . . . ?
N_D:3 CA_D:3 CB_D:3 C3_D:3 169(3) . . . . ?
C_D:3 CA_D:3 CB_D:3 C3_D:3 -69(4) . . . . ?
CA_D:3 CB_D:3 C3_D:3 C4_D:3 -38(4) . . . . ?
CA_D:3 CB_D:3 C3_D:3 C7_D:3 142(3) . . . . ?
C4_D:3 C3_D:3 C7_D:3 C6_D:3 0(3) . . . . ?
CB_D:3 C3_D:3 C7_D:3 C6_D:3 180(3) . . . . ?
C3_D:3 C7_D:3 C6_D:3 C5_D:3 0(3) . . . . ?
C7_D:3 C6_D:3 C5_D:3 N1_D:3 0(3) . . . . ?
C6_D:3 C5_D:3 N1_D:3 C4_D:3 0(3) . . . . ?
C6_D:3 C5_D:3 N1_D:3 Ag_M:3 169(3) . . . . ?
C5_D:3 N1_D:3 C4_D:3 C3_D:3 0(3) . . . . ?
Ag_M:3 N1_D:3 C4_D:3 C3_D:3 -169(3) . . . . ?
C7_D:3 C3_D:3 C4_D:3 N1_D:3 0(3) . . . . ?
CB_D:3 C3_D:3 C4_D:3 N1_D:3 -180(3) . . . . ?
O_D:3 C_D:3 N_D:4 CA_D:4 -2(5) . . . . ?
CA_D:3 C_D:3 N_D:4 CA_D:4 175(3) . . . . ?
C_D:3 N_D:4 CA_D:4 C_D:4 -77(5) . . . . ?
N_D:4 CA_D:4 C_D:4 O_D:4 5(4) . . . . ?
N_D:4 CA_D:4 C_D:4 N_D:5 -176(4) . . . . ?
O_D:4 C_D:4 N_D:5 CA_D:5 6(5) . . . . ?
CA_D:4 C_D:4 N_D:5 CA_D:5 -173(3) . . . . ?
C_D:4 N_D:5 CA_D:5 CB_D:5 123(4) . . . . ?
C_D:4 N_D:5 CA_D:5 C_D:5 -118(4) . . . . ?
N_D:5 CA_D:5 C_D:5 O_D:5 -38(4) . . . . ?
CB_D:5 CA_D:5 C_D:5 O_D:5 83(4) . . . . ?
N_D:5 CA_D:5 C_D:5 N_D:6 144(4) . . . . ?
CB_D:5 CA_D:5 C_D:5 N_D:6 -95(4) . . . . ?
N_D:5 CA_D:5 CB_D:5 C6_D:5 -60(4) . . . . ?
C_D:5 CA_D:5 CB_D:5 C6_D:5 178(3) . . . . ?
CA_D:5 CB_D:5 C6_D:5 C7_D:5 71(4) . . . . ?
CA_D:5 CB_D:5 C6_D:5 C11_D:5 -111(4) . . . . ?
C11_D:5 C6_D:5 C7_D:5 N8_D:5 1(3) . . . . ?
CB_D:5 C6_D:5 C7_D:5 N8_D:5 179(3) . . . . ?
C6_D:5 C7_D:5 N8_D:5 C9_D:5 -2(3) . . . . ?
C6_D:5 C7_D:5 N8_D:5 Ag_M:5 -176(2) . . . . ?
C7_D:5 N8_D:5 C9_D:5 C10_D:5 1(3) . . . . ?
Ag_M:5 N8_D:5 C9_D:5 C10_D:5 176(3) . . . . ?
N8_D:5 C9_D:5 C10_D:5 C11_D:5 1(3) . . . . ?
C9_D:5 C10_D:5 C11_D:5 C6_D:5 -2(3) . . . . ?
C7_D:5 C6_D:5 C11_D:5 C10_D:5 1(3) . . . . ?
CB_D:5 C6_D:5 C11_D:5 C10_D:5 -177(3) . . . . ?
O_D:5 C_D:5 N_D:6 CA_D:6 -16(6) . . . . ?
CA_D:5 C_D:5 N_D:6 CA_D:6 162(5) . . . . ?
C_D:5 N_D:6 CA_D:6 C_D:6 -128(5) . . . . ?
C_D:5 N_D:6 CA_D:6 CB_D:6 109(5) . . . . ?
N_D:6 CA_D:6 CB_D:6 CG1_D:6 69(5) . . . . ?
C_D:6 CA_D:6 CB_D:6 CG1_D:6 -54(5) . . . . ?
N_D:6 CA_D:6 CB_D:6 CG3_D:6 -171(5) . . . . ?
C_D:6 CA_D:6 CB_D:6 CG3_D:6 66(5) . . . . ?
N_D:6 CA_D:6 CB_D:6 CG2_D:6 -50(5) . . . . ?
C_D:6 CA_D:6 CB_D:6 CG2_D:6 -173(5) . . . . ?
N_D:6 CA_D:6 C_D:6 O_D:6 -44(5) . . . . ?
CB_D:6 CA_D:6 C_D:6 O_D:6 79(4) . . . . ?
N_D:6 CA_D:6 C_D:6 O1_D:7 137(4) . . . . ?
CB_D:6 CA_D:6 C_D:6 O1_D:7 -100(4) . . . . ?
O_D:6 C_D:6 O1_D:7 C1_D:7 4(8) . . . . ?
CA_D:6 C_D:6 O1_D:7 C1_D:7 -177(7) . . . . ?
O1_E:1 C_E:1 O2_E:1 CT_E:1 -11(6) . . . . ?
N_E:2 C_E:1 O2_E:1 CT_E:1 167(4) . . . . ?
C_E:1 O2_E:1 CT_E:1 C1_E:1 -55(5) . . . . ?
C_E:1 O2_E:1 CT_E:1 C2_E:1 68(5) . . . . ?
C_E:1 O2_E:1 CT_E:1 C3_E:1 -173(5) . . . . ?
O1_E:1 C_E:1 N_E:2 CA_E:2 9(5) . . . . ?
O2_E:1 C_E:1 N_E:2 CA_E:2 -169(4) . . . . ?
C_E:1 N_E:2 CA_E:2 C_E:2 -137(3) . . . . ?
C_E:1 N_E:2 CA_E:2 CB_E:2 94(4) . . . . ?
N_E:2 CA_E:2 CB_E:2 CG1_E:2 -171(3) . . . . ?
C_E:2 CA_E:2 CB_E:2 CG1_E:2 60(4) . . . . ?
N_E:2 CA_E:2 CB_E:2 CG2_E:2 67(4) . . . . ?
C_E:2 CA_E:2 CB_E:2 CG2_E:2 -61(4) . . . . ?
N_E:2 CA_E:2 CB_E:2 CG3_E:2 -52(4) . . . . ?
C_E:2 CA_E:2 CB_E:2 CG3_E:2 180(3) . . . . ?
N_E:2 CA_E:2 C_E:2 O_E:2 -33(4) . . . . ?
CB_E:2 CA_E:2 C_E:2 O_E:2 98(4) . . . . ?
N_E:2 CA_E:2 C_E:2 N_E:3 150(4) . . . . ?
CB_E:2 CA_E:2 C_E:2 N_E:3 -79(4) . . . . ?
O_E:3 C_E:3 CA_E:3 N_E:3 -138(3) . . . . ?
N_E:4 C_E:3 CA_E:3 N_E:3 41(4) . . . . ?
O_E:3 C_E:3 CA_E:3 CB_E:3 101(3) . . . . ?
N_E:4 C_E:3 CA_E:3 CB_E:3 -80(3) . . . . ?
O_E:2 C_E:2 N_E:3 CA_E:3 -12(5) . . . . ?
CA_E:2 C_E:2 N_E:3 CA_E:3 165(3) . . . . ?
CB_E:3 CA_E:3 N_E:3 C_E:2 -163(4) . . . . ?
C_E:3 CA_E:3 N_E:3 C_E:2 76(5) . . . . ?
N_E:3 CA_E:3 CB_E:3 C3_E:3 175(3) . . . . ?
C_E:3 CA_E:3 CB_E:3 C3_E:3 -65(4) . . . . ?
CA_E:3 CB_E:3 C3_E:3 C4_E:3 -47(4) . . . . ?
CA_E:3 CB_E:3 C3_E:3 C7_E:3 133(3) . . . . ?
C4_E:3 C3_E:3 C7_E:3 C6_E:3 -1(2) . . . . ?
CB_E:3 C3_E:3 C7_E:3 C6_E:3 178(3) . . . . ?
C3_E:3 C7_E:3 C6_E:3 C5_E:3 1(3) . . . . ?
C7_E:3 C6_E:3 C5_E:3 N1_E:3 0(3) . . . . ?
C6_E:3 C5_E:3 N1_E:3 C4_E:3 -2(3) . . . . ?
C6_E:3 C5_E:3 N1_E:3 Ag_M:6 178(2) . . . . ?
C5_E:3 N1_E:3 C4_E:3 C3_E:3 2(3) . . . . ?
Ag_M:6 N1_E:3 C4_E:3 C3_E:3 -178(2) . . . . ?
C7_E:3 C3_E:3 C4_E:3 N1_E:3 0(3) . . . . ?
CB_E:3 C3_E:3 C4_E:3 N1_E:3 -180(3) . . . . ?
O_E:3 C_E:3 N_E:4 CA_E:4 -8(5) . . . . ?
CA_E:3 C_E:3 N_E:4 CA_E:4 173(3) . . . . ?
C_E:3 N_E:4 CA_E:4 C_E:4 -63(5) . . . . ?
N_E:4 CA_E:4 C_E:4 O_E:4 -21(5) . . . . ?
N_E:4 CA_E:4 C_E:4 N_E:5 158(4) . . . . ?
O_E:4 C_E:4 N_E:5 CA_E:5 -5(5) . . . . ?
CA_E:4 C_E:4 N_E:5 CA_E:5 177(4) . . . . ?
C_E:4 N_E:5 CA_E:5 C_E:5 -79(4) . . . . ?
C_E:4 N_E:5 CA_E:5 CB_E:5 151(3) . . . . ?
N_E:5 CA_E:5 C_E:5 O_E:5 -6(4) . . . . ?
CB_E:5 CA_E:5 C_E:5 O_E:5 122(4) . . . . ?
N_E:5 CA_E:5 C_E:5 N_E:6 173(4) . . . . ?
CB_E:5 CA_E:5 C_E:5 N_E:6 -59(4) . . . . ?
N_E:5 CA_E:5 CB_E:5 C6_E:5 -77(4) . . . . ?
C_E:5 CA_E:5 CB_E:5 C6_E:5 151(3) . . . . ?
CA_E:5 CB_E:5 C6_E:5 C7_E:5 85(3) . . . . ?
CA_E:5 CB_E:5 C6_E:5 C11_E:5 -94(3) . . . . ?
C11_E:5 C6_E:5 C7_E:5 N8_E:5 1(3) . . . . ?
CB_E:5 C6_E:5 C7_E:5 N8_E:5 -179(3) . . . . ?
C6_E:5 C7_E:5 N8_E:5 C9_E:5 0(3) . . . . ?
C6_E:5 C7_E:5 N8_E:5 Ag_M:4 176(3) . . . . ?
C7_E:5 N8_E:5 C9_E:5 C10_E:5 0(3) . . . . ?
Ag_M:4 N8_E:5 C9_E:5 C10_E:5 -176(3) . . . . ?
N8_E:5 C9_E:5 C10_E:5 C11_E:5 0(3) . . . . ?
C9_E:5 C10_E:5 C11_E:5 C6_E:5 1(3) . . . . ?
C7_E:5 C6_E:5 C11_E:5 C10_E:5 -1(2) . . . . ?
CB_E:5 C6_E:5 C11_E:5 C10_E:5 178(3) . . . . ?
O_E:5 C_E:5 N_E:6 CA_E:6 -9(6) . . . . ?
CA_E:5 C_E:5 N_E:6 CA_E:6 172(4) . . . . ?
C_E:5 N_E:6 CA_E:6 C_E:6 -57(5) . . . . ?
C_E:5 N_E:6 CA_E:6 CB_E:6 -179(4) . . . . ?
N_E:6 CA_E:6 CB_E:6 CG2_E:6 -68(5) . . . . ?
C_E:6 CA_E:6 CB_E:6 CG2_E:6 171(5) . . . . ?
N_E:6 CA_E:6 CB_E:6 CG1_E:6 54(5) . . . . ?
C_E:6 CA_E:6 CB_E:6 CG1_E:6 -67(5) . . . . ?
N_E:6 CA_E:6 CB_E:6 CG3_E:6 171(5) . . . . ?
C_E:6 CA_E:6 CB_E:6 CG3_E:6 51(5) . . . . ?
N_E:6 CA_E:6 C_E:6 O_E:6 -35(5) . . . . ?
CB_E:6 CA_E:6 C_E:6 O_E:6 90(4) . . . . ?
N_E:6 CA_E:6 C_E:6 O1_E:7 146(4) . . . . ?
CB_E:6 CA_E:6 C_E:6 O1_E:7 -89(4) . . . . ?
O_E:6 C_E:6 O1_E:7 C1_E:7 -12(9) . . . . ?
CA_E:6 C_E:6 O1_E:7 C1_E:7 167(8) . . . . ?
O1_F:1 C_F:1 O2_F:1 CT_F:1 -3(6) . . . . ?
N_F:2 C_F:1 O2_F:1 CT_F:1 179(5) . . . . ?
C_F:1 O2_F:1 CT_F:1 C1_F:1 178(5) . . . . ?
C_F:1 O2_F:1 CT_F:1 C3_F:1 58(6) . . . . ?
C_F:1 O2_F:1 CT_F:1 C2_F:1 -63(6) . . . . ?
O1_F:1 C_F:1 N_F:2 CA_F:2 -13(6) . . . . ?
O2_F:1 C_F:1 N_F:2 CA_F:2 165(4) . . . . ?
C_F:1 N_F:2 CA_F:2 C_F:2 -81(5) . . . . ?
C_F:1 N_F:2 CA_F:2 CB_F:2 154(4) . . . . ?
N_F:2 CA_F:2 CB_F:2 CG1_F:2 60(4) . . . . ?
C_F:2 CA_F:2 CB_F:2 CG1_F:2 -62(4) . . . . ?
N_F:2 CA_F:2 CB_F:2 CG2_F:2 -60(4) . . . . ?
C_F:2 CA_F:2 CB_F:2 CG2_F:2 179(4) . . . . ?
N_F:2 CA_F:2 CB_F:2 CG3_F:2 -180(4) . . . . ?
C_F:2 CA_F:2 CB_F:2 CG3_F:2 59(4) . . . . ?
N_F:2 CA_F:2 C_F:2 O_F:2 -26(4) . . . . ?
CB_F:2 CA_F:2 C_F:2 O_F:2 99(4) . . . . ?
N_F:2 CA_F:2 C_F:2 N_F:3 151(4) . . . . ?
CB_F:2 CA_F:2 C_F:2 N_F:3 -85(4) . . . . ?
O_F:3 C_F:3 CA_F:3 N_F:3 -141(4) . . . . ?
N_F:4 C_F:3 CA_F:3 N_F:3 42(4) . . . . ?
O_F:3 C_F:3 CA_F:3 CB_F:3 98(4) . . . . ?
N_F:4 C_F:3 CA_F:3 CB_F:3 -80(4) . . . . ?
O_F:2 C_F:2 N_F:3 CA_F:3 1(5) . . . . ?
CA_F:2 C_F:2 N_F:3 CA_F:3 -176(3) . . . . ?
C_F:3 CA_F:3 N_F:3 C_F:2 61(5) . . . . ?
CB_F:3 CA_F:3 N_F:3 C_F:2 -176(4) . . . . ?
N_F:3 CA_F:3 CB_F:3 C3_F:3 176(3) . . . . ?
C_F:3 CA_F:3 CB_F:3 C3_F:3 -62(4) . . . . ?
CA_F:3 CB_F:3 C3_F:3 C4_F:3 -60(4) . . . . ?
CA_F:3 CB_F:3 C3_F:3 C7_F:3 125(3) . . . . ?
C4_F:3 C3_F:3 C7_F:3 C6_F:3 -3(2) . . . . ?
CB_F:3 C3_F:3 C7_F:3 C6_F:3 173(3) . . . . ?
C3_F:3 C7_F:3 C6_F:3 C5_F:3 2(3) . . . . ?
C7_F:3 C6_F:3 C5_F:3 N1_F:3 1(3) . . . . ?
C6_F:3 C5_F:3 N1_F:3 C4_F:3 -2(3) . . . . ?
C6_F:3 C5_F:3 N1_F:3 Ag_M:5 179(3) . . . . ?
C5_F:3 N1_F:3 C4_F:3 C3_F:3 0(3) . . . . ?
Ag_M:5 N1_F:3 C4_F:3 C3_F:3 180(3) . . . . ?
C7_F:3 C3_F:3 C4_F:3 N1_F:3 2(3) . . . . ?
CB_F:3 C3_F:3 C4_F:3 N1_F:3 -173(3) . . . . ?
O_F:3 C_F:3 N_F:4 CA_F:4 3(5) . . . . ?
CA_F:3 C_F:3 N_F:4 CA_F:4 -179(4) . . . . ?
C_F:3 N_F:4 CA_F:4 C_F:4 -70(5) . . . . ?
N_F:4 CA_F:4 C_F:4 O_F:4 -26(5) . . . . ?
N_F:4 CA_F:4 C_F:4 N_F:5 153(4) . . . . ?
O_F:4 C_F:4 N_F:5 CA_F:5 -13(5) . . . . ?
CA_F:4 C_F:4 N_F:5 CA_F:5 168(4) . . . . ?
C_F:4 N_F:5 CA_F:5 C_F:5 -90(4) . . . . ?
C_F:4 N_F:5 CA_F:5 CB_F:5 156(3) . . . . ?
N_F:5 CA_F:5 C_F:5 O_F:5 -21(4) . . . . ?
CB_F:5 CA_F:5 C_F:5 O_F:5 97(4) . . . . ?
N_F:5 CA_F:5 C_F:5 N_F:6 160(4) . . . . ?
CB_F:5 CA_F:5 C_F:5 N_F:6 -83(4) . . . . ?
N_F:5 CA_F:5 CB_F:5 C6_F:5 -70(4) . . . . ?
C_F:5 CA_F:5 CB_F:5 C6_F:5 173(3) . . . . ?
CA_F:5 CB_F:5 C6_F:5 C7_F:5 83(4) . . . . ?
CA_F:5 CB_F:5 C6_F:5 C11_F:5 -97(4) . . . . ?
C11_F:5 C6_F:5 C7_F:5 N8_F:5 1(3) . . . . ?
CB_F:5 C6_F:5 C7_F:5 N8_F:5 -179(3) . . . . ?
C6_F:5 C7_F:5 N8_F:5 C9_F:5 -2(3) . . . . ?
C6_F:5 C7_F:5 N8_F:5 Ag_M:7 180(2) . . . . ?
C7_F:5 N8_F:5 C9_F:5 C10_F:5 1(3) . . . . ?
Ag_M:7 N8_F:5 C9_F:5 C10_F:5 180(3) . . . . ?
N8_F:5 C9_F:5 C10_F:5 C11_F:5 0(3) . . . . ?
C7_F:5 C6_F:5 C11_F:5 C10_F:5 1(2) . . . . ?
CB_F:5 C6_F:5 C11_F:5 C10_F:5 180(3) . . . . ?
C9_F:5 C10_F:5 C11_F:5 C6_F:5 -1(3) . . . . ?
O_F:5 C_F:5 N_F:6 CA_F:6 -12(5) . . . . ?
CA_F:5 C_F:5 N_F:6 CA_F:6 167(4) . . . . ?
C_F:5 N_F:6 CA_F:6 C_F:6 -67(5) . . . . ?
C_F:5 N_F:6 CA_F:6 CB_F:6 169(4) . . . . ?
N_F:6 CA_F:6 CB_F:6 CG1_F:6 56(4) . . . . ?
C_F:6 CA_F:6 CB_F:6 CG1_F:6 -64(4) . . . . ?
N_F:6 CA_F:6 CB_F:6 CG3_F:6 178(4) . . . . ?
C_F:6 CA_F:6 CB_F:6 CG3_F:6 57(5) . . . . ?
N_F:6 CA_F:6 CB_F:6 CG2_F:6 -64(4) . . . . ?
C_F:6 CA_F:6 CB_F:6 CG2_F:6 175(4) . . . . ?
N_F:6 CA_F:6 C_F:6 O_F:6 -36(5) . . . . ?
CB_F:6 CA_F:6 C_F:6 O_F:6 87(5) . . . . ?
N_F:6 CA_F:6 C_F:6 O1_F:7 145(5) . . . . ?
CB_F:6 CA_F:6 C_F:6 O1_F:7 -92(5) . . . . ?
O_F:6 C_F:6 O1_F:7 C1_F:7 -9(8) . . . . ?
CA_F:6 C_F:6 O1_F:7 C1_F:7 170(7) . . . . ?
O1_G:1 C_G:1 O2_G:1 CT_G:1 -10(6) . . . . ?
N_G:2 C_G:1 O2_G:1 CT_G:1 170(4) . . . . ?
C_G:1 O2_G:1 CT_G:1 C1_G:1 64(5) . . . . ?
C_G:1 O2_G:1 CT_G:1 C2_G:1 -178(4) . . . . ?
C_G:1 O2_G:1 CT_G:1 C3_G:1 -59(5) . . . . ?
O1_G:1 C_G:1 N_G:2 CA_G:2 6(6) . . . . ?
O2_G:1 C_G:1 N_G:2 CA_G:2 -174(4) . . . . ?
C_G:1 N_G:2 CA_G:2 C_G:2 -136(4) . . . . ?
C_G:1 N_G:2 CA_G:2 CB_G:2 95(5) . . . . ?
N_G:2 CA_G:2 CB_G:2 CG2_G:2 -152(4) . . . . ?
C_G:2 CA_G:2 CB_G:2 CG2_G:2 78(4) . . . . ?
N_G:2 CA_G:2 CB_G:2 CG1_G:2 -31(5) . . . . ?
C_G:2 CA_G:2 CB_G:2 CG1_G:2 -160(4) . . . . ?
N_G:2 CA_G:2 CB_G:2 CG3_G:2 88(4) . . . . ?
C_G:2 CA_G:2 CB_G:2 CG3_G:2 -41(4) . . . . ?
N_G:2 CA_G:2 C_G:2 O_G:2 -26(4) . . . . ?
CB_G:2 CA_G:2 C_G:2 O_G:2 105(4) . . . . ?
N_G:2 CA_G:2 C_G:2 N_G:3 151(4) . . . . ?
CB_G:2 CA_G:2 C_G:2 N_G:3 -78(4) . . . . ?
O_G:3 C_G:3 CA_G:3 N_G:3 -141(4) . . . . ?
N_G:4 C_G:3 CA_G:3 N_G:3 38(4) . . . . ?
O_G:3 C_G:3 CA_G:3 CB_G:3 99(4) . . . . ?
N_G:4 C_G:3 CA_G:3 CB_G:3 -82(4) . . . . ?
O_G:2 C_G:2 N_G:3 CA_G:3 -1(5) . . . . ?
CA_G:2 C_G:2 N_G:3 CA_G:3 -178(4) . . . . ?
C_G:3 CA_G:3 N_G:3 C_G:2 60(5) . . . . ?
CB_G:3 CA_G:3 N_G:3 C_G:2 -178(4) . . . . ?
N_G:3 CA_G:3 CB_G:3 C3_G:3 175(3) . . . . ?
C_G:3 CA_G:3 CB_G:3 C3_G:3 -62(4) . . . . ?
CA_G:3 CB_G:3 C3_G:3 C4_G:3 -45(4) . . . . ?
CA_G:3 CB_G:3 C3_G:3 C7_G:3 135(3) . . . . ?
C4_G:3 C3_G:3 C7_G:3 C6_G:3 0(3) . . . . ?
CB_G:3 C3_G:3 C7_G:3 C6_G:3 -180(3) . . . . ?
C3_G:3 C7_G:3 C6_G:3 C5_G:3 -1(3) . . . . ?
C7_G:3 C6_G:3 C5_G:3 N1_G:3 1(3) . . . . ?
C6_G:3 C5_G:3 N1_G:3 C4_G:3 0(3) . . . . ?
C6_G:3 C5_G:3 N1_G:3 Ag_M:8 175(3) . . . . ?
C5_G:3 N1_G:3 C4_G:3 C3_G:3 -1(3) . . . . ?
Ag_M:8 N1_G:3 C4_G:3 C3_G:3 -176(3) . . . . ?
C7_G:3 C3_G:3 C4_G:3 N1_G:3 1(3) . . . . ?
CB_G:3 C3_G:3 C4_G:3 N1_G:3 -179(3) . . . . ?
O_G:3 C_G:3 N_G:4 CA_G:4 4(5) . . . . ?
CA_G:3 C_G:3 N_G:4 CA_G:4 -175(4) . . . . ?
C_G:3 N_G:4 CA_G:4 C_G:4 -83(5) . . . . ?
N_G:4 CA_G:4 C_G:4 O_G:4 -8(6) . . . . ?
N_G:4 CA_G:4 C_G:4 N_G:5 170(4) . . . . ?
O_G:4 C_G:4 N_G:5 CA_G:5 2(5) . . . . ?
CA_G:4 C_G:4 N_G:5 CA_G:5 -176(4) . . . . ?
C_G:4 N_G:5 CA_G:5 C_G:5 -84(5) . . . . ?
C_G:4 N_G:5 CA_G:5 CB_G:5 154(4) . . . . ?
N_G:5 CA_G:5 C_G:5 O_G:5 -87(4) . . . . ?
CB_G:5 CA_G:5 C_G:5 O_G:5 35(4) . . . . ?
N_G:5 CA_G:5 C_G:5 N_G:6 92(4) . . . . ?
CB_G:5 CA_G:5 C_G:5 N_G:6 -147(4) . . . . ?
N_G:5 CA_G:5 CB_G:5 C6_G:5 -69(4) . . . . ?
C_G:5 CA_G:5 CB_G:5 C6_G:5 168(3) . . . . ?
CA_G:5 CB_G:5 C6_G:5 C7_G:5 75(4) . . . . ?
CA_G:5 CB_G:5 C6_G:5 C11_G:5 -105(4) . . . . ?
C11_G:5 C6_G:5 C7_G:5 N8_G:5 -1(3) . . . . ?
CB_G:5 C6_G:5 C7_G:5 N8_G:5 179(3) . . . . ?
C6_G:5 C7_G:5 N8_G:5 C9_G:5 0(3) . . . . ?
C6_G:5 C7_G:5 N8_G:5 Ag_M:6 175(3) . . . . ?
C7_G:5 N8_G:5 C9_G:5 C10_G:5 0(3) . . . . ?
Ag_M:6 N8_G:5 C9_G:5 C10_G:5 -176(3) . . . . ?
N8_G:5 C9_G:5 C10_G:5 C11_G:5 0(3) . . . . ?
C9_G:5 C10_G:5 C11_G:5 C6_G:5 0(3) . . . . ?
C7_G:5 C6_G:5 C11_G:5 C10_G:5 1(3) . . . . ?
CB_G:5 C6_G:5 C11_G:5 C10_G:5 -179(3) . . . . ?
O_G:5 C_G:5 N_G:6 CA_G:6 -2(5) . . . . ?
CA_G:5 C_G:5 N_G:6 CA_G:6 179(3) . . . . ?
C_G:5 N_G:6 CA_G:6 C_G:6 -126(4) . . . . ?
C_G:5 N_G:6 CA_G:6 CB_G:6 109(4) . . . . ?
N_G:6 CA_G:6 CB_G:6 CG3_G:6 -62(5) . . . . ?
C_G:6 CA_G:6 CB_G:6 CG3_G:6 175(4) . . . . ?
N_G:6 CA_G:6 CB_G:6 CG2_G:6 59(4) . . . . ?
C_G:6 CA_G:6 CB_G:6 CG2_G:6 -64(4) . . . . ?
N_G:6 CA_G:6 CB_G:6 CG1_G:6 178(4) . . . . ?
C_G:6 CA_G:6 CB_G:6 CG1_G:6 55(4) . . . . ?
N_G:6 CA_G:6 C_G:6 O_G:6 150(4) . . . . ?
CB_G:6 CA_G:6 C_G:6 O_G:6 -86(4) . . . . ?
N_G:6 CA_G:6 C_G:6 O1_G:7 -31(4) . . . . ?
CB_G:6 CA_G:6 C_G:6 O1_G:7 94(4) . . . . ?
O_G:6 C_G:6 O1_G:7 C1_G:7 17(8) . . . . ?
CA_G:6 C_G:6 O1_G:7 C1_G:7 -163(7) . . . . ?
O1_H:1 C_H:1 O2_H:1 CT_H:1 5(10) . . . . ?
N_H:2 C_H:1 O2_H:1 CT_H:1 -176(9) . . . . ?
C_H:1 O2_H:1 CT_H:1 C3_H:1 11(10) . . . . ?
C_H:1 O2_H:1 CT_H:1 C2_H:1 -108(9) . . . . ?
C_H:1 O2_H:1 CT_H:1 C1_H:1 134(9) . . . . ?
O1_H:1 C_H:1 N_H:2 CA_H:2 -19(7) . . . . ?
O2_H:1 C_H:1 N_H:2 CA_H:2 161(7) . . . . ?
C_H:1 N_H:2 CA_H:2 C_H:2 -98(6) . . . . ?
C_H:1 N_H:2 CA_H:2 CB_H:2 137(5) . . . . ?
N_H:2 CA_H:2 CB_H:2 CG3_H:2 56(4) . . . . ?
C_H:2 CA_H:2 CB_H:2 CG3_H:2 -65(4) . . . . ?
N_H:2 CA_H:2 CB_H:2 CG1_H:2 -64(5) . . . . ?
C_H:2 CA_H:2 CB_H:2 CG1_H:2 174(4) . . . . ?
N_H:2 CA_H:2 CB_H:2 CG2_H:2 177(4) . . . . ?
C_H:2 CA_H:2 CB_H:2 CG2_H:2 55(4) . . . . ?
N_H:2 CA_H:2 C_H:2 O_H:2 -31(5) . . . . ?
CB_H:2 CA_H:2 C_H:2 O_H:2 94(4) . . . . ?
N_H:2 CA_H:2 C_H:2 N_H:3 148(4) . . . . ?
CB_H:2 CA_H:2 C_H:2 N_H:3 -88(4) . . . . ?
O_H:3 C_H:3 CA_H:3 N_H:3 -141(4) . . . . ?
N_H:4 C_H:3 CA_H:3 N_H:3 39(4) . . . . ?
O_H:3 C_H:3 CA_H:3 CB_H:3 93(4) . . . . ?
N_H:4 C_H:3 CA_H:3 CB_H:3 -88(4) . . . . ?
O_H:2 C_H:2 N_H:3 CA_H:3 -9(5) . . . . ?
CA_H:2 C_H:2 N_H:3 CA_H:3 173(4) . . . . ?
C_H:3 CA_H:3 N_H:3 C_H:2 67(5) . . . . ?
CB_H:3 CA_H:3 N_H:3 C_H:2 -167(4) . . . . ?
N_H:3 CA_H:3 CB_H:3 C3_H:3 167(4) . . . . ?
C_H:3 CA_H:3 CB_H:3 C3_H:3 -66(5) . . . . ?
CA_H:3 CB_H:3 C3_H:3 C4_H:3 -42(4) . . . . ?
CA_H:3 CB_H:3 C3_H:3 C7_H:3 139(4) . . . . ?
C4_H:3 C3_H:3 C7_H:3 C6_H:3 -1(2) . . . . ?
CB_H:3 C3_H:3 C7_H:3 C6_H:3 179(3) . . . . ?
C3_H:3 C7_H:3 C6_H:3 C5_H:3 2(3) . . . . ?
C7_H:3 C6_H:3 C5_H:3 N1_H:3 -2(3) . . . . ?
C6_H:3 C5_H:3 N1_H:3 C4_H:3 0(3) . . . . ?
C6_H:3 C5_H:3 N1_H:3 Ag_M:7 174(2) . . . . ?
C5_H:3 N1_H:3 C4_H:3 C3_H:3 1(3) . . . . ?
Ag_M:7 N1_H:3 C4_H:3 C3_H:3 -173(3) . . . . ?
C7_H:3 C3_H:3 C4_H:3 N1_H:3 -1(3) . . . . ?
CB_H:3 C3_H:3 C4_H:3 N1_H:3 180(3) . . . . ?
O_H:3 C_H:3 N_H:4 CA_H:4 -4(6) . . . . ?
CA_H:3 C_H:3 N_H:4 CA_H:4 176(4) . . . . ?
C_H:3 N_H:4 CA_H:4 C_H:4 -71(5) . . . . ?
N_H:4 CA_H:4 C_H:4 O_H:4 -6(6) . . . . ?
N_H:4 CA_H:4 C_H:4 N_H:5 173(5) . . . . ?
O_H:4 C_H:4 N_H:5 CA_H:5 4(6) . . . . ?
CA_H:4 C_H:4 N_H:5 CA_H:5 -175(5) . . . . ?
C_H:4 N_H:5 CA_H:5 C_H:5 -84(5) . . . . ?
C_H:4 N_H:5 CA_H:5 CB_H:5 153(4) . . . . ?
N_H:5 CA_H:5 C_H:5 O_H:5 -97(5) . . . . ?
CB_H:5 CA_H:5 C_H:5 O_H:5 23(6) . . . . ?
N_H:5 CA_H:5 C_H:5 N_H:6 80(5) . . . . ?
CB_H:5 CA_H:5 C_H:5 N_H:6 -161(5) . . . . ?
N_H:5 CA_H:5 CB_H:5 C6_H:5 -77(5) . . . . ?
C_H:5 CA_H:5 CB_H:5 C6_H:5 164(4) . . . . ?
CA_H:5 CB_H:5 C6_H:5 C7_H:5 82(5) . . . . ?
CA_H:5 CB_H:5 C6_H:5 C11_H:5 -96(4) . . . . ?
C11_H:5 C6_H:5 C7_H:5 N8_H:5 -1(3) . . . . ?
CB_H:5 C6_H:5 C7_H:5 N8_H:5 -180(4) . . . . ?
C6_H:5 C7_H:5 N8_H:5 C9_H:5 1(3) . . . . ?
C6_H:5 C7_H:5 N8_H:5 Ag_M:1 165(4) . . . 2_564 ?
C7_H:5 N8_H:5 C9_H:5 C10_H:5 0(3) . . . . ?
Ag_M:1 N8_H:5 C9_H:5 C10_H:5 -167(4) 2_564 . . . ?
N8_H:5 C9_H:5 C10_H:5 C11_H:5 -1(3) . . . . ?
C7_H:5 C6_H:5 C11_H:5 C10_H:5 0(3) . . . . ?
CB_H:5 C6_H:5 C11_H:5 C10_H:5 179(3) . . . . ?
C9_H:5 C10_H:5 C11_H:5 C6_H:5 1(3) . . . . ?
O_H:5 C_H:5 N_H:6 CA_H:6 -12(10) . . . . ?
CA_H:5 C_H:5 N_H:6 CA_H:6 172(9) . . . . ?
C_H:5 N_H:6 CA_H:6 C_H:6 -51(10) . . . . ?
C_H:5 N_H:6 CA_H:6 CB_H:6 -180(8) . . . . ?
N_H:6 CA_H:6 CB_H:6 CG1_H:6 -77(6) . . . . ?
C_H:6 CA_H:6 CB_H:6 CG1_H:6 155(5) . . . . ?
N_H:6 CA_H:6 CB_H:6 CG3_H:6 163(6) . . . . ?
C_H:6 CA_H:6 CB_H:6 CG3_H:6 35(5) . . . . ?
N_H:6 CA_H:6 CB_H:6 CG2_H:6 44(6) . . . . ?
C_H:6 CA_H:6 CB_H:6 CG2_H:6 -84(5) . . . . ?
N_H:6 CA_H:6 C_H:6 O_H:6 -53(9) . . . . ?
CB_H:6 CA_H:6 C_H:6 O_H:6 80(9) . . . . ?
N_H:6 CA_H:6 C_H:6 O1_H:7 127(9) . . . . ?
CB_H:6 CA_H:6 C_H:6 O1_H:7 -100(8) . . . . ?
O_H:6 C_H:6 O1_H:7 C1_H:7 14(15) . . . . ?
CA_H:6 C_H:6 O1_H:7 C1_H:7 -165(14) . . . . ?
F5_X:5 Sb1_X:5 F4_X:5 O_S:2 -64(6) . . . . ?
F1_X:5 Sb1_X:5 F4_X:5 O_S:2 27(5) . . . . ?
F3_X:5 Sb1_X:5 F4_X:5 O_S:2 -154(5) . . . . ?
F6_X:5 Sb1_X:5 F4_X:5 O_S:2 116(5) . . . . ?
